data_1570943
loop_
_publ_author_name
'Han, Sang Myeong'
'Song, Suhwan'
'Yi, Hanseok'
'Sim, Eunji'
'Lee, Dongil'

_publ_section_title
;
 Synthesis of RhH-doped Au-Ag alloy nanoclusters and dopant evolution.
;
_journal_issue 9
_journal_name_full Nanoscale
_journal_page_first 4851
_journal_page_last 4857
_journal_paper_doi 10.1039/d3nr05654f
_journal_volume 16
_journal_year 2024
_chemical_formula_moiety '0.03(C144 H162 Ag14.24 Au9.76 Rh S18), 0.1(C H2 Cl2), 0.07(C24 H20 P)'
_chemical_formula_sum 'C6.43 H6.89 Ag0.39 Au0.39 Cl0.26 P0.07 Rh0.03 S0.59'
_chemical_formula_weight 237.68
_space_group_crystal_system triclinic
_space_group_IT_number 2
_space_group_name_Hall '-P 1'
_space_group_name_H-M_alt 'P -1'
_atom_sites_solution_hydrogens geom
_audit_block_doi 10.5517/ccdc.csd.cc2c5rfr
_audit_creation_date 2021-11-29
_audit_creation_method
;
Olex2 1.2
(compiled 2018.05.29 svn.r3508 for OlexSys, GUI svn.r5506)
;
_audit_update_record
;
2022-06-20 deposited with the CCDC.	2024-02-06 downloaded from the CCDC.
;
_cell_angle_alpha 86.42(3)
_cell_angle_beta 73.32(3)
_cell_angle_gamma 62.20(3)
_cell_formula_units_Z 61
_cell_length_a 19.803(4)
_cell_length_b 19.885(4)
_cell_length_c 32.507(7)
_cell_measurement_reflns_used 130267
_cell_measurement_temperature 100(2)
_cell_measurement_theta_max 29.592
_cell_measurement_theta_min 0.458
_cell_volume 10808(5)
_computing_cell_refinement 'HKL3000sm (Otwinowski & Minor, 1997)'
_computing_data_collection 'PAL BL2D-SMDC Program (Shin et. al, 2016)'
_computing_data_reduction 'HKL3000sm (Otwinowski & Minor, 1997)'
_computing_molecular_graphics 'Olex2 (Dolomanov et al., 2009)'
_computing_publication_material 'Olex2 (Dolomanov et al., 2009)'
_computing_structure_refinement 'ShelXL (Sheldrick, 2015)'
_computing_structure_solution 'SHELXT 2018/2 (Sheldrick, 2018)'
_diffrn_ambient_temperature 100(2)
_diffrn_measured_fraction_theta_full 0.839
_diffrn_measured_fraction_theta_max 0.839
_diffrn_measurement_device_type 'Rayonix MX225HS CCD area detector'
_diffrn_measurement_method 'omega scan'
_diffrn_radiation_type synchrotron
_diffrn_radiation_wavelength 0.8000
_diffrn_reflns_av_R_equivalents 0.0537
_diffrn_reflns_av_unetI/netI 0.0653
_diffrn_reflns_Laue_measured_fraction_full 0.839
_diffrn_reflns_Laue_measured_fraction_max 0.839
_diffrn_reflns_limit_h_max 24
_diffrn_reflns_limit_h_min -24
_diffrn_reflns_limit_k_max 24
_diffrn_reflns_limit_k_min -24
_diffrn_reflns_limit_l_max 40
_diffrn_reflns_limit_l_min -40
_diffrn_reflns_number 69644
_diffrn_reflns_point_group_measured_fraction_full 0.839
_diffrn_reflns_point_group_measured_fraction_max 0.839
_diffrn_reflns_theta_full 25.242
_diffrn_reflns_theta_max 26.042
_diffrn_reflns_theta_min 1.162
_diffrn_source 'PLSII 2D bending magnet'
_exptl_absorpt_coefficient_mu 9.505
_exptl_absorpt_correction_T_max 1.000
_exptl_absorpt_correction_T_min 0.580
_exptl_absorpt_correction_type empirical
_exptl_absorpt_process_details 'HKL3000sm Scalepack(Otwinowski et.al,2003)'
_exptl_crystal_colour black
_exptl_crystal_density_diffrn 2.228
_exptl_crystal_description plate
_exptl_crystal_F_000 6794
_refine_diff_density_max 3.275
_refine_diff_density_min -3.626
_refine_diff_density_rms 0.251
_refine_ls_extinction_method none
_refine_ls_goodness_of_fit_ref 1.068
_refine_ls_hydrogen_treatment constr
_refine_ls_matrix_type full
_refine_ls_number_parameters 2275
_refine_ls_number_reflns 35829
_refine_ls_number_restraints 0
_refine_ls_restrained_S_all 1.068
_refine_ls_R_factor_all 0.1146
_refine_ls_R_factor_gt 0.0916
_refine_ls_shift/su_max 0.008
_refine_ls_shift/su_mean 0.000
_refine_ls_structure_factor_coef Fsqd
_refine_ls_weighting_details 'w=1/[\s^2^(Fo^2^)+(0.1960P)^2^] where P=(Fo^2^+2Fc^2^)/3'
_refine_ls_weighting_scheme calc
_refine_ls_wR_factor_gt 0.2592
_refine_ls_wR_factor_ref 0.2792
_reflns_Friedel_coverage 0.000
_reflns_number_gt 24625
_reflns_number_total 35829
_reflns_threshold_expression 'I > 2\s(I)'
_cod_data_source_file d3nr05654f2.cif
_cod_data_source_block au12_7_a
_cod_depositor_comments 'Adding full bibliography for 1570943.cif.'
_cod_database_code 1570943
_shelx_shelxl_version_number 2018/3
_shelx_space_group_comment
;
The symmetry employed for this shelxl refinement is uniquely defined
by the following loop, which should always be used as a source of
symmetry information in preference to the above space-group names.
They are only intended as comments.
;
_olex2_refinement_description
;
1. Fixed Uiso
 At 1.2 times of:
  All C(H) groups, All C(H,H) groups
 At 1.5 times of:
  All C(H,H,H) groups
2. Shared sites
{Au1, Ag1}
{Au2, Ag2}
{Au3, Ag3}
{Au4, Ag4}
{Au5, Ag5}
{Au6, Ag6}
{Au7, Ag7}
{Au8, Ag8}
{Au9, Ag9}
{Au10, Ag10}
{Au11, Ag11}
{Au12, Ag12}
{Ag13, Au13}
{Ag14, Au14}
{Ag15, Au15}
{Ag16, Au16}
{Ag17, Au17}
{Ag18, Au18}
{Ag19, Au19}
{Ag20, Au20}
{Ag24, Au24}
{Ag23, Au23}
{Ag22, Au22}
{Ag21, Au21}
3. Uiso/Uaniso restraints and constraints
Uanis(Au1) = Uanis(Ag1)
Uanis(Au2) = Uanis(Ag2)
Uanis(Au3) = Uanis(Ag3)
Uanis(Au6) = Uanis(Ag6)
Uanis(Au11) = Uanis(Ag11)
Uanis(Au10) = Uanis(Ag10)
Uanis(Au12) = Uanis(Ag12)
Uanis(Au9) = Uanis(Ag9)
Uanis(Au7) = Uanis(Ag7)
Uanis(Au8) = Uanis(Ag8)
Uanis(Au4) = Uanis(Ag4)
Uanis(Au5) = Uanis(Ag5)
Uanis(Ag13) = Uanis(Au13)
Uanis(Ag14) = Uanis(Au14)
Uanis(Ag15) = Uanis(Au15)
Uanis(Ag16) = Uanis(Au16)
Uanis(Ag17) = Uanis(Au17)
Uanis(Ag18) = Uanis(Au18)
Uanis(Ag19) = Uanis(Au19)
Uanis(Ag20) = Uanis(Au20)
Uanis(Ag24) = Uanis(Au24)
Uanis(Ag23) = Uanis(Au23)
Uanis(Ag22) = Uanis(Au22)
Uanis(Ag21) = Uanis(Au21)
4. Others
 Sof(Ag1)=1-FVAR(1)
 Sof(Au1)=FVAR(1)
 Sof(Ag2)=1-FVAR(2)
 Sof(Au2)=FVAR(2)
 Sof(Ag3)=1-FVAR(3)
 Sof(Au3)=FVAR(3)
 Sof(Ag4)=1-FVAR(4)
 Sof(Au4)=FVAR(4)
 Sof(Ag5)=1-FVAR(5)
 Sof(Au5)=FVAR(5)
 Sof(Ag6)=1-FVAR(6)
 Sof(Au6)=FVAR(6)
 Sof(Ag11)=1-FVAR(7)
 Sof(Au7)=FVAR(7)
 Sof(Ag10)=1-FVAR(8)
 Sof(Au8)=FVAR(8)
 Sof(Ag12)=1-FVAR(9)
 Sof(Au9)=FVAR(9)
 Sof(Ag9)=1-FVAR(10)
 Sof(Au10)=FVAR(10)
 Sof(Ag7)=1-FVAR(11)
 Sof(Au11)=FVAR(11)
 Sof(Ag8)=1-FVAR(12)
 Sof(Au12)=FVAR(12)
 Sof(Au13)=1-FVAR(13)
 Sof(Ag13)=FVAR(13)
 Sof(Au14)=1-FVAR(14)
 Sof(Ag14)=FVAR(14)
 Sof(Au15)=1-FVAR(15)
 Sof(Ag15)=FVAR(15)
 Sof(Au16)=1-FVAR(16)
 Sof(Ag16)=FVAR(16)
 Sof(Au17)=1-FVAR(17)
 Sof(Ag17)=FVAR(17)
 Sof(Au18)=1-FVAR(18)
 Sof(Ag18)=FVAR(18)
 Sof(Au19)=1-FVAR(19)
 Sof(Ag19)=FVAR(19)
 Sof(Au20)=1-FVAR(20)
 Sof(Ag20)=FVAR(20)
 Sof(Au21)=1-FVAR(21)
 Sof(Ag21)=FVAR(21)
 Sof(Au22)=1-FVAR(22)
 Sof(Ag22)=FVAR(22)
 Sof(Au23)=1-FVAR(23)
 Sof(Ag23)=FVAR(23)
 Sof(Au24)=1-FVAR(24)
 Sof(Ag24)=FVAR(24)
5.a Secondary CH2 refined with riding coordinates:
 C1(H1A,H1B), C2(H2A,H2B), C4(H4A,H4B)
5.b Aromatic/amide H refined with riding coordinates:
 C54(H54), C55(H55), C57(H57), C62(H62), C63(H63), C65(H65), C70(H70),
 C71(H71), C73(H73), C78(H78), C79(H79), C81(H81), C86(H86), C87(H87), C89(H89),
  C94(H94), C95(H95), C97(H97), C102(H102), C103(H103), C105(H105), C110(H110),
 C111(H111), C113(H113), C118(H118), C119(H119), C121(H121), C126(H126),
 C127(H127), C129(H129), C134(H134), C135(H135), C137(H137), C142(H142),
 C143(H143), C145(H145), C150(H150), C151(H151), C153(H153), C158(H158),
 C159(H159), C161(H161), C166(H166), C167(H167), C169(H169), C174(H174),
 C175(H175), C177(H177), C182(H182), C183(H183), C185(H185), C190(H190),
 C191(H191), C193(H193), C6(H6), C7(H7), C8(H8), C9(H9), C10(H10), C12(H12),
 C13(H13), C14(H14), C15(H15), C16(H16), C18(H18), C19(H19), C20(H20), C21(H21),
  C22(H22), C24(H24), C25(H25), C26(H26), C27(H27), C28(H28), C30(H30),
 C31(H31), C32(H32), C33(H33), C34(H34), C36(H36), C37(H37), C38(H38), C39(H39),
  C40(H40), C42(H42), C43(H43), C44(H44), C45(H45), C46(H46), C48(H48),
 C49(H49), C50(H50), C51(H51), C52(H52)
5.c Idealised Me refined as rotating group:
 C59(H59A,H59B,H59C), C60(H60A,H60B,H60C), C67(H67A,H67B,H67C), C68(H68A,H68B,
 H68C), C75(H75A,H75B,H75C), C76(H76A,H76B,H76C), C83(H83A,H83B,H83C), C84(H84A,
 H84B,H84C), C91(H91A,H91B,H91C), C92(H92A,H92B,H92C), C99(H99A,H99B,H99C),
 C100(H10A,H10B,H10C), C107(H10D,H10E,H10F), C108(H10G,H10H,H10I), C115(H11A,
 H11B,H11C), C116(H11D,H11E,H11F), C123(H12A,H12B,H12C), C124(H12D,H12E,H12F),
 C131(H13A,H13B,H13C), C132(H13D,H13E,H13F), C139(H13G,H13H,H13I), C140(H14A,
 H14B,H14C), C147(H14D,H14E,H14F), C148(H14G,H14H,H14I), C155(H15A,H15B,H15C),
 C156(H15D,H15E,H15F), C163(H16A,H16B,H16C), C164(H16D,H16E,H16F), C171(H17A,
 H17B,H17C), C172(H17D,H17E,H17F), C179(H17G,H17H,H17I), C180(H18A,H18B,H18C),
 C187(H18D,H18E,H18F), C188(H18G,H18H,H18I), C195(H19A,H19B,H19C), C196(H19D,
 H19E,H19F)
;
_olex2_submission_special_instructions 'No special instructions were received'

loop_
_space_group_symop_operation_xyz
'x, y, z'
'-x, -y, -z'

loop_
_atom_site_label
_atom_site_type_symbol
_atom_site_fract_x
_atom_site_fract_y
_atom_site_fract_z
_atom_site_U_iso_or_equiv
_atom_site_adp_type
_atom_site_occupancy
_atom_site_site_symmetry_order
_atom_site_calc_flag
_atom_site_refinement_flags_posn
_atom_site_refinement_flags_adp
_atom_site_refinement_flags_occupancy
_atom_site_disorder_assembly
_atom_site_disorder_group
Ag13 Ag 0.39397(7) 0.69024(7) 0.65139(4) 0.0636(5) Uani 0.922(7) 1 d . . P A 1
Ag14 Ag 0.29859(8) 0.86684(7) 0.69400(4) 0.0677(5) Uani 0.933(7) 1 d . . P A 1
Ag15 Ag 0.72977(8) 0.53174(7) 0.65124(4) 0.0710(5) Uani 0.922(7) 1 d . . P A 1
Ag16 Ag 0.61569(8) 0.46695(7) 0.70985(4) 0.0658(5) Uani 0.971(7) 1 d . . P A 1
Ag17 Ag 0.40067(8) 1.00309(7) 0.76658(4) 0.0704(6) Uani 0.954(8) 1 d . . P A 1
Ag18 Ag 0.31444(9) 0.94469(8) 0.84923(4) 0.0761(6) Uani 0.974(8) 1 d . . P A 1
Ag19 Ag 0.73874(8) 0.60577(8) 0.80017(4) 0.0727(5) Uani 0.900(8) 1 d . . P A 1
Ag20 Ag 0.60320(8) 0.75990(8) 0.86495(4) 0.0749(5) Uani 0.880(8) 1 d . . P A 1
Ag21 Ag 0.57647(7) 0.85622(7) 0.62387(4) 0.0661(5) Uani 0.927(7) 1 d . . P A 1
Ag22 Ag 0.72377(8) 0.78910(7) 0.66938(4) 0.0689(5) Uani 0.920(7) 1 d . . P A 1
Ag23 Ag 0.31661(9) 0.66349(8) 0.81830(4) 0.0762(6) Uani 0.886(8) 1 d . . P A 1
Ag24 Ag 0.41957(8) 0.64899(8) 0.88419(4) 0.0787(6) Uani 0.878(8) 1 d . . P A 1
Au1 Au 0.47520(4) 0.78262(4) 0.67319(2) 0.0570(3) Uani 0.775(8) 1 d . . P A 1
Au2 Au 0.53816(4) 0.85352(4) 0.71829(2) 0.0594(3) Uani 0.764(8) 1 d . . P A 1
Au3 Au 0.63746(4) 0.69960(4) 0.67292(2) 0.0573(3) Uani 0.731(8) 1 d . . P A 1
Au4 Au 0.53972(4) 0.62631(4) 0.68689(2) 0.0588(3) Uani 0.775(8) 1 d . . P A 1
Au5 Au 0.38026(4) 0.72978(4) 0.74056(2) 0.0584(3) Uani 0.742(8) 1 d . . P A 1
Au6 Au 0.38149(4) 0.87002(4) 0.75478(2) 0.0584(3) Uani 0.747(8) 1 d . . P A 1
Au7 Au 0.49009(5) 0.83932(5) 0.80853(2) 0.0641(3) Uani 0.685(7) 1 d . . P A 1
Au8 Au 0.64827(5) 0.73660(4) 0.75498(2) 0.0625(3) Uani 0.726(6) 1 d . . P A 1
Au9 Au 0.64950(4) 0.59457(4) 0.74099(2) 0.0586(3) Uani 0.740(6) 1 d . . P A 1
Au10 Au 0.49260(5) 0.60685(5) 0.77650(2) 0.0651(3) Uani 0.724(6) 1 d . . P A 1
Au11 Au 0.38462(5) 0.77267(5) 0.82239(2) 0.0631(3) Uani 0.689(7) 1 d . . P A 1
Au12 Au 0.54973(5) 0.67652(4) 0.82307(2) 0.0640(3) Uani 0.730(6) 1 d . . P A 1
C53 C 0.4851(9) 0.8105(9) 0.5649(5) 0.058(3) Uani 1 1 d . . . . .
C54 C 0.5024(10) 0.7362(9) 0.5618(5) 0.066(4) Uani 1 1 d . . . . .
H54 H 0.500071 0.710861 0.586798 0.079 Uiso 1 1 calc R . . . .
C55 C 0.5237(9) 0.6963(9) 0.5224(5) 0.057(3) Uani 1 1 d . . . . .
H55 H 0.536267 0.645042 0.521062 0.069 Uiso 1 1 calc R . . . .
C56 C 0.5256(10) 0.7355(10) 0.4846(5) 0.064(4) Uani 1 1 d . . . . .
C57 C 0.5050(10) 0.8101(10) 0.4892(5) 0.066(4) Uani 1 1 d . . . . .
H57 H 0.502964 0.836749 0.464668 0.079 Uiso 1 1 calc R . . . .
C58 C 0.4872(9) 0.8495(9) 0.5266(5) 0.060(4) Uani 1 1 d . . . . .
C59 C 0.4625(12) 0.9337(10) 0.5285(5) 0.070(4) Uani 1 1 d . . . . .
H59A H 0.409774 0.961032 0.548098 0.106 Uiso 1 1 calc GR . . . .
H59B H 0.462564 0.951223 0.500330 0.106 Uiso 1 1 calc GR . . . .
H59C H 0.499271 0.942341 0.538368 0.106 Uiso 1 1 calc GR . . . .
C60 C 0.5475(11) 0.6915(11) 0.4419(5) 0.072(4) Uani 1 1 d . . . . .
H60A H 0.579149 0.638007 0.443887 0.108 Uiso 1 1 calc GR . . . .
H60B H 0.577398 0.708841 0.419222 0.108 Uiso 1 1 calc GR . . . .
H60C H 0.499614 0.700012 0.435756 0.108 Uiso 1 1 calc GR . . . .
C61 C 0.7650(10) 0.8201(9) 0.5642(5) 0.058(4) Uani 1 1 d . . . . .
C62 C 0.8442(11) 0.7608(10) 0.5646(6) 0.072(4) Uani 1 1 d . . . . .
H62 H 0.857645 0.749254 0.590283 0.086 Uiso 1 1 calc R . . . .
C63 C 0.8995(10) 0.7218(10) 0.5251(6) 0.070(5) Uani 1 1 d . . . . .
H63 H 0.950640 0.685302 0.525029 0.084 Uiso 1 1 calc R . . . .
C64 C 0.8817(12) 0.7350(10) 0.4871(5) 0.072(5) Uani 1 1 d . . . . .
C65 C 0.8055(10) 0.7912(10) 0.4870(5) 0.063(4) Uani 1 1 d . . . . .
H65 H 0.793019 0.799961 0.461071 0.075 Uiso 1 1 calc R . . . .
C66 C 0.7474(10) 0.8345(9) 0.5245(5) 0.063(4) Uani 1 1 d . . . . .
C67 C 0.6663(11) 0.8899(10) 0.5212(6) 0.074(5) Uani 1 1 d . . . . .
H67A H 0.632007 0.866502 0.528663 0.111 Uiso 1 1 calc GR . . . .
H67B H 0.670434 0.904331 0.492152 0.111 Uiso 1 1 calc GR . . . .
H67C H 0.644308 0.934432 0.540500 0.111 Uiso 1 1 calc GR . . . .
C68 C 0.9405(10) 0.6893(11) 0.4462(6) 0.075(5) Uani 1 1 d . . . . .
H68A H 0.992638 0.662116 0.450135 0.113 Uiso 1 1 calc GR . . . .
H68B H 0.941337 0.722831 0.423674 0.113 Uiso 1 1 calc GR . . . .
H68C H 0.925384 0.653647 0.438380 0.113 Uiso 1 1 calc GR . . . .
C69 C 0.7956(10) 0.7888(9) 0.7542(5) 0.059(4) Uani 1 1 d . . . . .
C70 C 0.7390(12) 0.8249(11) 0.7969(6) 0.077(5) Uani 1 1 d . . . . .
H70 H 0.694422 0.817408 0.807897 0.092 Uiso 1 1 calc R . . . .
C71 C 0.7532(11) 0.8690(10) 0.8198(5) 0.068(4) Uani 1 1 d . . . . .
H71 H 0.719552 0.888792 0.847535 0.082 Uiso 1 1 calc R . . . .
C72 C 0.8157(12) 0.8856(9) 0.8036(6) 0.070(5) Uani 1 1 d . . . . .
C73 C 0.8662(12) 0.8553(11) 0.7634(6) 0.076(5) Uani 1 1 d . . . . .
H73 H 0.908086 0.866807 0.752339 0.091 Uiso 1 1 calc R . . . .
C74 C 0.8567(10) 0.8057(10) 0.7376(5) 0.065(4) Uani 1 1 d . . . . .
C75 C 0.9132(11) 0.7749(11) 0.6929(6) 0.074(5) Uani 1 1 d . . . . .
H75A H 0.928035 0.721938 0.688442 0.111 Uiso 1 1 calc GR . . . .
H75B H 0.960114 0.780172 0.689923 0.111 Uiso 1 1 calc GR . . . .
H75C H 0.887459 0.802911 0.671968 0.111 Uiso 1 1 calc GR . . . .
C76 C 0.8390(12) 0.9304(11) 0.8300(6) 0.083(5) Uani 1 1 d . . . . .
H76A H 0.818503 0.982396 0.822839 0.124 Uiso 1 1 calc GR . . . .
H76B H 0.896050 0.907198 0.823080 0.124 Uiso 1 1 calc GR . . . .
H76C H 0.816680 0.928978 0.860245 0.124 Uiso 1 1 calc GR . . . .
C77 C 0.5916(9) 0.5651(9) 0.9067(5) 0.060(4) Uani 1 1 d . . . . .
C78 C 0.6566(10) 0.5081(9) 0.8730(5) 0.067(4) Uani 1 1 d . . . . .
H78 H 0.662003 0.520811 0.844584 0.080 Uiso 1 1 calc R . . . .
C79 C 0.7063(11) 0.4425(10) 0.8797(5) 0.068(4) Uani 1 1 d . . . . .
H79 H 0.749221 0.412294 0.856473 0.082 Uiso 1 1 calc R . . . .
C80 C 0.7000(10) 0.4123(10) 0.9208(5) 0.067(4) Uani 1 1 d . . . . .
C81 C 0.6362(13) 0.4672(10) 0.9551(6) 0.082(5) Uani 1 1 d . . . . .
H81 H 0.630714 0.452966 0.983176 0.098 Uiso 1 1 calc R . . . .
C82 C 0.5857(14) 0.5358(12) 0.9489(5) 0.085(6) Uani 1 1 d . . . . .
C83 C 0.5128(13) 0.5923(10) 0.9876(5) 0.081(5) Uani 1 1 d . . . . .
H83A H 0.466903 0.620841 0.977559 0.121 Uiso 1 1 calc GR . . . .
H83B H 0.526962 0.626794 0.997888 0.121 Uiso 1 1 calc GR . . . .
H83C H 0.500772 0.563283 1.010600 0.121 Uiso 1 1 calc GR . . . .
C84 C 0.7579(16) 0.3364(12) 0.9285(7) 0.107(7) Uani 1 1 d . . . . .
H84A H 0.788308 0.305762 0.901569 0.160 Uiso 1 1 calc GR . . . .
H84B H 0.730030 0.312391 0.947313 0.160 Uiso 1 1 calc GR . . . .
H84C H 0.793171 0.341411 0.941620 0.160 Uiso 1 1 calc GR . . . .
C85 C 0.2319(12) 0.6711(10) 0.9240(6) 0.070(4) Uani 1 1 d . . . . .
C86 C 0.2344(14) 0.7157(11) 0.9554(6) 0.081(5) Uani 1 1 d . . . . .
H86 H 0.282446 0.711815 0.956556 0.097 Uiso 1 1 calc R . . . .
C87 C 0.1623(13) 0.7653(12) 0.9842(6) 0.083(5) Uani 1 1 d . . . . .
H87 H 0.162395 0.797442 1.003747 0.100 Uiso 1 1 calc R . . . .
C88 C 0.0873(13) 0.7694(10) 0.9853(6) 0.080(5) Uani 1 1 d . . . . .
C89 C 0.0901(14) 0.7231(15) 0.9547(7) 0.098(6) Uani 1 1 d . . . . .
H89 H 0.042308 0.725407 0.954307 0.118 Uiso 1 1 calc R . . . .
C90 C 0.1594(12) 0.6730(11) 0.9243(6) 0.080(5) Uani 1 1 d . . . . .
C91 C 0.1541(12) 0.6332(14) 0.8920(7) 0.099(7) Uani 1 1 d . . . . .
H91A H 0.104224 0.631769 0.901303 0.148 Uiso 1 1 calc GR . . . .
H91B H 0.197324 0.582033 0.886750 0.148 Uiso 1 1 calc GR . . . .
H91C H 0.157177 0.658613 0.865976 0.148 Uiso 1 1 calc GR . . . .
C92 C 0.0135(15) 0.8238(17) 1.0159(8) 0.128(10) Uani 1 1 d . . . . .
H92A H 0.011778 0.807265 1.044405 0.192 Uiso 1 1 calc GR . . . .
H92B H -0.031258 0.826830 1.008361 0.192 Uiso 1 1 calc GR . . . .
H92C H 0.011279 0.873081 1.015111 0.192 Uiso 1 1 calc GR . . . .
C93 C 0.2404(10) 0.6660(10) 0.7365(5) 0.065(4) Uani 1 1 d . . . . .
C94 C 0.3022(11) 0.6003(10) 0.7161(5) 0.068(4) Uani 1 1 d . . . . .
H94 H 0.353195 0.586925 0.717385 0.082 Uiso 1 1 calc R . . . .
C95 C 0.2904(13) 0.5509(12) 0.6926(6) 0.079(5) Uani 1 1 d . . . . .
H95 H 0.334013 0.505624 0.678565 0.094 Uiso 1 1 calc R . . . .
C96 C 0.2137(13) 0.5691(11) 0.6899(6) 0.074(5) Uani 1 1 d . . . . .
C97 C 0.1502(11) 0.6372(11) 0.7132(7) 0.080(5) Uani 1 1 d . . . . .
H97 H 0.098189 0.650069 0.714042 0.096 Uiso 1 1 calc R . . . .
C98 C 0.1637(10) 0.6854(10) 0.7349(7) 0.076(5) Uani 1 1 d . . . . .
C99 C 0.0873(17) 0.7612(15) 0.7571(11) 0.145(12) Uani 1 1 d . . . . .
H99A H 0.081553 0.764591 0.787407 0.218 Uiso 1 1 calc GR . . . .
H99B H 0.041122 0.761275 0.753130 0.218 Uiso 1 1 calc GR . . . .
H99C H 0.092556 0.804118 0.744519 0.218 Uiso 1 1 calc GR . . . .
C100 C 0.2017(17) 0.5180(11) 0.6649(7) 0.104(8) Uani 1 1 d . . . . .
H10A H 0.189799 0.483017 0.683513 0.155 Uiso 1 1 calc GR . . . .
H10B H 0.249433 0.489890 0.641836 0.155 Uiso 1 1 calc GR . . . .
H10C H 0.158133 0.547746 0.653299 0.155 Uiso 1 1 calc GR . . . .
C101 C 0.5630(12) 1.0172(10) 0.7124(5) 0.072(4) Uani 1 1 d . . . . .
C102 C 0.6267(11) 0.9681(10) 0.7298(5) 0.069(4) Uani 1 1 d . . . . .
H102 H 0.635374 0.918590 0.734899 0.082 Uiso 1 1 calc R . . . .
C103 C 0.6763(10) 0.9935(9) 0.7395(5) 0.064(4) Uani 1 1 d . . . . .
H103 H 0.720728 0.960178 0.748048 0.077 Uiso 1 1 calc R . . . .
C104 C 0.6566(10) 1.0707(10) 0.7357(5) 0.067(4) Uani 1 1 d . . . . .
C105 C 0.5978(11) 1.1155(10) 0.7183(5) 0.070(4) Uani 1 1 d . . . . .
H105 H 0.589192 1.165170 0.713755 0.083 Uiso 1 1 calc R . . . .
C106 C 0.5477(12) 1.0911(10) 0.7065(6) 0.072(4) Uani 1 1 d . . . . .
C107 C 0.4839(13) 1.1419(11) 0.6884(8) 0.097(7) Uani 1 1 d . . . . .
H10D H 0.490860 1.118547 0.661496 0.145 Uiso 1 1 calc GR . . . .
H10E H 0.485448 1.189318 0.683762 0.145 Uiso 1 1 calc GR . . . .
H10F H 0.433277 1.151137 0.708112 0.145 Uiso 1 1 calc GR . . . .
C108 C 0.7086(11) 1.0999(12) 0.7475(6) 0.080(5) Uani 1 1 d . . . . .
H10G H 0.734369 1.067820 0.767411 0.120 Uiso 1 1 calc GR . . . .
H10H H 0.675662 1.151252 0.760536 0.120 Uiso 1 1 calc GR . . . .
H10I H 0.748244 1.098917 0.721899 0.120 Uiso 1 1 calc GR . . . .
C109 C 0.3282(11) 1.1054(8) 0.8640(6) 0.067(4) Uani 1 1 d . . . . .
C110 C 0.3183(14) 1.0889(13) 0.9058(7) 0.093(6) Uani 1 1 d . . . . .
H110 H 0.298513 1.054718 0.915520 0.111 Uiso 1 1 calc R . . . .
C111 C 0.3368(15) 1.1217(14) 0.9341(7) 0.099(7) Uani 1 1 d . . . . .
H111 H 0.327799 1.110714 0.962819 0.119 Uiso 1 1 calc R . . . .
C112 C 0.3695(13) 1.1719(12) 0.9199(7) 0.087(6) Uani 1 1 d . . . . .
C113 C 0.3781(11) 1.1850(10) 0.8792(7) 0.076(5) Uani 1 1 d . . . . .
H113 H 0.402267 1.215793 0.869643 0.091 Uiso 1 1 calc R . . . .
C114 C 0.3574(12) 1.1607(11) 0.8482(7) 0.082(5) Uani 1 1 d . . . . .
C115 C 0.3696(15) 1.1800(9) 0.8041(6) 0.089(6) Uani 1 1 d . . . . .
H11A H 0.424528 1.149293 0.788075 0.134 Uiso 1 1 calc GR . . . .
H11B H 0.356474 1.232957 0.803332 0.134 Uiso 1 1 calc GR . . . .
H11C H 0.336081 1.170626 0.791642 0.134 Uiso 1 1 calc GR . . . .
C116 C 0.402(2) 1.1984(15) 0.9499(10) 0.159(15) Uani 1 1 d . . . . .
H11D H 0.366541 1.209638 0.978667 0.238 Uiso 1 1 calc GR . . . .
H11E H 0.405597 1.243407 0.939884 0.238 Uiso 1 1 calc GR . . . .
H11F H 0.453932 1.158701 0.949643 0.238 Uiso 1 1 calc GR . . . .
C117 C 0.1883(10) 0.8721(11) 0.8965(5) 0.070(4) Uani 1 1 d . . . . .
C118 C 0.1663(11) 0.8332(11) 0.8741(7) 0.086(6) Uani 1 1 d . . . . .
H118 H 0.204827 0.791987 0.854423 0.103 Uiso 1 1 calc R . . . .
C119 C 0.0855(14) 0.8561(15) 0.8812(7) 0.098(6) Uani 1 1 d . . . . .
H119 H 0.071747 0.830641 0.864770 0.118 Uiso 1 1 calc R . . . .
C120 C 0.0232(13) 0.9157(14) 0.9119(7) 0.092(6) Uani 1 1 d . . . . .
C121 C 0.0497(17) 0.9531(18) 0.9372(7) 0.114(8) Uani 1 1 d . . . . .
H121 H 0.012887 0.992582 0.958339 0.137 Uiso 1 1 calc R . . . .
C122 C 0.1324(13) 0.9272(13) 0.9285(7) 0.092(6) Uani 1 1 d . . . . .
C123 C 0.1539(13) 0.9681(16) 0.9556(7) 0.115(9) Uani 1 1 d . . . . .
H12A H 0.198224 0.931697 0.965011 0.172 Uiso 1 1 calc GR . . . .
H12B H 0.109004 0.995299 0.980229 0.172 Uiso 1 1 calc GR . . . .
H12C H 0.168345 1.003466 0.938885 0.172 Uiso 1 1 calc GR . . . .
C124 C -0.0655(17) 0.9385(16) 0.9192(9) 0.128(10) Uani 1 1 d . . . . .
H12D H -0.073334 0.930477 0.892431 0.192 Uiso 1 1 calc GR . . . .
H12E H -0.097853 0.991342 0.929597 0.192 Uiso 1 1 calc GR . . . .
H12F H -0.080649 0.907799 0.939967 0.192 Uiso 1 1 calc GR . . . .
C125 C 0.5213(9) 0.4300(8) 0.8099(6) 0.061(4) Uani 1 1 d . . . . .
C126 C 0.5304(9) 0.4573(9) 0.8435(5) 0.061(4) Uani 1 1 d . . . . .
H126 H 0.525293 0.506150 0.844037 0.073 Uiso 1 1 calc R . . . .
C127 C 0.5474(10) 0.4129(9) 0.8774(5) 0.062(4) Uani 1 1 d . . . . .
H127 H 0.551196 0.433803 0.900868 0.074 Uiso 1 1 calc R . . . .
C128 C 0.5588(11) 0.3402(9) 0.8776(5) 0.068(4) Uani 1 1 d . . . . .
C129 C 0.5500(13) 0.3094(10) 0.8422(5) 0.077(5) Uani 1 1 d . . . . .
H129 H 0.557361 0.259712 0.841766 0.093 Uiso 1 1 calc R . . . .
C130 C 0.5300(11) 0.3541(9) 0.8076(5) 0.065(4) Uani 1 1 d . . . . .
C131 C 0.5171(12) 0.3216(11) 0.7715(6) 0.077(5) Uani 1 1 d . . . . .
H13A H 0.473895 0.360990 0.762520 0.116 Uiso 1 1 calc GR . . . .
H13B H 0.504327 0.281243 0.781481 0.116 Uiso 1 1 calc GR . . . .
H13C H 0.564863 0.301777 0.747636 0.116 Uiso 1 1 calc GR . . . .
C132 C 0.5789(13) 0.2922(10) 0.9136(6) 0.081(5) Uani 1 1 d . . . . .
H13D H 0.632863 0.252058 0.903904 0.121 Uiso 1 1 calc GR . . . .
H13E H 0.543303 0.270388 0.923090 0.121 Uiso 1 1 calc GR . . . .
H13F H 0.573336 0.323094 0.937133 0.121 Uiso 1 1 calc GR . . . .
C133 C 0.8199(9) 0.3446(7) 0.6607(5) 0.052(3) Uani 1 1 d . . . . .
C134 C 0.8823(12) 0.3558(9) 0.6532(5) 0.071(5) Uani 1 1 d . . . . .
H134 H 0.877894 0.401295 0.641870 0.086 Uiso 1 1 calc R . . . .
C135 C 0.9526(11) 0.3072(10) 0.6603(5) 0.069(4) Uani 1 1 d . . . . .
H135 H 0.994790 0.318555 0.654221 0.083 Uiso 1 1 calc R . . . .
C136 C 0.9586(11) 0.2381(8) 0.6777(5) 0.064(4) Uani 1 1 d . . . . .
C137 C 0.8951(11) 0.2237(9) 0.6849(5) 0.068(4) Uani 1 1 d . . . . .
H137 H 0.900516 0.177615 0.695719 0.082 Uiso 1 1 calc R . . . .
C138 C 0.8235(10) 0.2731(9) 0.6774(5) 0.059(4) Uani 1 1 d . . . . .
C139 C 0.7572(12) 0.2553(10) 0.6879(6) 0.079(5) Uani 1 1 d . . . . .
H13G H 0.715346 0.288944 0.711935 0.118 Uiso 1 1 calc GR . . . .
H13H H 0.775308 0.203455 0.695181 0.118 Uiso 1 1 calc GR . . . .
H13I H 0.737329 0.261802 0.663453 0.118 Uiso 1 1 calc GR . . . .
C140 C 1.0361(12) 0.1794(11) 0.6874(7) 0.084(5) Uani 1 1 d . . . . .
H14A H 1.070857 0.201618 0.684719 0.126 Uiso 1 1 calc GR . . . .
H14B H 1.062189 0.135062 0.667416 0.126 Uiso 1 1 calc GR . . . .
H14C H 1.023351 0.165029 0.716267 0.126 Uiso 1 1 calc GR . . . .
C141 C 0.7671(11) 0.6293(9) 0.5680(5) 0.063(4) Uani 1 1 d . . . . .
C142 C 0.7066(11) 0.6818(10) 0.5542(6) 0.067(4) Uani 1 1 d . . . . .
H142 H 0.661183 0.717596 0.574250 0.080 Uiso 1 1 calc R . . . .
C143 C 0.7098(12) 0.6841(10) 0.5117(5) 0.069(4) Uani 1 1 d . . . . .
H143 H 0.666590 0.721558 0.503597 0.082 Uiso 1 1 calc R . . . .
C144 C 0.7745(10) 0.6331(10) 0.4807(5) 0.065(4) Uani 1 1 d . . . . .
C145 C 0.8385(9) 0.5788(10) 0.4942(5) 0.065(4) Uani 1 1 d . . . . .
H145 H 0.883967 0.543301 0.474042 0.078 Uiso 1 1 calc R . . . .
C146 C 0.8349(9) 0.5773(9) 0.5369(5) 0.060(4) Uani 1 1 d . . . . .
C147 C 0.9096(11) 0.5102(11) 0.5479(6) 0.075(5) Uani 1 1 d . . . . .
H14D H 0.932152 0.531005 0.562627 0.113 Uiso 1 1 calc GR . . . .
H14E H 0.948796 0.481497 0.521690 0.113 Uiso 1 1 calc GR . . . .
H14F H 0.893114 0.477287 0.566011 0.113 Uiso 1 1 calc GR . . . .
C148 C 0.7763(12) 0.6395(11) 0.4338(5) 0.079(5) Uani 1 1 d . . . . .
H14G H 0.725513 0.649207 0.431121 0.118 Uiso 1 1 calc GR . . . .
H14H H 0.817303 0.592675 0.417278 0.118 Uiso 1 1 calc GR . . . .
H14I H 0.787096 0.680693 0.423221 0.118 Uiso 1 1 calc GR . . . .
C149 C 0.5634(9) 0.5347(8) 0.5929(5) 0.059(4) Uani 1 1 d . . . . .
C150 C 0.6276(9) 0.5459(8) 0.5777(5) 0.057(3) Uani 1 1 d . . . . .
H150 H 0.639498 0.570150 0.595942 0.068 Uiso 1 1 calc R . . . .
C151 C 0.6773(9) 0.5224(8) 0.5353(5) 0.058(3) Uani 1 1 d . . . . .
H151 H 0.722042 0.529981 0.525871 0.069 Uiso 1 1 calc R . . . .
C152 C 0.6584(10) 0.4864(11) 0.5067(5) 0.066(4) Uani 1 1 d . . . . .
C153 C 0.5911(10) 0.4768(9) 0.5221(5) 0.064(4) Uani 1 1 d . . . . .
H153 H 0.577329 0.455102 0.503433 0.077 Uiso 1 1 calc R . . . .
C154 C 0.5435(11) 0.4986(10) 0.5643(5) 0.065(4) Uani 1 1 d . . . . .
C155 C 0.4668(9) 0.4911(9) 0.5788(5) 0.063(4) Uani 1 1 d . . . . .
H15A H 0.454886 0.483764 0.609010 0.095 Uiso 1 1 calc GR . . . .
H15B H 0.473931 0.448116 0.562819 0.095 Uiso 1 1 calc GR . . . .
H15C H 0.423592 0.536674 0.573705 0.095 Uiso 1 1 calc GR . . . .
C156 C 0.7126(11) 0.4602(11) 0.4616(5) 0.077(5) Uani 1 1 d . . . . .
H15D H 0.745565 0.485073 0.454632 0.115 Uiso 1 1 calc GR . . . .
H15E H 0.681209 0.472908 0.441888 0.115 Uiso 1 1 calc GR . . . .
H15F H 0.745847 0.406001 0.459215 0.115 Uiso 1 1 calc GR . . . .
C157 C 0.2828(9) 0.8335(10) 0.5985(5) 0.062(4) Uani 1 1 d . . . . .
C158 C 0.2659(9) 0.9117(11) 0.5961(5) 0.067(4) Uani 1 1 d . . . . .
H158 H 0.249457 0.942120 0.621294 0.081 Uiso 1 1 calc R . . . .
C159 C 0.2739(10) 0.9422(9) 0.5569(5) 0.064(4) Uani 1 1 d . . . . .
H159 H 0.262225 0.993194 0.555925 0.076 Uiso 1 1 calc R . . . .
C160 C 0.2985(13) 0.8989(13) 0.5197(6) 0.084(6) Uani 1 1 d . . . . .
C161 C 0.3177(11) 0.8228(11) 0.5217(5) 0.076(5) Uani 1 1 d . . . . .
H161 H 0.336097 0.792935 0.496029 0.092 Uiso 1 1 calc R . . . .
C162 C 0.3109(11) 0.7884(10) 0.5607(5) 0.067(4) Uani 1 1 d . . . . .
C163 C 0.3152(14) 0.9289(13) 0.4754(7) 0.095(6) Uani 1 1 d . . . . .
H16A H 0.269216 0.975721 0.474206 0.142 Uiso 1 1 calc GR . . . .
H16B H 0.326551 0.891895 0.453458 0.142 Uiso 1 1 calc GR . . . .
H16C H 0.360193 0.938039 0.470868 0.142 Uiso 1 1 calc GR . . . .
C164 C 0.3317(11) 0.7059(10) 0.5597(6) 0.075(5) Uani 1 1 d . . . . .
H16D H 0.380342 0.677142 0.567307 0.112 Uiso 1 1 calc GR . . . .
H16E H 0.338694 0.688134 0.531241 0.112 Uiso 1 1 calc GR . . . .
H16F H 0.289452 0.699529 0.579904 0.112 Uiso 1 1 calc GR . . . .
C165 C 0.1948(13) 1.0223(13) 0.7697(6) 0.082(6) Uani 1 1 d . . . . .
C166 C 0.1650(11) 0.9787(9) 0.7999(5) 0.068(4) Uani 1 1 d . . . . .
H166 H 0.193138 0.925698 0.796338 0.081 Uiso 1 1 calc R . . . .
C167 C 0.1011(12) 1.0110(14) 0.8314(6) 0.086(6) Uani 1 1 d . . . . .
H167 H 0.086645 0.981336 0.851604 0.103 Uiso 1 1 calc R . . . .
C168 C 0.0506(11) 1.0936(10) 0.8361(6) 0.073(4) Uani 1 1 d . . . . .
C169 C 0.0749(12) 1.1372(12) 0.8086(7) 0.088(6) Uani 1 1 d . . . . .
H169 H 0.042765 1.189852 0.811543 0.105 Uiso 1 1 calc R . . . .
C170 C 0.1493(11) 1.1038(11) 0.7748(6) 0.075(5) Uani 1 1 d . . . . .
C171 C 0.1776(12) 1.1547(10) 0.7456(6) 0.077(5) Uani 1 1 d . . . . .
H17A H 0.232165 1.139260 0.743802 0.115 Uiso 1 1 calc GR . . . .
H17B H 0.144893 1.206865 0.757393 0.115 Uiso 1 1 calc GR . . . .
H17C H 0.173441 1.150022 0.717337 0.115 Uiso 1 1 calc GR . . . .
C172 C -0.0313(14) 1.131(2) 0.8723(7) 0.150(14) Uani 1 1 d . . . . .
H17D H -0.074141 1.147947 0.859623 0.225 Uiso 1 1 calc GR . . . .
H17E H -0.035856 1.174635 0.886831 0.225 Uiso 1 1 calc GR . . . .
H17F H -0.034117 1.095040 0.892652 0.225 Uiso 1 1 calc GR . . . .
C173 C 0.5230(12) 0.9465(9) 0.8772(6) 0.074(5) Uani 1 1 d . . . . .
C174 C 0.5296(10) 0.9877(8) 0.8432(6) 0.067(4) Uani 1 1 d . . . . .
H174 H 0.513622 0.982818 0.819808 0.080 Uiso 1 1 calc R . . . .
C175 C 0.5612(12) 1.0388(11) 0.8434(6) 0.079(5) Uani 1 1 d . . . . .
H175 H 0.568274 1.065844 0.819543 0.095 Uiso 1 1 calc R . . . .
C176 C 0.5807(18) 1.0476(12) 0.8781(7) 0.106(8) Uani 1 1 d . . . . .
C177 C 0.5741(14) 1.0040(12) 0.9123(7) 0.092(6) Uani 1 1 d . . . . .
H177 H 0.592150 1.007629 0.935136 0.111 Uiso 1 1 calc R . . . .
C178 C 0.5411(13) 0.9547(11) 0.9140(6) 0.083(5) Uani 1 1 d . . . . .
C179 C 0.5313(16) 0.9131(15) 0.9538(6) 0.106(8) Uani 1 1 d . . . . .
H17G H 0.530112 0.939958 0.977761 0.159 Uiso 1 1 calc GR . . . .
H17H H 0.575270 0.862426 0.949135 0.159 Uiso 1 1 calc GR . . . .
H17I H 0.482263 0.910439 0.959886 0.159 Uiso 1 1 calc GR . . . .
C180 C 0.6210(16) 1.0998(13) 0.8789(9) 0.112(8) Uani 1 1 d . . . . .
H18A H 0.666907 1.085169 0.854133 0.168 Uiso 1 1 calc GR . . . .
H18B H 0.637021 1.093732 0.904638 0.168 Uiso 1 1 calc GR . . . .
H18C H 0.583375 1.152178 0.878315 0.168 Uiso 1 1 calc GR . . . .
C181 C 0.7429(12) 0.6186(11) 0.9059(6) 0.077(5) Uani 1 1 d . . . . .
C182 C 0.6843(16) 0.6615(13) 0.9442(7) 0.101(7) Uani 1 1 d . . . . .
H182 H 0.649688 0.713268 0.944936 0.122 Uiso 1 1 calc R . . . .
C183 C 0.6815(19) 0.6184(15) 0.9832(7) 0.116(10) Uani 1 1 d . . . . .
H183 H 0.640935 0.642209 1.008656 0.139 Uiso 1 1 calc R . . . .
C184 C 0.7362(16) 0.5466(13) 0.9822(7) 0.090(6) Uani 1 1 d . . . . .
C185 C 0.7889(14) 0.5100(14) 0.9433(6) 0.088(6) Uani 1 1 d . . . . .
H185 H 0.823821 0.458275 0.942275 0.106 Uiso 1 1 calc R . . . .
C186 C 0.7932(16) 0.5454(12) 0.9056(6) 0.090(6) Uani 1 1 d . . . . .
C187 C 0.8554(11) 0.5009(12) 0.8636(6) 0.084(5) Uani 1 1 d . . . . .
H18D H 0.835633 0.474376 0.850700 0.127 Uiso 1 1 calc GR . . . .
H18E H 0.903917 0.464764 0.869504 0.127 Uiso 1 1 calc GR . . . .
H18F H 0.865724 0.535659 0.844141 0.127 Uiso 1 1 calc GR . . . .
C188 C 0.7301(19) 0.5030(16) 1.0231(7) 0.126(10) Uani 1 1 d . . . . .
H18G H 0.762346 0.506564 1.039108 0.189 Uiso 1 1 calc GR . . . .
H18H H 0.748725 0.450336 1.014860 0.189 Uiso 1 1 calc GR . . . .
H18I H 0.675534 0.524996 1.040640 0.189 Uiso 1 1 calc GR . . . .
C189 C 0.7886(8) 0.4249(8) 0.7652(4) 0.052(3) Uani 1 1 d . . . . .
C190 C 0.7245(10) 0.4093(9) 0.7752(5) 0.061(4) Uani 1 1 d . . . . .
H190 H 0.675976 0.447003 0.772344 0.073 Uiso 1 1 calc R . . . .
C191 C 0.7294(12) 0.3399(11) 0.7893(5) 0.073(5) Uani 1 1 d . . . . .
H191 H 0.684994 0.332034 0.794564 0.087 Uiso 1 1 calc R . . . .
C192 C 0.7996(10) 0.2824(10) 0.7955(5) 0.068(4) Uani 1 1 d . . . . .
C193 C 0.8636(10) 0.2975(9) 0.7862(5) 0.062(4) Uani 1 1 d . . . . .
H193 H 0.911212 0.260803 0.790644 0.074 Uiso 1 1 calc R . . . .
C194 C 0.8595(12) 0.3666(11) 0.7703(5) 0.073(5) Uani 1 1 d . . . . .
C195 C 0.9350(10) 0.3753(11) 0.7606(6) 0.071(4) Uani 1 1 d . . . . .
H19A H 0.957326 0.372672 0.729989 0.106 Uiso 1 1 calc GR . . . .
H19B H 0.973118 0.335084 0.772395 0.106 Uiso 1 1 calc GR . . . .
H19C H 0.921990 0.423740 0.773357 0.106 Uiso 1 1 calc GR . . . .
C196 C 0.8100(14) 0.2060(11) 0.8091(6) 0.094(7) Uani 1 1 d . . . . .
H19D H 0.796098 0.207258 0.839990 0.142 Uiso 1 1 calc GR . . . .
H19E H 0.864689 0.168400 0.797046 0.142 Uiso 1 1 calc GR . . . .
H19F H 0.776093 0.193049 0.799095 0.142 Uiso 1 1 calc GR . . . .
Rh1 Rh 0.51458(7) 0.73113(6) 0.74824(3) 0.0518(3) Uani 1 1 d . . . . .
S1 S 0.4557(2) 0.8624(2) 0.61487(12) 0.0559(8) Uani 1 1 d . . . . .
S2 S 0.6947(3) 0.8723(2) 0.61253(14) 0.0641(10) Uani 1 1 d . . . . .
S3 S 0.7801(2) 0.7253(2) 0.72721(13) 0.0612(9) Uani 1 1 d . . . . .
S4 S 0.5280(3) 0.6577(2) 0.89924(13) 0.0625(9) Uani 1 1 d . . . . .
S5 S 0.3244(3) 0.6068(3) 0.88579(15) 0.0729(11) Uani 1 1 d . . . . .
S6 S 0.2503(3) 0.7342(3) 0.76469(14) 0.0667(10) Uani 1 1 d . . . . .
S7 S 0.5049(3) 0.9817(2) 0.69869(13) 0.0608(9) Uani 1 1 d . . . . .
S8 S 0.2901(3) 1.0714(2) 0.82975(14) 0.0691(10) Uani 1 1 d . . . . .
S9 S 0.2909(3) 0.8448(3) 0.88899(16) 0.0789(12) Uani 1 1 d . . . . .
S10 S 0.4932(3) 0.4870(2) 0.76648(13) 0.0657(10) Uani 1 1 d . . . . .
S11 S 0.7305(3) 0.4098(2) 0.64720(14) 0.0653(10) Uani 1 1 d . . . . .
S12 S 0.7690(2) 0.6290(2) 0.62238(13) 0.0586(9) Uani 1 1 d . . . . .
S13 S 0.5014(2) 0.5594(2) 0.64681(12) 0.0557(8) Uani 1 1 d . . . . .
S14 S 0.2687(2) 0.7966(2) 0.64983(13) 0.0601(9) Uani 1 1 d . . . . .
S15 S 0.2869(2) 0.9798(2) 0.72869(13) 0.0614(9) Uani 1 1 d . . . . .
S16 S 0.4800(3) 0.8820(3) 0.87940(13) 0.0707(11) Uani 1 1 d . . . . .
S17 S 0.7419(3) 0.6735(3) 0.85876(14) 0.0693(11) Uani 1 1 d . . . . .
S18 S 0.7848(3) 0.5081(2) 0.74105(13) 0.0628(9) Uani 1 1 d . . . . .
C1 C 0.6522(10) 0.9302(11) 0.3671(6) 0.077(5) Uani 1 1 d . . . . .
H1A H 0.624761 0.985447 0.371543 0.092 Uiso 1 1 calc R . . . .
H1B H 0.659969 0.915955 0.337457 0.092 Uiso 1 1 calc R . . . .
Cl3 Cl 0.7479(4) 0.8929(3) 0.37740(18) 0.0948(15) Uani 1 1 d . . . . .
Cl5 Cl 0.5950(4) 0.8931(3) 0.40210(18) 0.1020(17) Uani 1 1 d . . . . .
C2 C -0.0551(10) 0.5500(11) 0.6540(6) 0.075(5) Uani 1 1 d . . . . .
H2A H -0.088373 0.581169 0.680962 0.090 Uiso 1 1 calc R . . . .
H2B H -0.088173 0.538634 0.641641 0.090 Uiso 1 1 calc R . . . .
Cl2 Cl -0.0108(4) 0.5998(3) 0.61747(19) 0.0967(15) Uani 1 1 d . . . . .
Cl8 Cl 0.0238(3) 0.4638(3) 0.66326(18) 0.0915(14) Uani 1 1 d . . . . .
C4 C -0.4382(13) 1.3528(12) 0.6522(7) 0.090(6) Uani 1 1 d . . . . .
H4A H -0.407188 1.328397 0.672087 0.108 Uiso 1 1 calc R . . . .
H4B H -0.451347 1.406286 0.653320 0.108 Uiso 1 1 calc R . . . .
Cl1 Cl -0.3798(3) 1.3099(3) 0.5991(2) 0.0940(15) Uani 1 1 d . . . . .
Cl4 Cl -0.5264(4) 1.3452(3) 0.66848(18) 0.0939(15) Uani 1 1 d . . . . .
C5 C -0.1101(10) 1.0093(10) 0.6172(5) 0.065(4) Uani 1 1 d . . . . .
C6 C -0.1423(11) 1.0813(10) 0.6043(5) 0.068(4) Uani 1 1 d . . . . .
H6 H -0.111842 1.106371 0.594324 0.081 Uiso 1 1 calc R . . . .
C7 C -0.2228(10) 1.1156(10) 0.6066(6) 0.070(4) Uani 1 1 d . . . . .
H7 H -0.245695 1.165003 0.598280 0.085 Uiso 1 1 calc R . . . .
C8 C -0.2693(10) 1.0825(10) 0.6199(6) 0.070(4) Uani 1 1 d . . . . .
H8 H -0.322796 1.107225 0.620651 0.084 Uiso 1 1 calc R . . . .
C9 C -0.2313(12) 1.0041(13) 0.6334(6) 0.083(5) Uani 1 1 d . . . . .
H9 H -0.260507 0.977853 0.643317 0.100 Uiso 1 1 calc R . . . .
C10 C -0.1551(10) 0.9728(10) 0.6310(5) 0.067(4) Uani 1 1 d . . . . .
H10 H -0.130880 0.923360 0.639021 0.080 Uiso 1 1 calc R . . . .
C11 C 0.0461(10) 1.0042(10) 0.5755(6) 0.065(4) Uani 1 1 d . . . . .
C12 C 0.0397(13) 1.0740(12) 0.5879(7) 0.085(5) Uani 1 1 d . . . . .
H12 H 0.011995 1.096244 0.615920 0.101 Uiso 1 1 calc R . . . .
C13 C 0.0753(13) 1.1091(12) 0.5577(6) 0.090(6) Uani 1 1 d . . . . .
H13 H 0.077177 1.152135 0.565813 0.108 Uiso 1 1 calc R . . . .
C14 C 0.1091(11) 1.0778(11) 0.5140(6) 0.075(5) Uani 1 1 d . . . . .
H14 H 0.129063 1.102875 0.492809 0.090 Uiso 1 1 calc R . . . .
C15 C 0.1120(11) 1.0115(12) 0.5032(6) 0.080(5) Uani 1 1 d . . . . .
H15 H 0.135521 0.990308 0.474843 0.096 Uiso 1 1 calc R . . . .
C16 C 0.0804(9) 0.9756(9) 0.5343(5) 0.063(4) Uani 1 1 d . . . . .
H16 H 0.082829 0.930120 0.526453 0.075 Uiso 1 1 calc R . . . .
C17 C 0.0368(11) 0.8625(12) 0.6033(6) 0.077(5) Uani 1 1 d . . . . .
C18 C 0.0124(11) 0.8353(10) 0.5758(6) 0.073(4) Uani 1 1 d . . . . .
H18 H -0.024096 0.869108 0.562109 0.088 Uiso 1 1 calc R . . . .
C19 C 0.0427(15) 0.7560(12) 0.5682(7) 0.099(7) Uani 1 1 d . . . . .
H19 H 0.027417 0.736372 0.549428 0.119 Uiso 1 1 calc R . . . .
C20 C 0.0926(10) 0.7116(10) 0.5884(7) 0.077(5) Uani 1 1 d . . . . .
H20 H 0.111961 0.659354 0.583873 0.092 Uiso 1 1 calc R . . . .
C21 C 0.1190(12) 0.7361(11) 0.6160(6) 0.081(5) Uani 1 1 d . . . . .
H21 H 0.155753 0.700945 0.629089 0.097 Uiso 1 1 calc R . . . .
C22 C 0.0907(10) 0.8128(10) 0.6242(5) 0.069(4) Uani 1 1 d . . . . .
H22 H 0.107114 0.830970 0.643047 0.083 Uiso 1 1 calc R . . . .
C23 C -0.0004(10) 0.9825(9) 0.6690(5) 0.059(3) Uani 1 1 d . . . . .
C24 C -0.0657(11) 1.0013(11) 0.7035(5) 0.071(4) Uani 1 1 d . . . . .
H24 H -0.111782 1.003430 0.700211 0.085 Uiso 1 1 calc R . . . .
C25 C -0.0633(12) 1.0179(12) 0.7453(6) 0.081(5) Uani 1 1 d . . . . .
H25 H -0.109297 1.037462 0.768575 0.097 Uiso 1 1 calc R . . . .
C26 C 0.0059(13) 1.0046(13) 0.7498(7) 0.090(6) Uani 1 1 d . . . . .
H26 H 0.009333 1.009774 0.777272 0.107 Uiso 1 1 calc R . . . .
C27 C 0.0772(11) 0.9820(11) 0.7130(6) 0.079(5) Uani 1 1 d . . . . .
H27 H 0.124186 0.977121 0.716593 0.095 Uiso 1 1 calc R . . . .
C28 C 0.0734(12) 0.9684(11) 0.6735(6) 0.080(5) Uani 1 1 d . . . . .
H28 H 0.118912 0.950042 0.649856 0.096 Uiso 1 1 calc R . . . .
P1 P -0.0053(3) 0.9643(2) 0.61574(14) 0.0622(10) Uani 1 1 d . . . . .
C29 C 0.0713(10) 0.5127(10) 0.7989(6) 0.070(4) Uani 1 1 d . . . . .
C30 C 0.0208(12) 0.5294(13) 0.7725(6) 0.088(6) Uani 1 1 d . . . . .
H30 H 0.027735 0.491615 0.753799 0.105 Uiso 1 1 calc R . . . .
C31 C -0.0417(11) 0.6065(9) 0.7753(6) 0.074(5) Uani 1 1 d . . . . .
H31 H -0.071046 0.617442 0.755767 0.089 Uiso 1 1 calc R . . . .
C32 C -0.0602(14) 0.6594(13) 0.8012(8) 0.097(7) Uani 1 1 d . . . . .
H32 H -0.105306 0.706050 0.802979 0.117 Uiso 1 1 calc R . . . .
C33 C -0.0097(13) 0.6472(11) 0.8288(10) 0.116(9) Uani 1 1 d . . . . .
H33 H -0.020087 0.686990 0.847264 0.139 Uiso 1 1 calc R . . . .
C34 C 0.0527(15) 0.5767(13) 0.8273(7) 0.097(7) Uani 1 1 d . . . . .
H34 H 0.084685 0.569060 0.844999 0.117 Uiso 1 1 calc R . . . .
C35 C 0.2196(9) 0.4278(9) 0.8184(6) 0.063(4) Uani 1 1 d . . . . .
C36 C 0.2455(10) 0.3856(10) 0.8534(6) 0.070(4) Uani 1 1 d . . . . .
H36 H 0.224392 0.354092 0.866943 0.084 Uiso 1 1 calc R . . . .
C37 C 0.3030(11) 0.3931(11) 0.8665(7) 0.078(5) Uani 1 1 d . . . . .
H37 H 0.321847 0.365495 0.888469 0.094 Uiso 1 1 calc R . . . .
C38 C 0.3321(10) 0.4424(11) 0.8463(7) 0.081(5) Uani 1 1 d . . . . .
H38 H 0.366739 0.450420 0.857052 0.097 Uiso 1 1 calc R . . . .
C39 C 0.3117(12) 0.4791(13) 0.8116(7) 0.087(6) Uani 1 1 d . . . . .
H39 H 0.336325 0.507258 0.797011 0.105 Uiso 1 1 calc R . . . .
C40 C 0.2535(11) 0.4739(10) 0.7984(6) 0.070(4) Uani 1 1 d . . . . .
H40 H 0.236765 0.501434 0.775936 0.084 Uiso 1 1 calc R . . . .
C41 C 0.1023(10) 0.3726(9) 0.8414(6) 0.066(4) Uani 1 1 d . . . . .
C42 C 0.1351(12) 0.2943(11) 0.8379(7) 0.081(5) Uani 1 1 d . . . . .
H42 H 0.176858 0.264939 0.814052 0.098 Uiso 1 1 calc R . . . .
C43 C 0.1023(16) 0.2597(15) 0.8725(8) 0.100(7) Uani 1 1 d . . . . .
H43 H 0.118772 0.207706 0.869479 0.120 Uiso 1 1 calc R . . . .
C44 C 0.0503(13) 0.2992(15) 0.9080(8) 0.103(7) Uani 1 1 d . . . . .
H44 H 0.035049 0.274183 0.931046 0.124 Uiso 1 1 calc R . . . .
C45 C 0.0155(13) 0.3816(16) 0.9123(7) 0.105(7) Uani 1 1 d . . . . .
H45 H -0.025097 0.411079 0.936540 0.126 Uiso 1 1 calc R . . . .
C46 C 0.0470(12) 0.4136(13) 0.8775(7) 0.089(6) Uani 1 1 d . . . . .
H46 H 0.028735 0.466064 0.879541 0.106 Uiso 1 1 calc R . . . .
C47 C 0.1884(10) 0.3659(10) 0.7506(6) 0.067(4) Uani 1 1 d . . . . .
C48 C 0.1427(13) 0.3450(12) 0.7327(6) 0.084(5) Uani 1 1 d . . . . .
H48 H 0.090693 0.357113 0.748529 0.100 Uiso 1 1 calc R . . . .
C49 C 0.1740(13) 0.3072(10) 0.6923(6) 0.081(5) Uani 1 1 d . . . . .
H49 H 0.142975 0.294921 0.680729 0.097 Uiso 1 1 calc R . . . .
C50 C 0.2500(12) 0.2882(10) 0.6696(7) 0.078(5) Uani 1 1 d . . . . .
H50 H 0.270789 0.261784 0.642604 0.094 Uiso 1 1 calc R . . . .
C51 C 0.3005(13) 0.3072(13) 0.6858(6) 0.086(5) Uani 1 1 d . . . . .
H51 H 0.352164 0.294956 0.669187 0.103 Uiso 1 1 calc R . . . .
C52 C 0.2698(11) 0.3438(11) 0.7260(7) 0.078(5) Uani 1 1 d . . . . .
H52 H 0.301805 0.354462 0.737706 0.093 Uiso 1 1 calc R . . . .
P2 P 0.1452(3) 0.4202(3) 0.80164(15) 0.0659(10) Uani 1 1 d . . . . .
Ag1 Ag 0.47520(4) 0.78262(4) 0.67319(2) 0.0570(3) Uani 0.225(8) 1 d . . P A 2
Ag2 Ag 0.53816(4) 0.85352(4) 0.71829(2) 0.0594(3) Uani 0.236(8) 1 d . . P A 2
Ag3 Ag 0.63746(4) 0.69960(4) 0.67292(2) 0.0573(3) Uani 0.269(8) 1 d . . P A 2
Ag4 Ag 0.53972(4) 0.62631(4) 0.68689(2) 0.0588(3) Uani 0.225(8) 1 d . . P A 2
Ag5 Ag 0.38026(4) 0.72978(4) 0.74056(2) 0.0584(3) Uani 0.258(8) 1 d . . P A 2
Ag6 Ag 0.38149(4) 0.87002(4) 0.75478(2) 0.0584(3) Uani 0.253(8) 1 d . . P A 2
Ag11 Ag 0.38462(5) 0.77267(5) 0.82239(2) 0.0631(3) Uani 0.315(7) 1 d . . P A 2
Ag10 Ag 0.49260(5) 0.60685(5) 0.77650(2) 0.0651(3) Uani 0.274(6) 1 d . . P A 2
Ag12 Ag 0.54973(5) 0.67652(4) 0.82307(2) 0.0640(3) Uani 0.260(6) 1 d . . P A 2
Ag9 Ag 0.64950(4) 0.59457(4) 0.74099(2) 0.0586(3) Uani 0.276(6) 1 d . . P A 2
Ag7 Ag 0.49009(5) 0.83932(5) 0.80853(2) 0.0641(3) Uani 0.311(7) 1 d . . P A 2
Ag8 Ag 0.64827(5) 0.73660(4) 0.75498(2) 0.0625(3) Uani 0.270(6) 1 d . . P A 2
Au13 Au 0.39397(7) 0.69024(7) 0.65139(4) 0.0636(5) Uani 0.078(7) 1 d . . P A 2
Au14 Au 0.29859(8) 0.86684(7) 0.69400(4) 0.0677(5) Uani 0.067(7) 1 d . . P A 2
Au15 Au 0.72977(8) 0.53174(7) 0.65124(4) 0.0710(5) Uani 0.078(7) 1 d . . P A 2
Au16 Au 0.61569(8) 0.46695(7) 0.70985(4) 0.0658(5) Uani 0.029(7) 1 d . . P A 2
Au17 Au 0.40067(8) 1.00309(7) 0.76658(4) 0.0704(6) Uani 0.046(8) 1 d . . P A 2
Au18 Au 0.31444(9) 0.94469(8) 0.84923(4) 0.0761(6) Uani 0.026(8) 1 d . . P A 2
Au19 Au 0.73874(8) 0.60577(8) 0.80017(4) 0.0727(5) Uani 0.100(8) 1 d . . P A 2
Au20 Au 0.60320(8) 0.75990(8) 0.86495(4) 0.0749(5) Uani 0.120(8) 1 d . . P A 2
Au24 Au 0.41957(8) 0.64899(8) 0.88419(4) 0.0787(6) Uani 0.122(8) 1 d . . P A 2
Au23 Au 0.31661(9) 0.66349(8) 0.81830(4) 0.0762(6) Uani 0.114(8) 1 d . . P A 2
Au22 Au 0.72377(8) 0.78910(7) 0.66938(4) 0.0689(5) Uani 0.080(7) 1 d . . P A 2
Au21 Au 0.57647(7) 0.85622(7) 0.62387(4) 0.0661(5) Uani 0.073(7) 1 d . . P A 2

loop_
_atom_site_aniso_label
_atom_site_aniso_U_11
_atom_site_aniso_U_22
_atom_site_aniso_U_33
_atom_site_aniso_U_23
_atom_site_aniso_U_13
_atom_site_aniso_U_12
Ag13 0.0708(8) 0.0740(8) 0.0621(8) 0.0094(5) -0.0233(5) -0.0451(6)
Ag14 0.0798(9) 0.0825(9) 0.0660(8) 0.0031(5) -0.0298(6) -0.0528(7)
Ag15 0.0876(9) 0.0690(8) 0.0787(9) 0.0096(5) -0.0273(6) -0.0533(7)
Ag16 0.0737(9) 0.0789(9) 0.0641(9) 0.0076(5) -0.0203(6) -0.0513(7)
Ag17 0.0840(9) 0.0771(9) 0.0697(9) -0.0017(5) -0.0234(6) -0.0520(7)
Ag18 0.0991(11) 0.0779(9) 0.0740(10) 0.0077(6) -0.0260(7) -0.0595(8)
Ag19 0.0946(10) 0.0929(10) 0.0636(8) 0.0110(6) -0.0297(6) -0.0671(8)
Ag20 0.0856(9) 0.0866(9) 0.0751(9) 0.0090(6) -0.0293(6) -0.0554(7)
Ag21 0.0741(8) 0.0794(8) 0.0706(9) 0.0074(5) -0.0205(6) -0.0571(7)
Ag22 0.0837(9) 0.0854(9) 0.0626(8) 0.0145(5) -0.0261(6) -0.0580(7)
Ag23 0.1059(11) 0.0915(9) 0.0586(8) 0.0112(6) -0.0268(6) -0.0671(8)
Ag24 0.0854(9) 0.0926(10) 0.0891(10) 0.0048(6) -0.0266(7) -0.0655(8)
Au1 0.0714(5) 0.0673(4) 0.0566(4) 0.0093(3) -0.0234(3) -0.0497(4)
Au2 0.0747(5) 0.0690(5) 0.0626(5) 0.0097(3) -0.0261(3) -0.0533(4)
Au3 0.0677(5) 0.0700(5) 0.0586(5) 0.0078(3) -0.0221(3) -0.0500(4)
Au4 0.0759(5) 0.0688(5) 0.0572(5) 0.0073(3) -0.0224(3) -0.0529(4)
Au5 0.0699(5) 0.0701(5) 0.0597(5) 0.0081(3) -0.0225(3) -0.0508(4)
Au6 0.0717(5) 0.0660(5) 0.0607(5) 0.0070(3) -0.0251(3) -0.0478(4)
Au7 0.0820(6) 0.0780(5) 0.0575(5) 0.0041(3) -0.0226(4) -0.0562(4)
Au8 0.0747(5) 0.0726(5) 0.0682(5) 0.0086(3) -0.0289(4) -0.0527(4)
Au9 0.0702(5) 0.0681(5) 0.0597(5) 0.0093(3) -0.0229(3) -0.0484(4)
Au10 0.0779(5) 0.0800(5) 0.0677(5) 0.0175(3) -0.0285(4) -0.0586(4)
Au11 0.0759(5) 0.0780(5) 0.0577(5) 0.0086(3) -0.0230(3) -0.0524(4)
Au12 0.0825(5) 0.0749(5) 0.0598(5) 0.0084(3) -0.0273(4) -0.0536(4)
C53 0.066(9) 0.077(9) 0.049(8) 0.004(6) -0.013(6) -0.050(8)
C54 0.077(10) 0.081(10) 0.076(11) 0.010(8) -0.025(8) -0.065(9)
C55 0.059(8) 0.063(8) 0.078(10) 0.007(7) -0.030(7) -0.046(7)
C56 0.071(9) 0.100(12) 0.057(9) 0.016(8) -0.028(7) -0.065(10)
C57 0.076(10) 0.084(11) 0.067(10) 0.028(8) -0.032(8) -0.056(9)
C58 0.071(9) 0.084(10) 0.050(8) -0.005(7) -0.013(7) -0.059(9)
C59 0.103(13) 0.087(11) 0.056(9) 0.018(8) -0.038(9) -0.066(10)
C60 0.077(10) 0.095(12) 0.062(10) 0.004(8) -0.025(8) -0.052(10)
C61 0.078(10) 0.064(8) 0.056(9) 0.006(6) -0.013(7) -0.056(8)
C62 0.097(13) 0.073(10) 0.074(11) 0.006(8) -0.024(9) -0.062(10)
C63 0.060(9) 0.082(11) 0.105(14) 0.025(9) -0.040(9) -0.056(9)
C64 0.102(14) 0.072(10) 0.061(10) 0.006(7) -0.010(9) -0.066(11)
C65 0.069(9) 0.083(10) 0.067(10) 0.016(8) -0.026(8) -0.059(9)
C66 0.073(10) 0.075(10) 0.072(10) 0.013(7) -0.025(8) -0.059(9)
C67 0.099(13) 0.083(11) 0.070(11) 0.031(8) -0.045(9) -0.057(11)
C68 0.062(9) 0.093(12) 0.082(12) 0.006(9) -0.013(8) -0.049(9)
C69 0.082(10) 0.076(9) 0.047(8) 0.010(6) -0.029(7) -0.055(8)
C70 0.086(12) 0.086(12) 0.090(13) 0.028(9) -0.047(10) -0.056(10)
C71 0.085(11) 0.097(12) 0.053(9) -0.003(8) -0.019(8) -0.068(10)
C72 0.109(13) 0.064(9) 0.077(11) 0.009(8) -0.046(10) -0.061(10)
C73 0.087(12) 0.092(12) 0.081(13) 0.016(9) -0.038(10) -0.061(11)
C74 0.074(10) 0.081(11) 0.068(10) 0.022(8) -0.038(8) -0.052(9)
C75 0.083(11) 0.099(13) 0.079(12) 0.036(9) -0.043(9) -0.066(11)
C76 0.103(14) 0.102(13) 0.087(13) 0.003(10) -0.043(11) -0.074(12)
C77 0.066(9) 0.070(9) 0.071(10) 0.018(7) -0.031(7) -0.050(8)
C78 0.082(11) 0.064(10) 0.056(9) 0.008(7) -0.019(8) -0.037(9)
C79 0.085(11) 0.079(11) 0.053(9) 0.002(7) -0.022(8) -0.047(10)
C80 0.072(10) 0.082(11) 0.067(10) 0.019(8) -0.029(8) -0.050(9)
C81 0.124(16) 0.061(10) 0.067(11) 0.022(8) -0.042(10) -0.042(11)
C82 0.134(17) 0.102(14) 0.053(10) 0.001(9) -0.021(10) -0.087(14)
C83 0.123(16) 0.082(11) 0.050(9) 0.011(8) -0.023(9) -0.061(11)
C84 0.14(2) 0.082(14) 0.102(17) 0.013(11) -0.042(14) -0.052(15)
C85 0.103(13) 0.075(10) 0.071(11) 0.029(8) -0.043(9) -0.065(10)
C86 0.116(15) 0.095(13) 0.070(12) 0.028(9) -0.048(11) -0.070(12)
C87 0.114(16) 0.097(13) 0.062(11) -0.008(9) -0.023(10) -0.068(12)
C88 0.111(15) 0.061(9) 0.058(10) 0.000(7) -0.009(9) -0.040(10)
C89 0.100(15) 0.141(19) 0.079(14) 0.014(13) -0.019(11) -0.081(15)
C90 0.088(12) 0.086(12) 0.081(13) -0.001(9) -0.021(10) -0.054(11)
C91 0.077(12) 0.142(19) 0.109(17) 0.010(14) -0.035(11) -0.071(13)
C92 0.116(18) 0.18(3) 0.112(19) -0.045(18) 0.011(14) -0.109(19)
C93 0.075(10) 0.089(11) 0.058(9) 0.019(8) -0.034(8) -0.055(9)
C94 0.071(10) 0.074(10) 0.062(10) 0.013(8) -0.022(8) -0.034(9)
C95 0.111(14) 0.111(14) 0.067(11) 0.026(9) -0.035(10) -0.093(13)
C96 0.105(14) 0.077(11) 0.071(11) 0.028(8) -0.041(10) -0.061(11)
C97 0.063(10) 0.083(12) 0.129(17) 0.030(11) -0.053(10) -0.049(10)
C98 0.064(10) 0.059(10) 0.114(15) 0.007(9) -0.041(9) -0.027(8)
C99 0.12(2) 0.111(19) 0.21(3) -0.042(19) -0.01(2) -0.077(18)
C100 0.17(2) 0.076(12) 0.078(13) 0.017(9) -0.044(14) -0.066(15)
C101 0.099(13) 0.087(11) 0.068(10) 0.009(8) -0.023(9) -0.076(11)
C102 0.091(11) 0.089(11) 0.075(11) 0.035(8) -0.045(9) -0.073(10)
C103 0.083(10) 0.079(10) 0.070(10) 0.014(7) -0.032(8) -0.065(9)
C104 0.075(10) 0.077(10) 0.074(11) 0.018(8) -0.027(8) -0.055(9)
C105 0.084(11) 0.075(10) 0.075(11) 0.014(8) -0.021(9) -0.060(10)
C106 0.098(12) 0.076(10) 0.072(11) 0.013(8) -0.045(9) -0.053(10)
C107 0.113(16) 0.082(12) 0.16(2) 0.049(12) -0.095(15) -0.075(13)
C108 0.087(12) 0.102(13) 0.088(13) 0.008(10) -0.033(10) -0.069(11)
C109 0.080(11) 0.052(8) 0.079(11) -0.001(7) -0.015(8) -0.044(8)
C110 0.116(16) 0.113(16) 0.079(13) 0.004(11) -0.046(12) -0.068(14)
C111 0.137(19) 0.124(17) 0.090(15) 0.027(12) -0.062(14) -0.090(16)
C112 0.094(13) 0.103(14) 0.091(15) -0.009(11) -0.022(11) -0.069(12)
C113 0.083(12) 0.060(10) 0.094(14) 0.004(8) -0.033(10) -0.036(9)
C114 0.081(12) 0.073(11) 0.097(14) -0.007(9) -0.037(10) -0.032(10)
C115 0.15(2) 0.052(9) 0.076(12) 0.009(8) -0.031(12) -0.060(11)
C116 0.24(4) 0.112(19) 0.17(3) -0.018(18) -0.15(3) -0.07(2)
C117 0.076(10) 0.111(13) 0.061(10) 0.028(9) -0.027(8) -0.072(10)
C118 0.071(11) 0.088(12) 0.118(16) -0.004(11) -0.022(10) -0.056(10)
C119 0.101(15) 0.135(19) 0.080(14) 0.008(13) -0.027(12) -0.072(15)
C120 0.094(14) 0.132(18) 0.086(14) 0.016(12) -0.028(11) -0.081(14)
C121 0.15(2) 0.19(3) 0.068(13) 0.034(14) -0.036(13) -0.12(2)
C122 0.088(14) 0.104(16) 0.075(13) 0.015(11) -0.024(11) -0.039(12)
C123 0.082(13) 0.17(2) 0.098(16) -0.033(15) -0.034(12) -0.057(15)
C124 0.16(3) 0.14(2) 0.17(3) 0.062(18) -0.10(2) -0.12(2)
C125 0.049(8) 0.049(8) 0.093(12) 0.014(7) -0.032(7) -0.023(7)
C126 0.056(8) 0.059(8) 0.066(10) -0.004(7) -0.006(7) -0.031(7)
C127 0.086(11) 0.079(10) 0.056(9) 0.004(7) -0.023(7) -0.066(9)
C128 0.098(12) 0.072(10) 0.061(10) 0.014(7) -0.034(8) -0.057(10)
C129 0.137(17) 0.084(11) 0.047(9) 0.008(7) -0.026(9) -0.083(12)
C130 0.084(11) 0.064(9) 0.068(10) 0.003(7) -0.020(8) -0.052(9)
C131 0.113(14) 0.096(12) 0.076(11) 0.019(9) -0.038(10) -0.087(12)
C132 0.106(14) 0.071(11) 0.090(13) 0.031(9) -0.048(11) -0.054(11)
C133 0.066(8) 0.035(6) 0.061(9) 0.008(5) -0.019(6) -0.028(6)
C134 0.111(14) 0.067(10) 0.057(10) 0.012(7) -0.021(9) -0.061(10)
C135 0.078(11) 0.089(12) 0.069(11) 0.004(8) -0.025(8) -0.058(10)
C136 0.086(11) 0.056(8) 0.066(10) -0.003(6) -0.023(8) -0.044(8)
C137 0.096(12) 0.062(9) 0.065(10) -0.001(7) -0.025(9) -0.050(9)
C138 0.071(9) 0.067(9) 0.055(9) 0.006(6) -0.018(7) -0.044(8)
C139 0.094(13) 0.070(10) 0.100(14) 0.014(9) -0.033(10) -0.060(10)
C140 0.089(12) 0.080(12) 0.104(15) -0.002(10) -0.032(11) -0.053(11)
C141 0.093(11) 0.077(10) 0.060(9) 0.008(7) -0.019(8) -0.075(10)
C142 0.087(11) 0.072(10) 0.079(11) 0.012(8) -0.026(9) -0.067(10)
C143 0.093(12) 0.076(10) 0.067(10) 0.016(8) -0.025(9) -0.064(10)
C144 0.076(10) 0.078(10) 0.074(11) 0.013(8) -0.025(8) -0.060(9)
C145 0.056(8) 0.093(11) 0.064(10) 0.005(8) -0.009(7) -0.054(9)
C146 0.056(8) 0.076(10) 0.078(11) 0.013(7) -0.028(7) -0.050(8)
C147 0.080(11) 0.095(12) 0.063(10) 0.002(8) -0.018(8) -0.052(10)
C148 0.102(13) 0.091(12) 0.065(11) 0.011(8) -0.024(9) -0.063(11)
C149 0.070(9) 0.052(8) 0.059(9) 0.003(6) -0.008(7) -0.039(7)
C150 0.070(9) 0.059(8) 0.062(9) 0.002(6) -0.029(7) -0.040(7)
C151 0.057(8) 0.054(8) 0.071(10) 0.008(6) -0.026(7) -0.030(7)
C152 0.073(10) 0.108(13) 0.043(8) 0.007(7) -0.014(7) -0.064(10)
C153 0.091(11) 0.074(9) 0.053(9) -0.006(7) -0.019(7) -0.060(9)
C154 0.094(11) 0.087(10) 0.059(9) 0.009(7) -0.024(8) -0.079(10)
C155 0.066(9) 0.075(9) 0.080(11) 0.005(7) -0.022(8) -0.058(8)
C156 0.076(11) 0.092(12) 0.066(11) -0.010(8) -0.009(8) -0.047(10)
C157 0.068(9) 0.094(11) 0.068(10) 0.008(8) -0.029(7) -0.069(9)
C158 0.059(9) 0.113(13) 0.050(9) 0.001(8) -0.012(7) -0.058(9)
C159 0.077(10) 0.058(9) 0.079(11) 0.026(7) -0.042(8) -0.041(8)
C160 0.110(14) 0.124(16) 0.083(13) 0.044(11) -0.061(11) -0.091(14)
C161 0.107(13) 0.113(13) 0.065(10) -0.002(9) -0.018(9) -0.100(12)
C162 0.084(11) 0.087(11) 0.064(10) 0.010(8) -0.039(8) -0.059(10)
C163 0.123(17) 0.108(16) 0.087(14) 0.038(11) -0.052(12) -0.073(14)
C164 0.089(12) 0.077(10) 0.085(12) 0.007(8) -0.021(9) -0.062(10)
C165 0.117(15) 0.123(16) 0.056(10) 0.013(9) -0.027(9) -0.095(14)
C166 0.080(11) 0.049(8) 0.071(11) 0.008(7) -0.028(9) -0.024(8)
C167 0.081(12) 0.139(18) 0.051(10) 0.008(10) -0.013(8) -0.067(13)
C168 0.073(11) 0.069(11) 0.076(12) 0.002(8) -0.030(9) -0.029(9)
C169 0.087(13) 0.079(12) 0.090(14) 0.000(10) -0.052(11) -0.017(11)
C170 0.084(12) 0.098(13) 0.077(12) 0.006(9) -0.036(9) -0.063(11)
C171 0.106(14) 0.068(10) 0.088(13) 0.019(8) -0.044(10) -0.058(10)
C172 0.085(15) 0.28(4) 0.074(15) -0.013(19) -0.015(12) -0.08(2)
C173 0.106(14) 0.063(9) 0.072(11) 0.008(8) -0.027(9) -0.055(10)
C174 0.071(10) 0.052(8) 0.091(12) 0.016(7) -0.034(8) -0.035(8)
C175 0.092(12) 0.090(12) 0.092(13) 0.015(9) -0.027(10) -0.073(11)
C176 0.19(3) 0.084(12) 0.095(15) 0.016(10) -0.042(15) -0.105(16)
C177 0.136(18) 0.106(14) 0.093(14) 0.009(11) -0.046(13) -0.095(14)
C178 0.122(16) 0.085(12) 0.093(13) 0.019(9) -0.035(11) -0.088(12)
C179 0.16(2) 0.16(2) 0.059(11) 0.009(12) -0.043(12) -0.118(19)
C180 0.14(2) 0.090(15) 0.14(2) 0.015(13) -0.060(17) -0.077(16)
C181 0.087(12) 0.084(12) 0.072(12) 0.000(9) -0.018(9) -0.051(10)
C182 0.16(2) 0.087(13) 0.073(13) 0.016(10) -0.039(13) -0.066(15)
C183 0.21(3) 0.13(2) 0.059(12) 0.001(11) -0.020(14) -0.14(2)
C184 0.15(2) 0.097(14) 0.083(14) 0.018(11) -0.050(13) -0.097(15)
C185 0.121(16) 0.131(17) 0.074(13) 0.024(11) -0.043(11) -0.102(15)
C186 0.16(2) 0.090(13) 0.071(12) 0.023(9) -0.052(13) -0.096(15)
C187 0.075(11) 0.091(13) 0.090(14) 0.013(10) -0.029(10) -0.040(10)
C188 0.20(3) 0.15(2) 0.063(13) 0.009(13) -0.041(16) -0.11(2)
C189 0.048(7) 0.049(7) 0.052(8) 0.012(5) -0.019(6) -0.016(6)
C190 0.081(10) 0.073(9) 0.047(8) 0.007(6) -0.019(7) -0.051(9)
C191 0.101(13) 0.096(12) 0.049(9) 0.006(8) -0.026(8) -0.065(11)
C192 0.071(10) 0.085(11) 0.069(10) 0.012(8) -0.024(8) -0.051(9)
C193 0.072(9) 0.063(9) 0.068(10) 0.013(7) -0.023(7) -0.045(8)
C194 0.104(13) 0.092(12) 0.055(9) 0.011(8) -0.020(8) -0.076(11)
C195 0.064(9) 0.087(11) 0.076(11) 0.010(8) -0.019(8) -0.049(9)
C196 0.117(17) 0.076(12) 0.075(13) 0.021(9) -0.013(11) -0.044(12)
Rh1 0.0646(7) 0.0583(6) 0.0537(7) 0.0063(5) -0.0213(5) -0.0437(6)
S1 0.069(2) 0.062(2) 0.058(2) 0.0068(15) -0.0213(16) -0.0467(18)
S2 0.074(2) 0.075(2) 0.070(3) 0.0099(18) -0.0251(19) -0.054(2)
S3 0.068(2) 0.072(2) 0.071(2) 0.0091(17) -0.0304(18) -0.049(2)
S4 0.075(2) 0.073(2) 0.063(2) 0.0060(17) -0.0237(18) -0.051(2)
S5 0.088(3) 0.084(3) 0.078(3) 0.020(2) -0.032(2) -0.063(3)
S6 0.070(2) 0.087(3) 0.068(2) 0.0075(19) -0.0247(19) -0.054(2)
S7 0.076(2) 0.065(2) 0.065(2) 0.0093(16) -0.0275(18) -0.047(2)
S8 0.086(3) 0.069(2) 0.068(3) 0.0026(18) -0.030(2) -0.045(2)
S9 0.085(3) 0.082(3) 0.077(3) 0.001(2) -0.009(2) -0.054(3)
S10 0.082(3) 0.080(2) 0.066(2) 0.0157(18) -0.0229(19) -0.062(2)
S11 0.076(2) 0.069(2) 0.066(2) 0.0045(17) -0.0228(19) -0.044(2)
S12 0.061(2) 0.072(2) 0.061(2) 0.0082(16) -0.0192(16) -0.0457(19)
S13 0.070(2) 0.064(2) 0.054(2) 0.0052(15) -0.0194(16) -0.0476(18)
S14 0.065(2) 0.076(2) 0.061(2) 0.0072(17) -0.0220(17) -0.049(2)
S15 0.071(2) 0.069(2) 0.063(2) 0.0103(17) -0.0271(18) -0.044(2)
S16 0.096(3) 0.080(3) 0.057(2) -0.0005(18) -0.020(2) -0.058(2)
S17 0.091(3) 0.088(3) 0.063(2) 0.0164(19) -0.031(2) -0.066(3)
S18 0.073(2) 0.076(2) 0.059(2) 0.0115(17) -0.0212(18) -0.050(2)
C1 0.066(10) 0.090(12) 0.068(11) 0.018(9) -0.011(8) -0.036(9)
Cl3 0.107(4) 0.110(4) 0.085(3) 0.002(3) -0.030(3) -0.064(3)
Cl5 0.128(4) 0.110(4) 0.087(3) -0.003(3) -0.004(3) -0.085(4)
C2 0.066(10) 0.101(13) 0.081(12) 0.016(9) -0.032(8) -0.051(10)
Cl2 0.113(4) 0.101(4) 0.112(4) 0.035(3) -0.047(3) -0.074(3)
Cl8 0.092(3) 0.090(3) 0.107(4) 0.027(3) -0.034(3) -0.053(3)
C4 0.111(15) 0.100(14) 0.103(15) 0.041(11) -0.067(13) -0.068(13)
Cl1 0.093(3) 0.086(3) 0.120(4) 0.011(3) -0.046(3) -0.048(3)
Cl4 0.123(4) 0.110(4) 0.095(4) 0.025(3) -0.043(3) -0.088(3)
C5 0.081(10) 0.089(11) 0.057(9) 0.002(7) -0.017(7) -0.067(9)
C6 0.084(11) 0.078(10) 0.068(10) 0.006(8) -0.026(8) -0.056(9)
C7 0.063(9) 0.073(10) 0.085(12) 0.007(8) -0.028(8) -0.036(9)
C8 0.065(9) 0.084(11) 0.083(12) 0.010(8) -0.032(8) -0.048(9)
C9 0.091(13) 0.123(16) 0.069(11) -0.005(10) -0.022(9) -0.076(12)
C10 0.079(11) 0.085(11) 0.067(10) 0.007(8) -0.023(8) -0.063(9)
C11 0.074(10) 0.079(10) 0.076(11) 0.014(8) -0.029(8) -0.059(9)
C12 0.100(14) 0.100(14) 0.080(13) -0.005(10) -0.016(10) -0.073(12)
C13 0.123(16) 0.106(14) 0.079(13) 0.011(10) -0.013(11) -0.095(14)
C14 0.077(11) 0.095(12) 0.090(13) 0.033(10) -0.045(9) -0.061(10)
C15 0.082(12) 0.123(16) 0.057(10) 0.009(9) -0.014(8) -0.069(12)
C16 0.067(9) 0.072(10) 0.069(10) 0.013(7) -0.041(8) -0.038(8)
C17 0.072(10) 0.104(13) 0.081(12) 0.010(9) -0.022(9) -0.063(10)
C18 0.090(12) 0.070(10) 0.077(11) 0.000(8) -0.029(9) -0.047(10)
C19 0.14(2) 0.086(13) 0.091(15) -0.012(11) -0.023(13) -0.066(15)
C20 0.048(8) 0.065(10) 0.120(16) 0.018(9) -0.022(9) -0.032(8)
C21 0.090(12) 0.090(13) 0.090(13) 0.002(9) -0.027(10) -0.063(11)
C22 0.068(10) 0.084(11) 0.069(11) 0.007(8) -0.027(8) -0.043(9)
C23 0.069(9) 0.065(9) 0.062(9) 0.011(7) -0.025(7) -0.044(8)
C24 0.077(10) 0.099(13) 0.060(10) 0.007(8) -0.030(8) -0.054(10)
C25 0.091(13) 0.107(14) 0.077(12) 0.001(10) -0.018(9) -0.075(12)
C26 0.097(14) 0.114(16) 0.081(13) -0.004(11) -0.034(11) -0.063(13)
C27 0.069(10) 0.101(13) 0.092(13) -0.016(10) -0.034(9) -0.051(10)
C28 0.078(11) 0.100(13) 0.073(12) -0.007(9) -0.016(9) -0.052(11)
P1 0.071(2) 0.075(2) 0.066(3) 0.0093(18) -0.0236(19) -0.053(2)
C29 0.067(9) 0.082(11) 0.086(12) 0.032(9) -0.037(8) -0.048(9)
C30 0.096(14) 0.121(17) 0.083(13) 0.003(11) -0.029(10) -0.078(13)
C31 0.082(11) 0.051(9) 0.082(12) 0.013(8) -0.038(9) -0.017(9)
C32 0.101(16) 0.083(13) 0.112(17) 0.017(12) -0.011(13) -0.058(13)
C33 0.087(14) 0.043(11) 0.21(3) 0.005(12) -0.074(17) -0.006(11)
C34 0.137(19) 0.118(17) 0.092(15) 0.014(12) -0.046(13) -0.098(17)
C35 0.056(8) 0.064(9) 0.086(11) -0.006(7) -0.022(7) -0.038(8)
C36 0.072(10) 0.068(10) 0.090(12) 0.009(8) -0.032(9) -0.043(9)
C37 0.078(11) 0.076(11) 0.095(14) 0.002(9) -0.035(10) -0.041(10)
C38 0.061(10) 0.090(13) 0.104(15) -0.008(10) -0.033(9) -0.036(10)
C39 0.084(12) 0.112(16) 0.092(14) 0.001(11) -0.025(11) -0.066(12)
C40 0.090(12) 0.084(11) 0.075(11) 0.014(8) -0.030(9) -0.070(10)
C41 0.064(9) 0.064(9) 0.097(13) 0.018(8) -0.033(9) -0.047(8)
C42 0.088(12) 0.091(12) 0.118(16) 0.035(10) -0.054(11) -0.074(11)
C43 0.132(19) 0.143(19) 0.100(16) 0.044(14) -0.051(15) -0.120(18)
C44 0.082(13) 0.13(2) 0.112(19) 0.038(15) -0.017(13) -0.071(14)
C45 0.085(14) 0.15(2) 0.088(15) 0.012(14) -0.009(11) -0.069(15)
C46 0.087(13) 0.107(15) 0.106(16) 0.027(12) -0.030(12) -0.073(12)
C47 0.071(10) 0.087(11) 0.078(11) 0.019(8) -0.034(8) -0.059(9)
C48 0.088(12) 0.106(14) 0.077(13) 0.016(10) -0.026(10) -0.061(12)
C49 0.107(15) 0.076(11) 0.087(13) 0.012(9) -0.045(11) -0.057(11)
C50 0.081(12) 0.070(11) 0.098(14) 0.009(9) -0.039(10) -0.040(9)
C51 0.105(14) 0.120(16) 0.071(12) 0.022(11) -0.036(10) -0.079(13)
C52 0.074(11) 0.079(11) 0.099(15) 0.024(9) -0.036(10) -0.047(10)
P2 0.070(2) 0.079(3) 0.076(3) 0.012(2) -0.025(2) -0.055(2)
Ag1 0.0714(5) 0.0673(4) 0.0566(4) 0.0093(3) -0.0234(3) -0.0497(4)
Ag2 0.0747(5) 0.0690(5) 0.0626(5) 0.0097(3) -0.0261(3) -0.0533(4)
Ag3 0.0677(5) 0.0700(5) 0.0586(5) 0.0078(3) -0.0221(3) -0.0500(4)
Ag4 0.0759(5) 0.0688(5) 0.0572(5) 0.0073(3) -0.0224(3) -0.0529(4)
Ag5 0.0699(5) 0.0701(5) 0.0597(5) 0.0081(3) -0.0225(3) -0.0508(4)
Ag6 0.0717(5) 0.0660(5) 0.0607(5) 0.0070(3) -0.0251(3) -0.0478(4)
Ag11 0.0759(5) 0.0780(5) 0.0577(5) 0.0086(3) -0.0230(3) -0.0524(4)
Ag10 0.0779(5) 0.0800(5) 0.0677(5) 0.0175(3) -0.0285(4) -0.0586(4)
Ag12 0.0825(5) 0.0749(5) 0.0598(5) 0.0084(3) -0.0273(4) -0.0536(4)
Ag9 0.0702(5) 0.0681(5) 0.0597(5) 0.0093(3) -0.0229(3) -0.0484(4)
Ag7 0.0820(6) 0.0780(5) 0.0575(5) 0.0041(3) -0.0226(4) -0.0562(4)
Ag8 0.0747(5) 0.0726(5) 0.0682(5) 0.0086(3) -0.0289(4) -0.0527(4)
Au13 0.0708(8) 0.0740(8) 0.0621(8) 0.0094(5) -0.0233(5) -0.0451(6)
Au14 0.0798(9) 0.0825(9) 0.0660(8) 0.0031(5) -0.0298(6) -0.0528(7)
Au15 0.0876(9) 0.0690(8) 0.0787(9) 0.0096(5) -0.0273(6) -0.0533(7)
Au16 0.0737(9) 0.0789(9) 0.0641(9) 0.0076(5) -0.0203(6) -0.0513(7)
Au17 0.0840(9) 0.0771(9) 0.0697(9) -0.0017(5) -0.0234(6) -0.0520(7)
Au18 0.0991(11) 0.0779(9) 0.0740(10) 0.0077(6) -0.0260(7) -0.0595(8)
Au19 0.0946(10) 0.0929(10) 0.0636(8) 0.0110(6) -0.0297(6) -0.0671(8)
Au20 0.0856(9) 0.0866(9) 0.0751(9) 0.0090(6) -0.0293(6) -0.0554(7)
Au24 0.0854(9) 0.0926(10) 0.0891(10) 0.0048(6) -0.0266(7) -0.0655(8)
Au23 0.1059(11) 0.0915(9) 0.0586(8) 0.0112(6) -0.0268(6) -0.0671(8)
Au22 0.0837(9) 0.0854(9) 0.0626(8) 0.0145(5) -0.0261(6) -0.0580(7)
Au21 0.0741(8) 0.0794(8) 0.0706(9) 0.0074(5) -0.0205(6) -0.0571(7)

loop_
_atom_type_symbol
_atom_type_description
_atom_type_scat_dispersion_real
_atom_type_scat_dispersion_imag
_atom_type_scat_source
C C 0.0034 0.0017 'International Tables Vol C Tables 4.2.6.8 and 6.1.1.4'
P P 0.1041 0.0961 'International Tables Vol C Tables 4.2.6.8 and 6.1.1.4'
S S 0.1265 0.1256 'International Tables Vol C Tables 4.2.6.8 and 6.1.1.4'
Rh Rh -1.1020 0.9352 'International Tables Vol C Tables 4.2.6.8 and 6.1.1.4'
Ag Ag -0.8827 1.1200 'International Tables Vol C Tables 4.2.6.8 and 6.1.1.4'
Au Au -2.0118 8.8901 'International Tables Vol C Tables 4.2.6.8 and 6.1.1.4'
Cl Cl 0.1507 0.1611 'International Tables Vol C Tables 4.2.6.8 and 6.1.1.4'
H H 0.0000 0.0000 'International Tables Vol C Tables 4.2.6.8 and 6.1.1.4'

loop_
_geom_angle_atom_site_label_1
_geom_angle_atom_site_label_2
_geom_angle_atom_site_label_3
_geom_angle
_geom_angle_site_symmetry_1
_geom_angle_site_symmetry_3
_geom_angle_publ_flag
Au1 Ag13 Ag14 54.83(4) . . ?
Au4 Ag13 Ag14 100.25(5) . . ?
Au4 Ag13 Au1 53.45(3) . . ?
Au5 Ag13 Ag14 57.69(4) . . ?
Au5 Ag13 Au1 57.21(3) . . ?
Au5 Ag13 Au4 57.45(4) . . ?
S13 Ag13 Ag14 149.33(10) . . ?
S13 Ag13 Au1 100.06(9) . . ?
S13 Ag13 Au4 49.65(9) . . ?
S13 Ag13 Au5 95.07(10) . . ?
S14 Ag13 Ag14 47.47(10) . . ?
S14 Ag13 Au1 98.42(10) . . ?
S14 Ag13 Au4 147.64(10) . . ?
S14 Ag13 Au5 95.39(11) . . ?
S14 Ag13 S13 161.51(13) . . ?
Au1 Ag14 Ag13 60.73(5) . . ?
Au1 Ag14 Au5 58.74(4) . . ?
Au5 Ag14 Ag13 55.79(4) . . ?
Au6 Ag14 Ag13 105.17(5) . . ?
Au6 Ag14 Au1 58.25(4) . . ?
Au6 Ag14 Au5 57.62(4) . . ?
S14 Ag14 Ag13 47.08(10) . . ?
S14 Ag14 Au1 103.60(11) . . ?
S14 Ag14 Au5 93.43(11) . . ?
S14 Ag14 Au6 150.46(11) . . ?
S14 Ag14 S15 156.94(15) . . ?
S15 Ag14 Ag13 154.34(11) . . ?
S15 Ag14 Au1 94.10(11) . . ?
S15 Ag14 Au5 108.49(10) . . ?
S15 Ag14 Au6 52.50(10) . . ?
Au3 Ag15 Ag16 104.32(6) . . ?
Au3 Ag15 Au4 54.88(4) . . ?
Au4 Ag15 Ag16 55.02(4) . . ?
Au9 Ag15 Ag16 62.54(4) . . ?
Au9 Ag15 Au3 59.57(5) . . ?
Au9 Ag15 Au4 58.51(5) . . ?
S11 Ag15 Ag16 48.22(11) . . ?
S11 Ag15 Au3 148.87(12) . . ?
S11 Ag15 Au4 93.99(12) . . ?
S11 Ag15 Au9 106.44(11) . . ?
S11 Ag15 S12 153.73(15) . . ?
S12 Ag15 Ag16 156.34(11) . . ?
S12 Ag15 Au3 52.02(10) . . ?
S12 Ag15 Au4 103.20(11) . . ?
S12 Ag15 Au9 99.50(10) . . ?
Au4 Ag16 Ag15 62.16(5) . . ?
Au4 Ag16 Au9 58.16(3) . . ?
Au4 Ag16 Au10 55.84(4) . . ?
Au9 Ag16 Ag15 54.25(4) . . ?
Au10 Ag16 Ag15 101.50(5) . . ?
Au10 Ag16 Au9 54.27(3) . . ?
S10 Ag16 Ag15 150.56(11) . . ?
S10 Ag16 Au4 92.01(12) . . ?
S10 Ag16 Au9 101.22(11) . . ?
S10 Ag16 Au10 49.59(10) . . ?
S11 Ag16 Ag15 48.62(10) . . ?
S11 Ag16 Au4 100.47(11) . . ?
S11 Ag16 Au9 99.04(11) . . ?
S11 Ag16 Au10 150.09(11) . . ?
S11 Ag16 S10 159.64(15) . . ?
Ag18 Ag17 Au7 55.09(5) . . ?
Au2 Ag17 Ag18 101.99(6) . . ?
Au2 Ag17 Au7 52.95(4) . . ?
Au6 Ag17 Ag18 61.27(4) . . ?
Au6 Ag17 Au2 57.15(4) . . ?
Au6 Ag17 Au7 56.57(3) . . ?
S7 Ag17 Ag18 152.57(11) . . ?
S7 Ag17 Au2 50.58(10) . . ?
S7 Ag17 Au6 97.26(10) . . ?
S7 Ag17 Au7 99.60(11) . . ?
S8 Ag17 Ag18 48.28(11) . . ?
S8 Ag17 Au2 149.97(12) . . ?
S8 Ag17 Au6 101.83(12) . . ?
S8 Ag17 Au7 98.34(12) . . ?
S8 Ag17 S7 158.91(15) . . ?
Au6 Ag18 Ag17 54.55(4) . . ?
Au7 Ag18 Ag17 64.37(5) . . ?
Au7 Ag18 Au6 57.81(5) . . ?
Au7 Ag18 Au11 56.03(4) . . ?
Au11 Ag18 Ag17 102.85(6) . . ?
Au11 Ag18 Au6 54.04(4) . . ?
S8 Ag18 Ag17 48.43(12) . . ?
S8 Ag18 Au6 95.96(11) . . ?
S8 Ag18 Au7 107.02(13) . . ?
S8 Ag18 Au11 149.70(12) . . ?
S8 Ag18 S9 158.42(18) . . ?
S9 Ag18 Ag17 152.44(13) . . ?
S9 Ag18 Au6 100.35(12) . . ?
S9 Ag18 Au7 93.67(13) . . ?
S9 Ag18 Au11 49.61(12) . . ?
Au8 Ag19 Ag20 66.08(5) . . ?
Au8 Ag19 Au9 57.16(4) . . ?
Au8 Ag19 Au12 59.94(4) . . ?
Au9 Ag19 Ag20 102.77(5) . . ?
Au9 Ag19 Au12 54.65(4) . . ?
Au12 Ag19 Ag20 53.23(4) . . ?
S17 Ag19 Ag20 46.92(12) . . ?
S17 Ag19 Au8 100.16(12) . . ?
S17 Ag19 Au9 149.62(13) . . ?
S17 Ag19 Au12 97.66(13) . . ?
S17 Ag19 S18 159.61(17) . . ?
S18 Ag19 Ag20 153.46(11) . . ?
S18 Ag19 Au8 95.20(11) . . ?
S18 Ag19 Au9 50.74(11) . . ?
S18 Ag19 Au12 101.63(11) . . ?
Au7 Ag20 Ag19 99.72(5) . . ?
Au12 Ag20 Ag19 61.33(4) . . ?
Au12 Ag20 Au7 58.61(4) . . ?
S16 Ag20 Ag19 149.99(11) . . ?
S16 Ag20 Au7 50.28(10) . . ?
S16 Ag20 Au12 96.76(11) . . ?
S17 Ag20 Ag19 47.22(11) . . ?
S17 Ag20 Au7 140.97(11) . . ?
S17 Ag20 Au12 105.71(11) . . ?
S17 Ag20 S16 156.99(15) . . ?
Au1 Ag21 Ag22 101.60(5) . . ?
Au1 Ag21 Au3 53.33(3) . . ?
Au2 Ag21 Ag22 60.78(4) . . ?
Au2 Ag21 Au1 58.62(3) . . ?
Au2 Ag21 Au3 56.37(4) . . ?
Au3 Ag21 Ag22 53.45(4) . . ?
S1 Ag21 Ag22 151.66(10) . . ?
S1 Ag21 Au1 50.16(9) . . ?
S1 Ag21 Au2 98.75(10) . . ?
S1 Ag21 Au3 99.55(10) . . ?
S2 Ag21 Ag22 46.38(10) . . ?
S2 Ag21 Au1 147.98(11) . . ?
S2 Ag21 Au2 97.14(11) . . ?
S2 Ag21 Au3 96.72(11) . . ?
S2 Ag21 S1 161.73(14) . . ?
Au2 Ag22 Ag21 53.68(4) . . ?
Au3 Ag22 Ag21 62.23(4) . . ?
Au3 Ag22 Au2 57.07(4) . . ?
Au3 Ag22 Au8 56.82(3) . . ?
Au8 Ag22 Ag21 101.23(5) . . ?
Au8 Ag22 Au2 53.18(4) . . ?
S2 Ag22 Ag21 46.83(10) . . ?
S2 Ag22 Au2 91.34(12) . . ?
S2 Ag22 Au3 105.48(10) . . ?
S2 Ag22 Au8 144.50(12) . . ?
S2 Ag22 S3 160.97(14) . . ?
S3 Ag22 Ag21 150.49(11) . . ?
S3 Ag22 Au2 99.91(11) . . ?
S3 Ag22 Au3 93.53(10) . . ?
S3 Ag22 Au8 49.39(10) . . ?
Au5 Ag23 Ag24 105.47(5) . . ?
Au5 Ag23 Au10 57.43(4) . . ?
Au5 Ag23 Au11 56.62(3) . . ?
Au10 Ag23 Ag24 64.76(5) . . ?
Au10 Ag23 Au11 62.24(4) . . ?
Au11 Ag23 Ag24 56.91(4) . . ?
S5 Ag23 Ag24 46.53(11) . . ?
S5 Ag23 Au5 151.33(12) . . ?
S5 Ag23 Au10 97.98(13) . . ?
S5 Ag23 Au11 100.55(11) . . ?
S5 Ag23 S6 155.86(17) . . ?
S6 Ag23 Ag24 149.37(11) . . ?
S6 Ag23 Au5 51.61(10) . . ?
S6 Ag23 Au10 106.07(11) . . ?
S6 Ag23 Au11 92.62(11) . . ?
Ag23 Ag24 Au10 53.87(4) . . ?
Au11 Ag24 Ag23 58.13(4) . . ?
Au11 Ag24 Au10 58.52(4) . . ?
Au12 Ag24 Ag23 99.00(5) . . ?
Au12 Ag24 Au10 52.85(4) . . ?
Au12 Ag24 Au11 57.83(4) . . ?
S4 Ag24 Ag23 150.33(11) . . ?
S4 Ag24 Au10 100.55(11) . . ?
S4 Ag24 Au11 97.19(11) . . ?
S4 Ag24 Au12 51.49(10) . . ?
S5 Ag24 Ag23 47.41(11) . . ?
S5 Ag24 Au10 89.56(12) . . ?
S5 Ag24 Au11 102.54(12) . . ?
S5 Ag24 Au12 142.26(13) . . ?
S5 Ag24 S4 160.26(16) . . ?
Ag14 Au1 Ag13 64.44(4) . . ?
Ag14 Au1 Ag21 120.29(5) . . ?
Ag21 Au1 Ag13 137.57(4) . . ?
Au2 Au1 Ag13 163.35(3) . . ?
Au2 Au1 Ag14 112.58(5) . . ?
Au2 Au1 Ag21 58.84(3) . . ?
Au3 Au1 Ag13 117.93(4) . . ?
Au3 Au1 Ag14 167.53(4) . . ?
Au3 Au1 Ag21 67.16(4) . . ?
Au3 Au1 Au2 61.28(4) . . ?
Au3 Au1 Au5 108.52(4) . . ?
Au3 Au1 Au6 108.90(5) . . ?
Au4 Au1 Ag13 61.97(3) . . ?
Au4 Au1 Ag14 115.40(5) . . ?
Au4 Au1 Ag21 123.21(5) . . ?
Au4 Au1 Au2 108.66(4) . . ?
Au4 Au1 Au3 60.44(4) . . ?
Au4 Au1 Au5 60.72(4) . . ?
Au4 Au1 Au6 108.72(4) . . ?
Au5 Au1 Ag13 57.73(3) . . ?
Au5 Au1 Ag14 61.48(4) . . ?
Au5 Au1 Ag21 164.68(4) . . ?
Au5 Au1 Au2 105.95(3) . . ?
Au6 Au1 Ag13 109.45(4) . . ?
Au6 Au1 Ag14 60.18(4) . . ?
Au6 Au1 Ag21 107.39(4) . . ?
Au6 Au1 Au2 58.76(3) . . ?
Au6 Au1 Au5 59.16(3) . . ?
Rh1 Au1 Ag13 106.73(4) . . ?
Rh1 Au1 Ag14 108.46(5) . . ?
Rh1 Au1 Ag21 110.08(4) . . ?
Rh1 Au1 Au2 57.67(3) . . ?
Rh1 Au1 Au3 59.10(4) . . ?
Rh1 Au1 Au4 58.95(4) . . ?
Rh1 Au1 Au5 57.67(3) . . ?
Rh1 Au1 Au6 58.46(4) . . ?
S1 Au1 Ag13 95.37(9) . . ?
S1 Au1 Ag14 77.56(10) . . ?
S1 Au1 Ag21 51.40(9) . . ?
S1 Au1 Au2 99.95(9) . . ?
S1 Au1 Au3 113.54(10) . . ?
S1 Au1 Au4 139.06(10) . . ?
S1 Au1 Au5 137.38(10) . . ?
S1 Au1 Au6 111.04(10) . . ?
S1 Au1 Rh1 157.60(9) . . ?
Ag17 Au2 Ag22 136.93(5) . . ?
Ag21 Au2 Ag17 113.37(6) . . ?
Ag21 Au2 Ag22 65.54(5) . . ?
Ag21 Au2 Au3 67.33(5) . . ?
Au1 Au2 Ag17 108.64(4) . . ?
Au1 Au2 Ag21 62.54(3) . . ?
Au1 Au2 Ag22 107.62(4) . . ?
Au1 Au2 Au3 57.77(3) . . ?
Au3 Au2 Ag17 165.19(4) . . ?
Au3 Au2 Ag22 57.62(4) . . ?
Au6 Au2 Ag17 58.89(4) . . ?
Au6 Au2 Ag21 110.97(5) . . ?
Au6 Au2 Ag22 164.18(4) . . ?
Au6 Au2 Au1 59.42(4) . . ?
Au6 Au2 Au3 106.58(4) . . ?
Au6 Au2 Au7 62.89(4) . . ?
Au7 Au2 Ag17 68.48(5) . . ?
Au7 Au2 Ag21 172.10(3) . . ?
Au7 Au2 Ag22 118.85(5) . . ?
Au7 Au2 Au1 109.56(3) . . ?
Au7 Au2 Au3 108.79(5) . . ?
Au8 Au2 Ag17 125.09(4) . . ?
Au8 Au2 Ag21 119.57(5) . . ?
Au8 Au2 Ag22 62.23(4) . . ?
Au8 Au2 Au1 107.56(4) . . ?
Au8 Au2 Au3 60.27(4) . . ?
Au8 Au2 Au6 110.95(4) . . ?
Au8 Au2 Au7 61.18(4) . . ?
Rh1 Au2 Ag17 111.10(5) . . ?
Rh1 Au2 Ag21 113.62(5) . . ?
Rh1 Au2 Ag22 107.44(5) . . ?
Rh1 Au2 Au1 57.99(3) . . ?
Rh1 Au2 Au3 57.92(4) . . ?
Rh1 Au2 Au6 58.80(4) . . ?
Rh1 Au2 Au7 59.34(4) . . ?
Rh1 Au2 Au8 59.46(4) . . ?
S7 Au2 Ag17 51.69(11) . . ?
S7 Au2 Ag21 70.00(10) . . ?
S7 Au2 Ag22 93.59(11) . . ?
S7 Au2 Au1 111.20(10) . . ?
S7 Au2 Au3 135.55(10) . . ?
S7 Au2 Au6 99.62(11) . . ?
S7 Au2 Au7 115.03(11) . . ?
S7 Au2 Au8 139.14(10) . . ?
S7 Au2 Rh1 158.33(11) . . ?
Ag15 Au3 Ag21 139.08(4) . . ?
Ag22 Au3 Ag15 119.46(5) . . ?
Ag22 Au3 Ag21 64.33(4) . . ?
Au1 Au3 Ag15 121.35(5) . . ?
Au1 Au3 Ag21 59.50(4) . . ?
Au1 Au3 Ag22 116.82(4) . . ?
Au1 Au3 Au2 60.96(4) . . ?
Au1 Au3 Au4 59.33(3) . . ?
Au1 Au3 Au8 108.17(5) . . ?
Au1 Au3 Au9 108.88(4) . . ?
Au2 Au3 Ag15 164.51(4) . . ?
Au2 Au3 Ag21 56.30(3) . . ?
Au2 Au3 Ag22 65.30(4) . . ?
Au4 Au3 Ag15 66.52(4) . . ?
Au4 Au3 Ag21 115.13(4) . . ?
Au4 Au3 Ag22 172.16(4) . . ?
Au4 Au3 Au2 107.55(4) . . ?
Au4 Au3 Au8 109.50(4) . . ?
Au4 Au3 Au9 62.51(3) . . ?
Au8 Au3 Ag15 109.50(5) . . ?
Au8 Au3 Ag21 107.82(4) . . ?
Au8 Au3 Ag22 64.36(4) . . ?
Au8 Au3 Au2 57.82(4) . . ?
Au8 Au3 Au9 59.11(3) . . ?
Au9 Au3 Ag15 59.34(4) . . ?
Au9 Au3 Ag21 160.78(4) . . ?
Au9 Au3 Ag22 115.15(4) . . ?
Au9 Au3 Au2 105.17(4) . . ?
Rh1 Au3 Ag15 109.18(5) . . ?
Rh1 Au3 Ag21 104.23(5) . . ?
Rh1 Au3 Ag22 113.67(5) . . ?
Rh1 Au3 Au1 59.03(4) . . ?
Rh1 Au3 Au2 57.54(4) . . ?
Rh1 Au3 Au4 58.55(4) . . ?
Rh1 Au3 Au8 58.44(3) . . ?
Rh1 Au3 Au9 57.47(4) . . ?
S12 Au3 Ag15 52.71(10) . . ?
S12 Au3 Ag21 98.16(10) . . ?
S12 Au3 Ag22 72.83(10) . . ?
S12 Au3 Au1 139.48(10) . . ?
S12 Au3 Au2 137.24(10) . . ?
S12 Au3 Au4 114.69(10) . . ?
S12 Au3 Au8 110.99(10) . . ?
S12 Au3 Au9 99.85(10) . . ?
S12 Au3 Rh1 157.29(10) . . ?
Ag13 Au4 Ag15 138.39(4) . . ?
Ag16 Au4 Ag13 122.34(5) . . ?
Ag16 Au4 Ag15 62.82(5) . . ?
Ag16 Au4 Au9 64.83(4) . . ?
Au1 Au4 Ag13 64.58(4) . . ?
Au1 Au4 Ag15 114.89(5) . . ?
Au1 Au4 Ag16 172.33(4) . . ?
Au1 Au4 Au3 60.23(3) . . ?
Au1 Au4 Au5 61.66(4) . . ?
Au1 Au4 Au9 107.64(4) . . ?
Au1 Au4 Au10 110.41(5) . . ?
Au3 Au4 Ag13 120.14(4) . . ?
Au3 Au4 Ag15 58.60(3) . . ?
Au3 Au4 Ag16 114.57(4) . . ?
Au3 Au4 Au5 109.10(4) . . ?
Au3 Au4 Au9 60.04(3) . . ?
Au3 Au4 Au10 109.11(4) . . ?
Au5 Au4 Ag13 58.82(4) . . ?
Au5 Au4 Ag15 161.35(4) . . ?
Au5 Au4 Ag16 117.88(5) . . ?
Au5 Au4 Au9 106.15(4) . . ?
Au9 Au4 Ag13 164.81(4) . . ?
Au9 Au4 Ag15 56.19(4) . . ?
Au10 Au4 Ag13 110.12(5) . . ?
Au10 Au4 Ag15 108.39(5) . . ?
Au10 Au4 Ag16 65.01(5) . . ?
Au10 Au4 Au5 60.18(4) . . ?
Au10 Au4 Au9 58.97(3) . . ?
Rh1 Au4 Ag13 109.19(5) . . ?
Rh1 Au4 Ag15 103.66(5) . . ?
Rh1 Au4 Ag16 113.24(5) . . ?
Rh1 Au4 Au1 59.56(4) . . ?
Rh1 Au4 Au3 59.22(4) . . ?
Rh1 Au4 Au5 58.17(4) . . ?
Rh1 Au4 Au9 56.80(4) . . ?
Rh1 Au4 Au10 59.07(4) . . ?
S13 Au4 Ag13 51.13(10) . . ?
S13 Au4 Ag15 100.66(10) . . ?
S13 Au4 Ag16 75.66(10) . . ?
S13 Au4 Au1 111.97(10) . . ?
S13 Au4 Au3 139.93(9) . . ?
S13 Au4 Au5 97.35(10) . . ?
S13 Au4 Au9 139.99(10) . . ?
S13 Au4 Au10 110.08(9) . . ?
S13 Au4 Rh1 155.51(10) . . ?
Ag13 Au5 Ag14 66.52(5) . . ?
Ag13 Au5 Ag23 124.11(4) . . ?
Ag23 Au5 Ag14 131.93(5) . . ?
Au1 Au5 Ag13 65.06(4) . . ?
Au1 Au5 Ag14 59.77(4) . . ?
Au1 Au5 Ag23 166.08(4) . . ?
Au4 Au5 Ag13 63.72(4) . . ?
Au4 Au5 Ag14 111.16(5) . . ?
Au4 Au5 Ag23 114.81(5) . . ?
Au4 Au5 Au1 57.61(3) . . ?
Au6 Au5 Ag13 115.85(4) . . ?
Au6 Au5 Ag14 59.61(3) . . ?
Au6 Au5 Ag23 117.24(4) . . ?
Au6 Au5 Au1 59.27(4) . . ?
Au6 Au5 Au4 106.28(4) . . ?
Au6 Au5 Au10 110.64(4) . . ?
Au6 Au5 Au11 59.03(4) . . ?
Au10 Au5 Ag13 113.19(5) . . ?
Au10 Au5 Ag14 165.23(4) . . ?
Au10 Au5 Ag23 61.44(4) . . ?
Au10 Au5 Au1 106.11(4) . . ?
Au10 Au5 Au4 58.93(4) . . ?
Au11 Au5 Ag13 172.26(4) . . ?
Au11 Au5 Ag14 112.14(4) . . ?
Au11 Au5 Ag23 62.82(3) . . ?
Au11 Au5 Au1 107.46(3) . . ?
Au11 Au5 Au4 111.08(4) . . ?
Au11 Au5 Au10 66.00(4) . . ?
Rh1 Au5 Ag13 113.20(5) . . ?
Rh1 Au5 Ag14 107.34(5) . . ?
Rh1 Au5 Ag23 108.22(5) . . ?
Rh1 Au5 Au1 58.03(4) . . ?
Rh1 Au5 Au4 57.95(4) . . ?
Rh1 Au5 Au6 58.61(4) . . ?
Rh1 Au5 Au10 58.55(4) . . ?
Rh1 Au5 Au11 59.46(4) . . ?
S6 Au5 Ag13 89.50(11) . . ?
S6 Au5 Ag14 84.09(12) . . ?
S6 Au5 Ag23 52.45(11) . . ?
S6 Au5 Au1 141.39(11) . . ?
S6 Au5 Au4 137.26(11) . . ?
S6 Au5 Au6 115.55(12) . . ?
S6 Au5 Au10 110.65(11) . . ?
S6 Au5 Au11 97.99(11) . . ?
S6 Au5 Rh1 157.06(11) . . ?
Ag14 Au6 Ag18 130.65(5) . . ?
Ag14 Au6 Au7 167.77(4) . . ?
Ag17 Au6 Ag14 120.43(5) . . ?
Ag17 Au6 Ag18 64.18(5) . . ?
Ag17 Au6 Au7 68.85(4) . . ?
Au1 Au6 Ag14 61.57(4) . . ?
Au1 Au6 Ag17 114.76(4) . . ?
Au1 Au6 Ag18 167.29(4) . . ?
Au1 Au6 Au7 108.07(4) . . ?
Au2 Au6 Ag14 116.49(4) . . ?
Au2 Au6 Ag17 63.97(5) . . ?
Au2 Au6 Ag18 108.86(5) . . ?
Au2 Au6 Au1 61.83(4) . . ?
Au2 Au6 Au5 110.27(5) . . ?
Au2 Au6 Au7 58.58(3) . . ?
Au5 Au6 Ag14 62.77(4) . . ?
Au5 Au6 Ag17 174.06(4) . . ?
Au5 Au6 Ag18 118.21(4) . . ?
Au5 Au6 Au1 61.58(4) . . ?
Au5 Au6 Au7 107.26(4) . . ?
Au7 Au6 Ag18 59.34(4) . . ?
Au11 Au6 Ag14 116.36(4) . . ?
Au11 Au6 Ag17 118.77(4) . . ?
Au11 Au6 Ag18 62.55(4) . . ?
Au11 Au6 Au1 110.67(4) . . ?
Au11 Au6 Au2 108.46(4) . . ?
Au11 Au6 Au5 60.70(3) . . ?
Au11 Au6 Au7 59.39(3) . . ?
Rh1 Au6 Ag14 109.93(5) . . ?
Rh1 Au6 Ag17 115.62(5) . . ?
Rh1 Au6 Ag18 109.41(6) . . ?
Rh1 Au6 Au1 58.85(5) . . ?
Rh1 Au6 Au2 58.87(4) . . ?
Rh1 Au6 Au5 58.64(3) . . ?
Rh1 Au6 Au7 57.84(4) . . ?
Rh1 Au6 Au11 60.07(4) . . ?
S15 Au6 Ag14 53.76(10) . . ?
S15 Au6 Ag17 69.78(10) . . ?
S15 Au6 Ag18 93.88(11) . . ?
S15 Au6 Au1 97.50(11) . . ?
S15 Au6 Au2 109.78(10) . . ?
S15 Au6 Au5 114.72(10) . . ?
S15 Au6 Au7 137.52(10) . . ?
S15 Au6 Au11 139.97(11) . . ?
S15 Au6 Rh1 156.22(11) . . ?
Ag18 Au7 Ag17 60.54(5) . . ?
Ag18 Au7 Ag20 120.82(5) . . ?
Ag20 Au7 Ag17 142.92(4) . . ?
Au2 Au7 Ag17 58.57(5) . . ?
Au2 Au7 Ag18 111.76(5) . . ?
Au2 Au7 Ag20 125.82(5) . . ?
Au2 Au7 Au6 58.53(3) . . ?
Au2 Au7 Au8 59.00(4) . . ?
Au2 Au7 Au11 107.10(4) . . ?
Au2 Au7 Au12 108.93(5) . . ?
Au6 Au7 Ag17 54.59(3) . . ?
Au6 Au7 Ag18 62.84(4) . . ?
Au6 Au7 Ag20 162.49(4) . . ?
Au8 Au7 Ag17 113.94(5) . . ?
Au8 Au7 Ag18 168.63(4) . . ?
Au8 Au7 Ag20 69.89(4) . . ?
Au8 Au7 Au6 105.79(4) . . ?
Au8 Au7 Au12 63.77(4) . . ?
Au11 Au7 Ag17 105.24(4) . . ?
Au11 Au7 Ag18 63.39(4) . . ?
Au11 Au7 Ag20 107.05(4) . . ?
Au11 Au7 Au6 57.82(3) . . ?
Au11 Au7 Au8 111.35(4) . . ?
Au11 Au7 Au12 60.29(3) . . ?
Au12 Au7 Ag17 159.12(4) . . ?
Au12 Au7 Ag18 117.35(5) . . ?
Au12 Au7 Ag20 57.58(4) . . ?
Au12 Au7 Au6 105.04(4) . . ?
Rh1 Au7 Ag17 103.07(4) . . ?
Rh1 Au7 Ag18 111.78(5) . . ?
Rh1 Au7 Ag20 108.83(5) . . ?
Rh1 Au7 Au2 58.59(4) . . ?
Rh1 Au7 Au6 57.07(4) . . ?
Rh1 Au7 Au8 58.47(4) . . ?
Rh1 Au7 Au11 59.22(4) . . ?
Rh1 Au7 Au12 57.20(4) . . ?
S16 Au7 Ag17 102.35(12) . . ?
S16 Au7 Ag18 74.66(13) . . ?
S16 Au7 Ag20 51.06(12) . . ?
S16 Au7 Au2 145.06(11) . . ?
S16 Au7 Au6 137.40(13) . . ?
S16 Au7 Au8 116.70(13) . . ?
S16 Au7 Au11 106.20(11) . . ?
S16 Au7 Au12 96.53(12) . . ?
S16 Au7 Rh1 153.40(11) . . ?
Ag19 Au8 Ag22 124.96(5) . . ?
Ag19 Au8 Au12 63.53(4) . . ?
Au2 Au8 Ag19 168.92(4) . . ?
Au2 Au8 Ag22 64.59(4) . . ?
Au2 Au8 Au3 61.91(4) . . ?
Au2 Au8 Au7 59.82(4) . . ?
Au2 Au8 Au9 109.82(4) . . ?
Au2 Au8 Au12 105.79(4) . . ?
Au3 Au8 Ag19 116.45(5) . . ?
Au3 Au8 Ag22 58.82(3) . . ?
Au3 Au8 Au12 105.32(3) . . ?
Au7 Au8 Ag19 113.19(5) . . ?
Au7 Au8 Ag22 119.77(5) . . ?
Au7 Au8 Au3 109.01(4) . . ?
Au7 Au8 Au12 58.93(4) . . ?
Au9 Au8 Ag19 62.65(4) . . ?
Au9 Au8 Ag22 111.94(5) . . ?
Au9 Au8 Au3 60.91(3) . . ?
Au9 Au8 Au7 106.99(4) . . ?
Au9 Au8 Au12 57.28(4) . . ?
Au12 Au8 Ag22 163.68(4) . . ?
Rh1 Au8 Ag19 110.37(5) . . ?
Rh1 Au8 Ag22 108.88(5) . . ?
Rh1 Au8 Au2 58.96(3) . . ?
Rh1 Au8 Au3 58.34(4) . . ?
Rh1 Au8 Au7 58.71(4) . . ?
Rh1 Au8 Au9 58.07(4) . . ?
Rh1 Au8 Au12 55.57(3) . . ?
S3 Au8 Ag19 79.18(11) . . ?
S3 Au8 Ag22 50.39(10) . . ?
S3 Au8 Au2 111.72(10) . . ?
S3 Au8 Au3 95.93(10) . . ?
S3 Au8 Au7 141.04(10) . . ?
S3 Au8 Au9 111.26(11) . . ?
S3 Au8 Au12 142.26(10) . . ?
S3 Au8 Rh1 154.27(10) . . ?
Ag15 Au9 Ag16 63.21(4) . . ?
Ag15 Au9 Ag19 122.23(5) . . ?
Ag15 Au9 Au3 61.09(4) . . ?
Ag15 Au9 Au4 65.30(4) . . ?
Ag19 Au9 Ag16 136.61(5) . . ?
Au3 Au9 Ag16 105.86(4) . . ?
Au3 Au9 Ag19 113.50(4) . . ?
Au3 Au9 Au4 57.45(3) . . ?
Au4 Au9 Ag16 57.00(4) . . ?
Au4 Au9 Ag19 165.57(4) . . ?
Au8 Au9 Ag15 111.69(5) . . ?
Au8 Au9 Ag16 163.14(4) . . ?
Au8 Au9 Ag19 60.19(4) . . ?
Au8 Au9 Au3 59.98(3) . . ?
Au8 Au9 Au4 106.14(4) . . ?
Au8 Au9 Au10 111.27(5) . . ?
Au10 Au9 Ag15 115.48(5) . . ?
Au10 Au9 Ag16 61.64(4) . . ?
Au10 Au9 Ag19 120.29(4) . . ?
Au10 Au9 Au3 106.13(4) . . ?
Au10 Au9 Au4 57.99(3) . . ?
Au12 Au9 Ag15 169.91(4) . . ?
Au12 Au9 Ag16 116.98(4) . . ?
Au12 Au9 Ag19 65.30(4) . . ?
Au12 Au9 Au3 110.54(4) . . ?
Au12 Au9 Au4 105.85(4) . . ?
Au12 Au9 Au8 64.98(4) . . ?
Au12 Au9 Au10 59.78(4) . . ?
Rh1 Au9 Ag15 111.40(6) . . ?
Rh1 Au9 Ag16 106.61(4) . . ?
Rh1 Au9 Ag19 109.11(5) . . ?
Rh1 Au9 Au3 58.30(4) . . ?
Rh1 Au9 Au4 56.97(4) . . ?
Rh1 Au9 Au8 59.02(4) . . ?
Rh1 Au9 Au10 58.76(4) . . ?
Rh1 Au9 Au12 58.55(5) . . ?
S18 Au9 Ag15 76.61(11) . . ?
S18 Au9 Ag16 95.49(10) . . ?
S18 Au9 Ag19 52.32(10) . . ?
S18 Au9 Au3 114.16(10) . . ?
S18 Au9 Au4 139.93(10) . . ?
S18 Au9 Au8 98.85(10) . . ?
S18 Au9 Au10 138.07(10) . . ?
S18 Au9 Au12 113.02(11) . . ?
S18 Au9 Rh1 157.82(10) . . ?
Ag16 Au10 Ag24 139.22(5) . . ?
Ag16 Au10 Au11 163.64(4) . . ?
Ag23 Au10 Ag16 129.91(5) . . ?
Ag23 Au10 Ag24 61.36(5) . . ?
Ag23 Au10 Au11 59.75(4) . . ?
Au4 Au10 Ag16 59.15(4) . . ?
Au4 Au10 Ag23 116.29(5) . . ?
Au4 Au10 Ag24 159.92(4) . . ?
Au4 Au10 Au5 60.90(4) . . ?
Au4 Au10 Au9 63.03(4) . . ?
Au4 Au10 Au11 105.46(5) . . ?
Au4 Au10 Au12 109.79(4) . . ?
Au5 Au10 Ag16 113.40(5) . . ?
Au5 Au10 Ag23 61.13(4) . . ?
Au5 Au10 Ag24 105.59(5) . . ?
Au5 Au10 Au11 56.84(3) . . ?
Au9 Au10 Ag16 64.09(4) . . ?
Au9 Au10 Ag23 164.73(4) . . ?
Au9 Au10 Ag24 113.46(4) . . ?
Au9 Au10 Au5 109.83(4) . . ?
Au9 Au10 Au11 105.16(4) . . ?
Au11 Au10 Ag24 55.22(5) . . ?
Au12 Au10 Ag16 119.18(4) . . ?
Au12 Au10 Ag23 109.18(5) . . ?
Au12 Au10 Ag24 57.27(3) . . ?
Au12 Au10 Au5 105.87(4) . . ?
Au12 Au10 Au9 59.74(4) . . ?
Au12 Au10 Au11 58.06(3) . . ?
Rh1 Au10 Ag16 107.99(5) . . ?
Rh1 Au10 Ag23 107.75(5) . . ?
Rh1 Au10 Ag24 102.15(5) . . ?
Rh1 Au10 Au4 58.56(4) . . ?
Rh1 Au10 Au5 58.27(3) . . ?
Rh1 Au10 Au9 58.06(4) . . ?
Rh1 Au10 Au11 56.09(4) . . ?
Rh1 Au10 Au12 58.31(3) . . ?
S10 Au10 Ag16 50.77(11) . . ?
S10 Au10 Ag23 83.55(12) . . ?
S10 Au10 Ag24 103.70(11) . . ?
S10 Au10 Au4 95.56(11) . . ?
S10 Au10 Au5 112.33(11) . . ?
S10 Au10 Au9 111.69(11) . . ?
S10 Au10 Au11 142.82(11) . . ?
S10 Au10 Au12 141.02(11) . . ?
S10 Au10 Rh1 154.10(11) . . ?
Ag18 Au11 Au10 163.87(4) . . ?
Ag23 Au11 Ag18 135.94(5) . . ?
Ag23 Au11 Au10 58.01(4) . . ?
Ag24 Au11 Ag18 124.03(5) . . ?
Ag24 Au11 Ag23 64.96(4) . . ?
Ag24 Au11 Au10 66.26(4) . . ?
Au5 Au11 Ag18 118.59(5) . . ?
Au5 Au11 Ag23 60.55(4) . . ?
Au5 Au11 Ag24 115.56(4) . . ?
Au5 Au11 Au10 57.16(4) . . ?
Au5 Au11 Au12 104.55(5) . . ?
Au6 Au11 Ag18 63.40(4) . . ?
Au6 Au11 Ag23 116.29(4) . . ?
Au6 Au11 Ag24 169.18(4) . . ?
Au6 Au11 Au5 60.26(3) . . ?
Au6 Au11 Au7 62.79(3) . . ?
Au6 Au11 Au10 104.73(4) . . ?
Au6 Au11 Au12 109.36(5) . . ?
Au7 Au11 Ag18 60.58(4) . . ?
Au7 Au11 Ag23 162.71(5) . . ?
Au7 Au11 Ag24 112.52(4) . . ?
Au7 Au11 Au5 109.56(4) . . ?
Au7 Au11 Au10 104.88(4) . . ?
Au7 Au11 Au12 60.94(3) . . ?
Au12 Au11 Ag18 115.43(5) . . ?
Au12 Au11 Ag23 106.09(5) . . ?
Au12 Au11 Ag24 61.01(4) . . ?
Au12 Au11 Au10 56.18(4) . . ?
Rh1 Au11 Ag18 108.94(6) . . ?
Rh1 Au11 Ag23 105.36(5) . . ?
Rh1 Au11 Ag24 110.60(5) . . ?
Rh1 Au11 Au5 58.04(4) . . ?
Rh1 Au11 Au6 58.58(4) . . ?
Rh1 Au11 Au7 58.57(4) . . ?
Rh1 Au11 Au10 55.07(4) . . ?
Rh1 Au11 Au12 57.23(4) . . ?
S9 Au11 Ag18 51.05(12) . . ?
S9 Au11 Ag23 97.73(12) . . ?
S9 Au11 Ag24 79.42(13) . . ?
S9 Au11 Au5 137.77(14) . . ?
S9 Au11 Au6 110.51(13) . . ?
S9 Au11 Au7 98.52(12) . . ?
S9 Au11 Au10 143.76(12) . . ?
S9 Au11 Au12 116.67(14) . . ?
S9 Au11 Rh1 156.90(12) . . ?
Ag20 Au12 Ag19 65.44(5) . . ?
Ag20 Au12 Ag24 113.03(5) . . ?
Ag20 Au12 Au7 63.81(4) . . ?
Ag20 Au12 Au8 69.82(4) . . ?
Ag20 Au12 Au11 110.86(5) . . ?
Ag24 Au12 Ag19 137.35(5) . . ?
Ag24 Au12 Au8 166.12(4) . . ?
Au7 Au12 Ag19 105.84(5) . . ?
Au7 Au12 Ag24 110.84(5) . . ?
Au7 Au12 Au8 57.29(4) . . ?
Au8 Au12 Ag19 56.52(4) . . ?
Au9 Au12 Ag19 60.06(4) . . ?
Au9 Au12 Ag20 118.48(4) . . ?
Au9 Au12 Ag24 125.78(4) . . ?
Au9 Au12 Au7 105.99(5) . . ?
Au9 Au12 Au8 57.74(3) . . ?
Au9 Au12 Au10 60.48(3) . . ?
Au9 Au12 Au11 111.69(5) . . ?
Au10 Au12 Ag19 116.15(5) . . ?
Au10 Au12 Ag20 174.27(4) . . ?
Au10 Au12 Ag24 69.88(4) . . ?
Au10 Au12 Au7 110.68(4) . . ?
Au10 Au12 Au8 106.14(3) . . ?
Au10 Au12 Au11 65.76(4) . . ?
Au11 Au12 Ag19 161.49(4) . . ?
Au11 Au12 Ag24 61.16(4) . . ?
Au11 Au12 Au7 58.77(4) . . ?
Au11 Au12 Au8 104.97(4) . . ?
Rh1 Au12 Ag19 105.06(5) . . ?
Rh1 Au12 Ag20 115.38(4) . . ?
Rh1 Au12 Ag24 112.27(5) . . ?
Rh1 Au12 Au7 58.35(4) . . ?
Rh1 Au12 Au8 56.43(3) . . ?
Rh1 Au12 Au9 58.54(4) . . ?
Rh1 Au12 Au10 59.01(3) . . ?
Rh1 Au12 Au11 59.04(5) . . ?
S4 Au12 Ag19 95.54(11) . . ?
S4 Au12 Ag20 68.49(10) . . ?
S4 Au12 Ag24 51.27(10) . . ?
S4 Au12 Au7 111.24(11) . . ?
S4 Au12 Au8 136.83(10) . . ?
S4 Au12 Au9 140.07(11) . . ?
S4 Au12 Au10 116.20(10) . . ?
S4 Au12 Au11 99.76(11) . . ?
S4 Au12 Rh1 158.74(11) . . ?
C54 C53 C58 118.6(14) . . ?
C54 C53 S1 122.8(12) . . ?
C58 C53 S1 118.5(12) . . ?
C53 C54 C55 122.3(15) . . ?
C54 C55 C56 118.6(15) . . ?
C55 C56 C60 118.0(16) . . ?
C57 C56 C55 117.2(15) . . ?
C57 C56 C60 124.8(15) . . ?
C56 C57 C58 125.5(15) . . ?
C53 C58 C59 120.9(13) . . ?
C57 C58 C53 117.6(15) . . ?
C57 C58 C59 121.2(15) . . ?
C62 C61 S2 119.8(12) . . ?
C66 C61 C62 118.7(15) . . ?
C66 C61 S2 121.5(14) . . ?
C63 C62 C61 118.0(16) . . ?
C64 C63 C62 123.0(18) . . ?
C63 C64 C65 118.7(16) . . ?
C63 C64 C68 121.4(19) . . ?
C65 C64 C68 119.9(16) . . ?
C64 C65 C66 122.4(15) . . ?
C61 C66 C67 122.7(16) . . ?
C65 C66 C61 119.2(16) . . ?
C65 C66 C67 117.9(15) . . ?
C70 C69 S3 117.7(12) . . ?
C74 C69 C70 119.0(14) . . ?
C74 C69 S3 123.2(13) . . ?
C71 C70 C69 118.9(16) . . ?
C70 C71 C72 122.5(17) . . ?
C71 C72 C76 124.5(17) . . ?
C73 C72 C71 118.9(14) . . ?
C73 C72 C76 116.2(17) . . ?
C72 C73 C74 121.8(17) . . ?
C69 C74 C73 118.6(16) . . ?
C69 C74 C75 121.6(14) . . ?
C73 C74 C75 119.7(15) . . ?
C78 C77 S4 125.7(12) . . ?
C82 C77 C78 112.1(15) . . ?
C82 C77 S4 122.2(14) . . ?
C79 C78 C77 124.5(16) . . ?
C78 C79 C80 123.8(17) . . ?
C79 C80 C81 113.0(16) . . ?
C79 C80 C84 123.5(18) . . ?
C81 C80 C84 123.1(16) . . ?
C82 C81 C80 123.8(16) . . ?
C77 C82 C83 115.8(18) . . ?
C81 C82 C77 122.5(18) . . ?
C81 C82 C83 121.7(16) . . ?
C86 C85 S5 118.4(15) . . ?
C90 C85 C86 121.1(19) . . ?
C90 C85 S5 120.4(14) . . ?
C87 C86 C85 117.3(19) . . ?
C86 C87 C88 123.1(17) . . ?
C87 C88 C92 120.3(18) . . ?
C89 C88 C87 116.0(18) . . ?
C89 C88 C92 124(2) . . ?
C88 C89 C90 124(2) . . ?
C85 C90 C91 122.3(18) . . ?
C89 C90 C85 118.0(18) . . ?
C89 C90 C91 119(2) . . ?
C94 C93 C98 119.6(16) . . ?
C94 C93 S6 123.6(13) . . ?
C98 C93 S6 116.8(14) . . ?
C93 C94 C95 120.5(18) . . ?
C96 C95 C94 122(2) . . ?
C95 C96 C100 121(2) . . ?
C97 C96 C95 115.9(17) . . ?
C97 C96 C100 122.7(19) . . ?
C98 C97 C96 121.2(16) . . ?
C93 C98 C99 123.9(18) . . ?
C97 C98 C93 121.1(17) . . ?
C97 C98 C99 115.0(17) . . ?
C102 C101 S7 119.7(12) . . ?
C106 C101 C102 119.8(15) . . ?
C106 C101 S7 120.5(14) . . ?
C103 C102 C101 121.2(14) . . ?
C104 C103 C102 117.9(15) . . ?
C103 C104 C108 118.5(15) . . ?
C105 C104 C103 119.8(15) . . ?
C105 C104 C108 121.5(15) . . ?
C104 C105 C106 123.8(15) . . ?
C101 C106 C105 117.1(16) . . ?
C101 C106 C107 120.9(16) . . ?
C105 C106 C107 122.0(15) . . ?
C110 C109 C114 120.1(17) . . ?
C110 C109 S8 119.9(13) . . ?
C114 C109 S8 119.3(14) . . ?
C109 C110 C111 121(2) . . ?
C110 C111 C112 121(2) . . ?
C111 C112 C116 120(2) . . ?
C113 C112 C111 114.9(18) . . ?
C113 C112 C116 124(2) . . ?
C112 C113 C114 131(2) . . ?
C113 C114 C109 111.9(18) . . ?
C113 C114 C115 125(2) . . ?
C115 C114 C109 122.5(16) . . ?
C118 C117 S9 121.1(16) . . ?
C122 C117 C118 120.2(18) . . ?
C122 C117 S9 118.3(15) . . ?
C117 C118 C119 119(2) . . ?
C118 C119 C120 124(2) . . ?
C119 C120 C121 115(2) . . ?
C119 C120 C124 122(2) . . ?
C121 C120 C124 123(2) . . ?
C122 C121 C120 118(3) . . ?
C117 C122 C121 123(2) . . ?
C117 C122 C123 122(2) . . ?
C121 C122 C123 115(2) . . ?
C126 C125 C130 121.5(15) . . ?
C126 C125 S10 122.2(12) . . ?
C130 C125 S10 116.2(12) . . ?
C125 C126 C127 120.2(14) . . ?
C128 C127 C126 122.7(14) . . ?
C127 C128 C129 118.3(14) . . ?
C127 C128 C132 122.5(15) . . ?
C129 C128 C132 119.2(15) . . ?
C130 C129 C128 120.5(14) . . ?
C125 C130 C131 123.8(15) . . ?
C129 C130 C125 116.7(14) . . ?
C129 C130 C131 119.4(13) . . ?
C134 C133 C138 119.9(14) . . ?
C134 C133 S11 123.1(11) . . ?
C138 C133 S11 116.8(11) . . ?
C133 C134 C135 125.9(15) . . ?
C134 C135 C136 116.6(15) . . ?
C135 C136 C140 120.5(15) . . ?
C137 C136 C135 118.9(16) . . ?
C137 C136 C140 120.6(15) . . ?
C136 C137 C138 124.4(15) . . ?
C137 C138 C133 114.1(14) . . ?
C137 C138 C139 121.2(14) . . ?
C139 C138 C133 124.6(14) . . ?
C142 C141 C146 117.5(15) . . ?
C142 C141 S12 123.5(14) . . ?
C146 C141 S12 118.7(14) . . ?
C141 C142 C143 122.0(18) . . ?
C144 C143 C142 121.8(18) . . ?
C143 C144 C145 117.1(16) . . ?
C143 C144 C148 119.9(17) . . ?
C145 C144 C148 122.9(16) . . ?
C146 C145 C144 120.5(15) . . ?
C141 C146 C147 123.8(15) . . ?
C145 C146 C141 121.0(15) . . ?
C145 C146 C147 115.1(15) . . ?
C150 C149 C154 119.0(14) . . ?
C150 C149 S13 124.2(12) . . ?
C154 C149 S13 116.8(11) . . ?
C149 C150 C151 122.5(13) . . ?
C150 C151 C152 119.1(14) . . ?
C151 C152 C156 118.9(14) . . ?
C153 C152 C151 118.4(14) . . ?
C153 C152 C156 122.7(14) . . ?
C152 C153 C154 121.9(13) . . ?
C149 C154 C155 121.1(14) . . ?
C153 C154 C149 119.0(13) . . ?
C153 C154 C155 119.6(13) . . ?
C158 C157 S14 119.3(12) . . ?
C162 C157 C158 118.9(15) . . ?
C162 C157 S14 121.8(13) . . ?
C159 C158 C157 120.4(15) . . ?
C160 C159 C158 121.0(17) . . ?
C159 C160 C161 118.7(16) . . ?
C159 C160 C163 122.2(19) . . ?
C161 C160 C163 119(2) . . ?
C160 C161 C162 122.9(16) . . ?
C157 C162 C161 117.9(16) . . ?
C157 C162 C164 122.9(16) . . ?
C161 C162 C164 119.1(15) . . ?
C166 C165 S15 123.1(16) . . ?
C170 C165 C166 118.3(18) . . ?
C170 C165 S15 118.5(14) . . ?
C167 C166 C165 121.9(18) . . ?
C166 C167 C168 121.3(19) . . ?
C167 C168 C172 121(2) . . ?
C169 C168 C167 119.2(18) . . ?
C169 C168 C172 120(2) . . ?
C168 C169 C170 121.2(19) . . ?
C165 C170 C169 117.7(18) . . ?
C165 C170 C171 122.1(17) . . ?
C169 C170 C171 120.2(19) . . ?
C174 C173 C178 123.0(16) . . ?
C174 C173 S16 121.3(14) . . ?
C178 C173 S16 115.5(13) . . ?
C173 C174 C175 119.5(17) . . ?
C176 C175 C174 119.4(18) . . ?
C175 C176 C177 119.8(18) . . ?
C175 C176 C180 121.4(19) . . ?
C177 C176 C180 118(2) . . ?
C176 C177 C178 122.5(19) . . ?
C173 C178 C177 115.5(17) . . ?
C173 C178 C179 125.5(16) . . ?
C177 C178 C179 119.0(18) . . ?
C182 C181 S17 113.9(15) . . ?
C186 C181 C182 121.5(19) . . ?
C186 C181 S17 124.6(15) . . ?
C181 C182 C183 116(2) . . ?
C184 C183 C182 121(2) . . ?
C183 C184 C185 118(2) . . ?
C183 C184 C188 119(2) . . ?
C185 C184 C188 122(2) . . ?
C184 C185 C186 124(2) . . ?
C181 C186 C185 120(2) . . ?
C181 C186 C187 120.0(17) . . ?
C185 C186 C187 120(2) . . ?
C190 C189 C194 115.7(13) . . ?
C190 C189 S18 122.4(10) . . ?
C194 C189 S18 121.4(12) . . ?
C189 C190 C191 123.3(16) . . ?
C192 C191 C190 121.0(17) . . ?
C191 C192 C196 124.0(17) . . ?
C193 C192 C191 116.4(16) . . ?
C193 C192 C196 119.6(16) . . ?
C192 C193 C194 122.5(16) . . ?
C189 C194 C193 121.0(16) . . ?
C189 C194 C195 121.8(14) . . ?
C193 C194 C195 117.1(17) . . ?
Au4 Rh1 Au2 116.43(5) . . ?
Au4 Rh1 Au5 63.88(5) . . ?
Au4 Rh1 Au6 114.37(5) . . ?
Au5 Rh1 Au2 116.75(5) . . ?
Au6 Rh1 Au2 62.33(4) . . ?
Au6 Rh1 Au5 62.74(4) . . ?
Au9 Rh1 Au2 116.23(5) . . ?
Au9 Rh1 Au4 66.23(4) . . ?
Au9 Rh1 Au5 118.54(5) . . ?
Au9 Rh1 Au6 178.55(5) . . ?
Au12 Rh1 Au2 118.16(5) . . ?
Au12 Rh1 Au4 116.84(5) . . ?
Au12 Rh1 Au5 113.28(5) . . ?
Au12 Rh1 Au6 117.43(6) . . ?
Au12 Rh1 Au9 62.91(5) . . ?
Ag4 Rh1 Ag2 116.43(5) . . ?
Ag4 Rh1 Ag5 63.88(5) . . ?
Ag4 Rh1 Ag6 114.37(5) . . ?
Ag5 Rh1 Ag2 116.75(5) . . ?
Ag6 Rh1 Ag2 62.33(4) . . ?
Ag6 Rh1 Ag5 62.74(4) . . ?
Ag12 Rh1 Ag2 118.16(5) . . ?
Ag12 Rh1 Ag4 116.84(5) . . ?
Ag12 Rh1 Ag5 113.28(5) . . ?
Ag12 Rh1 Ag6 117.43(6) . . ?
Ag12 Rh1 Ag9 62.91(5) . . ?
Ag9 Rh1 Ag2 116.23(5) . . ?
Ag9 Rh1 Ag4 66.23(4) . . ?
Ag9 Rh1 Ag5 118.54(5) . . ?
Ag9 Rh1 Ag6 178.55(5) . . ?
Au1 S1 Ag21 78.44(12) . . ?
C53 S1 Ag21 106.3(5) . . ?
C53 S1 Au1 113.0(5) . . ?
C53 S1 Ag1 113.0(5) . . ?
C53 S1 Au21 106.3(5) . . ?
Ag1 S1 Au21 78.44(12) . . ?
Ag22 S2 Ag21 86.79(14) . . ?
C61 S2 Ag21 108.8(5) . . ?
C61 S2 Ag22 106.7(6) . . ?
C61 S2 Au22 106.7(6) . . ?
C61 S2 Au21 108.8(5) . . ?
Au22 S2 Au21 86.79(14) . . ?
Au8 S3 Ag22 80.21(12) . . ?
C69 S3 Ag22 108.8(5) . . ?
C69 S3 Au8 113.9(6) . . ?
C69 S3 Ag8 113.9(6) . . ?
C69 S3 Au22 108.8(5) . . ?
Ag8 S3 Au22 80.21(12) . . ?
Ag24 S4 Au12 77.24(13) . . ?
C77 S4 Ag24 104.3(5) . . ?
C77 S4 Au12 110.5(6) . . ?
C77 S4 Ag12 110.5(6) . . ?
C77 S4 Au24 104.3(5) . . ?
Au24 S4 Ag12 77.24(13) . . ?
Ag24 S5 Ag23 86.06(15) . . ?
C85 S5 Ag23 103.9(5) . . ?
C85 S5 Ag24 107.3(6) . . ?
C85 S5 Au24 107.3(6) . . ?
C85 S5 Au23 103.9(5) . . ?
Au24 S5 Au23 86.06(15) . . ?
Au5 S6 Ag23 75.94(13) . . ?
C93 S6 Ag23 105.3(5) . . ?
C93 S6 Au5 115.1(6) . . ?
C93 S6 Ag5 115.1(6) . . ?
C93 S6 Au23 105.3(5) . . ?
Ag5 S6 Au23 75.94(13) . . ?
Au2 S7 Ag17 77.72(13) . . ?
C101 S7 Ag17 103.0(6) . . ?
C101 S7 Au2 113.0(6) . . ?
C101 S7 Ag2 113.0(6) . . ?
C101 S7 Au17 103.0(6) . . ?
Ag2 S7 Au17 77.72(13) . . ?
Ag18 S8 Ag17 83.29(15) . . ?
C109 S8 Ag17 106.7(6) . . ?
C109 S8 Ag18 106.2(5) . . ?
C109 S8 Au17 106.7(6) . . ?
C109 S8 Au18 106.2(5) . . ?
Au18 S8 Au17 83.29(15) . . ?
Au11 S9 Ag18 79.35(15) . . ?
C117 S9 Ag18 105.5(6) . . ?
C117 S9 Au11 117.1(6) . . ?
C117 S9 Ag11 117.1(6) . . ?
C117 S9 Au18 105.5(6) . . ?
Ag11 S9 Au18 79.35(15) . . ?
Au10 S10 Ag16 79.64(12) . . ?
C125 S10 Ag16 108.4(5) . . ?
C125 S10 Au10 108.6(5) . . ?
C125 S10 Ag10 108.6(5) . . ?
C125 S10 Au16 108.4(5) . . ?
Ag10 S10 Au16 79.64(12) . . ?
Ag16 S11 Ag15 83.16(14) . . ?
C133 S11 Ag15 102.9(5) . . ?
C133 S11 Ag16 112.7(5) . . ?
C133 S11 Au15 102.9(5) . . ?
C133 S11 Au16 112.7(5) . . ?
Au16 S11 Au15 83.16(14) . . ?
Au3 S12 Ag15 75.27(12) . . ?
C141 S12 Ag15 103.4(4) . . ?
C141 S12 Au3 113.0(6) . . ?
C141 S12 Ag3 113.0(6) . . ?
C141 S12 Au15 103.4(4) . . ?
Ag3 S12 Au15 75.27(12) . . ?
Au4 S13 Ag13 79.23(11) . . ?
C149 S13 Ag13 108.0(5) . . ?
C149 S13 Au4 111.0(5) . . ?
C149 S13 Ag4 111.0(5) . . ?
C149 S13 Au13 108.0(5) . . ?
Ag4 S13 Au13 79.23(11) . . ?
Ag13 S14 Ag14 85.45(13) . . ?
C157 S14 Ag13 108.1(6) . . ?
C157 S14 Ag14 104.4(5) . . ?
C157 S14 Au13 108.1(6) . . ?
C157 S14 Au14 104.4(5) . . ?
Au13 S14 Au14 85.45(13) . . ?
Au6 S15 Ag14 73.74(12) . . ?
C165 S15 Ag14 108.5(6) . . ?
C165 S15 Au6 109.1(7) . . ?
C165 S15 Ag6 109.1(7) . . ?
C165 S15 Au14 108.5(6) . . ?
Ag6 S15 Au14 73.74(12) . . ?
Au7 S16 Ag20 78.66(14) . . ?
C173 S16 Ag20 99.0(7) . . ?
C173 S16 Au7 112.8(6) . . ?
C173 S16 Ag7 112.8(6) . . ?
C173 S16 Au20 99.0(7) . . ?
Ag7 S16 Au20 78.66(14) . . ?
Ag20 S17 Ag19 85.86(15) . . ?
C181 S17 Ag19 109.3(6) . . ?
C181 S17 Ag20 106.6(7) . . ?
C181 S17 Au19 109.3(6) . . ?
C181 S17 Au20 106.6(7) . . ?
Au20 S17 Au19 85.86(15) . . ?
Au9 S18 Ag19 76.93(14) . . ?
C189 S18 Ag19 106.9(5) . . ?
C189 S18 Au9 109.7(5) . . ?
C189 S18 Ag9 109.7(5) . . ?
C189 S18 Au19 106.9(5) . . ?
Ag9 S18 Au19 76.93(14) . . ?
Cl5 C1 Cl3 109.1(10) . . ?
Cl8 C2 Cl2 107.7(9) . . ?
Cl4 C4 Cl1 111.9(11) . . ?
C6 C5 C10 120.8(17) . . ?
C6 C5 P1 117.8(12) . . ?
C10 C5 P1 121.4(14) . . ?
C5 C6 C7 117.0(16) . . ?
C8 C7 C6 124.4(17) . . ?
C7 C8 C9 116.5(16) . . ?
C10 C9 C8 118.1(17) . . ?
C9 C10 C5 123.1(19) . . ?
C12 C11 P1 116.5(14) . . ?
C16 C11 C12 120.1(16) . . ?
C16 C11 P1 122.9(12) . . ?
C13 C12 C11 119.1(18) . . ?
C12 C13 C14 118.5(18) . . ?
C15 C14 C13 120.1(16) . . ?
C14 C15 C16 120.0(18) . . ?
C11 C16 C15 121.8(17) . . ?
C18 C17 C22 120.7(18) . . ?
C18 C17 P1 120.7(15) . . ?
C22 C17 P1 118.5(14) . . ?
C17 C18 C19 119.9(19) . . ?
C20 C19 C18 118(2) . . ?
C19 C20 C21 124.7(19) . . ?
C20 C21 C22 119.3(19) . . ?
C21 C22 C17 117.8(17) . . ?
C24 C23 C28 121.8(15) . . ?
C24 C23 P1 119.2(12) . . ?
C28 C23 P1 118.6(13) . . ?
C23 C24 C25 119.6(17) . . ?
C26 C25 C24 118.4(19) . . ?
C25 C26 C27 122.0(18) . . ?
C28 C27 C26 118.7(17) . . ?
C27 C28 C23 118.7(17) . . ?
C5 P1 C23 108.1(7) . . ?
C11 P1 C5 109.3(8) . . ?
C11 P1 C17 111.0(8) . . ?
C11 P1 C23 110.4(7) . . ?
C17 P1 C5 108.2(8) . . ?
C17 P1 C23 109.9(8) . . ?
C30 C29 C34 115.2(18) . . ?
C30 C29 P2 123.0(16) . . ?
C34 C29 P2 121.5(15) . . ?
C29 C30 C31 118.1(18) . . ?
C32 C31 C30 126(2) . . ?
C31 C32 C33 119(2) . . ?
C34 C33 C32 119(2) . . ?
C33 C34 C29 122(2) . . ?
C36 C35 P2 119.2(12) . . ?
C40 C35 C36 119.2(14) . . ?
C40 C35 P2 121.6(14) . . ?
C37 C36 C35 118.4(16) . . ?
C38 C37 C36 119.6(18) . . ?
C39 C38 C37 122.6(18) . . ?
C38 C39 C40 118.8(19) . . ?
C39 C40 C35 121.1(18) . . ?
C42 C41 P2 120.4(15) . . ?
C46 C41 C42 120.6(18) . . ?
C46 C41 P2 118.2(13) . . ?
C41 C42 C43 117(2) . . ?
C44 C43 C42 122(2) . . ?
C43 C44 C45 121(2) . . ?
C46 C45 C44 115(2) . . ?
C41 C46 C45 123(2) . . ?
C48 C47 C52 118.0(18) . . ?
C48 C47 P2 120.8(14) . . ?
C52 C47 P2 121.1(13) . . ?
C49 C48 C47 121.2(19) . . ?
C50 C49 C48 119.6(19) . . ?
C49 C50 C51 122(2) . . ?
C52 C51 C50 117.9(19) . . ?
C51 C52 C47 120.7(18) . . ?
C29 P2 C35 108.0(8) . . ?
C29 P2 C41 109.6(8) . . ?
C29 P2 C47 111.1(9) . . ?
C35 P2 C41 108.3(8) . . ?
C35 P2 C47 110.4(7) . . ?
C47 P2 C41 109.3(8) . . ?
Rh1 Ag1 Ag2 57.67(3) . . ?
Rh1 Ag1 Ag3 59.10(4) . . ?
Rh1 Ag1 Ag4 58.95(4) . . ?
Rh1 Ag1 Ag5 57.67(3) . . ?
Rh1 Ag1 Ag6 58.46(4) . . ?
Rh1 Ag1 Au13 106.73(4) . . ?
Rh1 Ag1 Au14 108.46(5) . . ?
Rh1 Ag1 Au21 110.08(4) . . ?
S1 Ag1 Rh1 157.60(9) . . ?
S1 Ag1 Ag2 99.95(9) . . ?
S1 Ag1 Ag3 113.54(10) . . ?
S1 Ag1 Ag4 139.06(10) . . ?
S1 Ag1 Ag5 137.38(10) . . ?
S1 Ag1 Ag6 111.04(10) . . ?
S1 Ag1 Au13 95.37(9) . . ?
S1 Ag1 Au14 77.56(10) . . ?
S1 Ag1 Au21 51.40(9) . . ?
Ag2 Ag1 Au13 163.35(3) . . ?
Ag2 Ag1 Au14 112.58(5) . . ?
Ag2 Ag1 Au21 58.84(3) . . ?
Ag3 Ag1 Ag2 61.28(4) . . ?
Ag3 Ag1 Ag5 108.52(4) . . ?
Ag3 Ag1 Ag6 108.90(5) . . ?
Ag3 Ag1 Au13 117.93(4) . . ?
Ag3 Ag1 Au14 167.53(4) . . ?
Ag3 Ag1 Au21 67.16(4) . . ?
Ag4 Ag1 Ag2 108.66(4) . . ?
Ag4 Ag1 Ag3 60.44(4) . . ?
Ag4 Ag1 Ag5 60.72(4) . . ?
Ag4 Ag1 Ag6 108.72(4) . . ?
Ag4 Ag1 Au13 61.97(3) . . ?
Ag4 Ag1 Au14 115.40(5) . . ?
Ag4 Ag1 Au21 123.21(5) . . ?
Ag5 Ag1 Ag2 105.95(3) . . ?
Ag5 Ag1 Au13 57.73(3) . . ?
Ag5 Ag1 Au14 61.48(4) . . ?
Ag5 Ag1 Au21 164.68(4) . . ?
Ag6 Ag1 Ag2 58.76(3) . . ?
Ag6 Ag1 Ag5 59.16(3) . . ?
Ag6 Ag1 Au13 109.45(4) . . ?
Ag6 Ag1 Au14 60.18(4) . . ?
Ag6 Ag1 Au21 107.39(4) . . ?
Au14 Ag1 Au13 64.44(4) . . ?
Au14 Ag1 Au21 120.29(5) . . ?
Au21 Ag1 Au13 137.57(4) . . ?
Rh1 Ag2 Ag1 57.99(3) . . ?
Rh1 Ag2 Ag3 57.92(4) . . ?
Rh1 Ag2 Ag6 58.80(4) . . ?
Rh1 Ag2 Ag7 59.34(4) . . ?
Rh1 Ag2 Ag8 59.46(4) . . ?
Rh1 Ag2 Au17 111.10(5) . . ?
Rh1 Ag2 Au22 107.44(5) . . ?
Rh1 Ag2 Au21 113.62(5) . . ?
S7 Ag2 Rh1 158.33(11) . . ?
S7 Ag2 Ag1 111.20(10) . . ?
S7 Ag2 Ag3 135.55(10) . . ?
S7 Ag2 Ag6 99.62(11) . . ?
S7 Ag2 Ag7 115.03(11) . . ?
S7 Ag2 Ag8 139.14(10) . . ?
S7 Ag2 Au17 51.69(11) . . ?
S7 Ag2 Au22 93.59(11) . . ?
S7 Ag2 Au21 70.00(10) . . ?
Ag1 Ag2 Ag3 57.77(3) . . ?
Ag1 Ag2 Au17 108.64(4) . . ?
Ag1 Ag2 Au22 107.62(4) . . ?
Ag1 Ag2 Au21 62.54(3) . . ?
Ag3 Ag2 Au17 165.19(4) . . ?
Ag3 Ag2 Au22 57.62(4) . . ?
Ag6 Ag2 Ag1 59.42(4) . . ?
Ag6 Ag2 Ag3 106.58(4) . . ?
Ag6 Ag2 Ag7 62.89(4) . . ?
Ag6 Ag2 Au17 58.89(4) . . ?
Ag6 Ag2 Au22 164.18(4) . . ?
Ag6 Ag2 Au21 110.97(5) . . ?
Ag7 Ag2 Ag1 109.56(3) . . ?
Ag7 Ag2 Ag3 108.79(5) . . ?
Ag7 Ag2 Au17 68.48(5) . . ?
Ag7 Ag2 Au22 118.85(5) . . ?
Ag7 Ag2 Au21 172.10(3) . . ?
Ag8 Ag2 Ag1 107.56(4) . . ?
Ag8 Ag2 Ag3 60.27(4) . . ?
Ag8 Ag2 Ag6 110.95(4) . . ?
Ag8 Ag2 Ag7 61.18(4) . . ?
Ag8 Ag2 Au17 125.09(4) . . ?
Ag8 Ag2 Au22 62.23(4) . . ?
Ag8 Ag2 Au21 119.57(5) . . ?
Au17 Ag2 Au22 136.93(5) . . ?
Au21 Ag2 Ag3 67.33(5) . . ?
Au21 Ag2 Au17 113.37(6) . . ?
Au21 Ag2 Au22 65.54(5) . . ?
Rh1 Ag3 Ag1 59.03(4) . . ?
Rh1 Ag3 Ag2 57.54(4) . . ?
Rh1 Ag3 Ag4 58.55(4) . . ?
Rh1 Ag3 Ag9 57.47(4) . . ?
Rh1 Ag3 Ag8 58.44(3) . . ?
Rh1 Ag3 Au15 109.18(5) . . ?
Rh1 Ag3 Au22 113.67(5) . . ?
Rh1 Ag3 Au21 104.23(5) . . ?
S12 Ag3 Rh1 157.29(10) . . ?
S12 Ag3 Ag1 139.48(10) . . ?
S12 Ag3 Ag2 137.24(10) . . ?
S12 Ag3 Ag4 114.69(10) . . ?
S12 Ag3 Ag9 99.85(10) . . ?
S12 Ag3 Ag8 110.99(10) . . ?
S12 Ag3 Au15 52.71(10) . . ?
S12 Ag3 Au22 72.83(10) . . ?
S12 Ag3 Au21 98.16(10) . . ?
Ag1 Ag3 Ag2 60.96(4) . . ?
Ag1 Ag3 Ag4 59.33(3) . . ?
Ag1 Ag3 Ag9 108.88(4) . . ?
Ag1 Ag3 Ag8 108.17(5) . . ?
Ag1 Ag3 Au15 121.35(5) . . ?
Ag1 Ag3 Au22 116.82(4) . . ?
Ag1 Ag3 Au21 59.50(4) . . ?
Ag2 Ag3 Au15 164.51(4) . . ?
Ag2 Ag3 Au22 65.30(4) . . ?
Ag2 Ag3 Au21 56.30(3) . . ?
Ag4 Ag3 Ag2 107.55(4) . . ?
Ag4 Ag3 Ag9 62.51(3) . . ?
Ag4 Ag3 Ag8 109.50(4) . . ?
Ag4 Ag3 Au15 66.52(4) . . ?
Ag4 Ag3 Au22 172.16(4) . . ?
Ag4 Ag3 Au21 115.13(4) . . ?
Ag9 Ag3 Ag2 105.17(4) . . ?
Ag9 Ag3 Au15 59.34(4) . . ?
Ag9 Ag3 Au22 115.15(4) . . ?
Ag9 Ag3 Au21 160.78(4) . . ?
Ag8 Ag3 Ag2 57.82(4) . . ?
Ag8 Ag3 Ag9 59.11(3) . . ?
Ag8 Ag3 Au15 109.50(5) . . ?
Ag8 Ag3 Au22 64.36(4) . . ?
Ag8 Ag3 Au21 107.82(4) . . ?
Au15 Ag3 Au21 139.08(4) . . ?
Au22 Ag3 Au15 119.46(5) . . ?
Au22 Ag3 Au21 64.33(4) . . ?
Rh1 Ag4 Ag1 59.56(4) . . ?
Rh1 Ag4 Ag3 59.22(4) . . ?
Rh1 Ag4 Ag5 58.17(4) . . ?
Rh1 Ag4 Ag10 59.07(4) . . ?
Rh1 Ag4 Ag9 56.80(4) . . ?
Rh1 Ag4 Au13 109.19(5) . . ?
Rh1 Ag4 Au15 103.66(5) . . ?
Rh1 Ag4 Au16 113.24(5) . . ?
S13 Ag4 Rh1 155.51(10) . . ?
S13 Ag4 Ag1 111.97(10) . . ?
S13 Ag4 Ag3 139.93(9) . . ?
S13 Ag4 Ag5 97.35(10) . . ?
S13 Ag4 Ag10 110.08(9) . . ?
S13 Ag4 Ag9 139.99(10) . . ?
S13 Ag4 Au13 51.13(10) . . ?
S13 Ag4 Au15 100.66(10) . . ?
S13 Ag4 Au16 75.66(10) . . ?
Ag1 Ag4 Ag3 60.23(3) . . ?
Ag1 Ag4 Ag5 61.66(4) . . ?
Ag1 Ag4 Ag10 110.41(5) . . ?
Ag1 Ag4 Ag9 107.64(4) . . ?
Ag1 Ag4 Au13 64.58(4) . . ?
Ag1 Ag4 Au15 114.89(5) . . ?
Ag1 Ag4 Au16 172.33(4) . . ?
Ag3 Ag4 Ag5 109.10(4) . . ?
Ag3 Ag4 Ag10 109.11(4) . . ?
Ag3 Ag4 Ag9 60.04(3) . . ?
Ag3 Ag4 Au13 120.14(4) . . ?
Ag3 Ag4 Au15 58.60(3) . . ?
Ag3 Ag4 Au16 114.57(4) . . ?
Ag5 Ag4 Ag9 106.15(4) . . ?
Ag5 Ag4 Au13 58.82(4) . . ?
Ag5 Ag4 Au15 161.35(4) . . ?
Ag5 Ag4 Au16 117.88(5) . . ?
Ag10 Ag4 Ag5 60.18(4) . . ?
Ag10 Ag4 Ag9 58.97(3) . . ?
Ag10 Ag4 Au13 110.12(5) . . ?
Ag10 Ag4 Au15 108.39(5) . . ?
Ag10 Ag4 Au16 65.01(5) . . ?
Ag9 Ag4 Au13 164.81(4) . . ?
Ag9 Ag4 Au15 56.19(4) . . ?
Au13 Ag4 Au15 138.39(4) . . ?
Au16 Ag4 Ag9 64.83(4) . . ?
Au16 Ag4 Au13 122.34(5) . . ?
Au16 Ag4 Au15 62.82(5) . . ?
Rh1 Ag5 Ag1 58.03(4) . . ?
Rh1 Ag5 Ag4 57.95(4) . . ?
Rh1 Ag5 Ag6 58.61(4) . . ?
Rh1 Ag5 Ag11 59.46(4) . . ?
Rh1 Ag5 Ag10 58.55(4) . . ?
Rh1 Ag5 Au13 113.20(5) . . ?
Rh1 Ag5 Au14 107.34(5) . . ?
Rh1 Ag5 Au23 108.22(5) . . ?
S6 Ag5 Rh1 157.06(11) . . ?
S6 Ag5 Ag1 141.39(11) . . ?
S6 Ag5 Ag4 137.26(11) . . ?
S6 Ag5 Ag6 115.55(12) . . ?
S6 Ag5 Ag11 97.99(11) . . ?
S6 Ag5 Ag10 110.65(11) . . ?
S6 Ag5 Au13 89.50(11) . . ?
S6 Ag5 Au14 84.09(12) . . ?
S6 Ag5 Au23 52.45(11) . . ?
Ag1 Ag5 Au13 65.06(4) . . ?
Ag1 Ag5 Au14 59.77(4) . . ?
Ag1 Ag5 Au23 166.08(4) . . ?
Ag4 Ag5 Ag1 57.61(3) . . ?
Ag4 Ag5 Au13 63.72(4) . . ?
Ag4 Ag5 Au14 111.16(5) . . ?
Ag4 Ag5 Au23 114.81(5) . . ?
Ag6 Ag5 Ag1 59.27(4) . . ?
Ag6 Ag5 Ag4 106.28(4) . . ?
Ag6 Ag5 Ag11 59.03(4) . . ?
Ag6 Ag5 Ag10 110.64(4) . . ?
Ag6 Ag5 Au13 115.85(4) . . ?
Ag6 Ag5 Au14 59.61(3) . . ?
Ag6 Ag5 Au23 117.24(4) . . ?
Ag11 Ag5 Ag1 107.46(3) . . ?
Ag11 Ag5 Ag4 111.08(4) . . ?
Ag11 Ag5 Ag10 66.00(4) . . ?
Ag11 Ag5 Au13 172.26(4) . . ?
Ag11 Ag5 Au14 112.14(4) . . ?
Ag11 Ag5 Au23 62.82(3) . . ?
Ag10 Ag5 Ag1 106.11(4) . . ?
Ag10 Ag5 Ag4 58.93(4) . . ?
Ag10 Ag5 Au13 113.19(5) . . ?
Ag10 Ag5 Au14 165.23(4) . . ?
Ag10 Ag5 Au23 61.44(4) . . ?
Au13 Ag5 Au14 66.52(5) . . ?
Au13 Ag5 Au23 124.11(4) . . ?
Au23 Ag5 Au14 131.93(5) . . ?
Rh1 Ag6 Ag1 58.85(5) . . ?
Rh1 Ag6 Ag2 58.87(4) . . ?
Rh1 Ag6 Ag5 58.64(3) . . ?
Rh1 Ag6 Ag11 60.07(4) . . ?
Rh1 Ag6 Ag7 57.84(4) . . ?
Rh1 Ag6 Au14 109.93(5) . . ?
Rh1 Ag6 Au17 115.62(5) . . ?
Rh1 Ag6 Au18 109.41(6) . . ?
S15 Ag6 Rh1 156.22(11) . . ?
S15 Ag6 Ag1 97.50(11) . . ?
S15 Ag6 Ag2 109.78(10) . . ?
S15 Ag6 Ag5 114.72(10) . . ?
S15 Ag6 Ag11 139.97(11) . . ?
S15 Ag6 Ag7 137.52(10) . . ?
S15 Ag6 Au14 53.76(10) . . ?
S15 Ag6 Au17 69.78(10) . . ?
S15 Ag6 Au18 93.88(11) . . ?
Ag1 Ag6 Ag7 108.07(4) . . ?
Ag1 Ag6 Au14 61.57(4) . . ?
Ag1 Ag6 Au17 114.76(4) . . ?
Ag1 Ag6 Au18 167.29(4) . . ?
Ag2 Ag6 Ag1 61.83(4) . . ?
Ag2 Ag6 Ag5 110.27(5) . . ?
Ag2 Ag6 Ag7 58.58(3) . . ?
Ag2 Ag6 Au14 116.49(4) . . ?
Ag2 Ag6 Au17 63.97(5) . . ?
Ag2 Ag6 Au18 108.86(5) . . ?
Ag5 Ag6 Ag1 61.58(4) . . ?
Ag5 Ag6 Ag7 107.26(4) . . ?
Ag5 Ag6 Au14 62.77(4) . . ?
Ag5 Ag6 Au17 174.06(4) . . ?
Ag5 Ag6 Au18 118.21(4) . . ?
Ag11 Ag6 Ag1 110.67(4) . . ?
Ag11 Ag6 Ag2 108.46(4) . . ?
Ag11 Ag6 Ag5 60.70(3) . . ?
Ag11 Ag6 Ag7 59.39(3) . . ?
Ag11 Ag6 Au14 116.36(4) . . ?
Ag11 Ag6 Au17 118.77(4) . . ?
Ag11 Ag6 Au18 62.55(4) . . ?
Ag7 Ag6 Au18 59.34(4) . . ?
Au14 Ag6 Ag7 167.77(4) . . ?
Au14 Ag6 Au18 130.65(5) . . ?
Au17 Ag6 Ag7 68.85(4) . . ?
Au17 Ag6 Au14 120.43(5) . . ?
Au17 Ag6 Au18 64.18(5) . . ?
Rh1 Ag11 Ag5 58.04(4) . . ?
Rh1 Ag11 Ag6 58.58(4) . . ?
Rh1 Ag11 Ag10 55.07(4) . . ?
Rh1 Ag11 Ag12 57.23(4) . . ?
Rh1 Ag11 Ag7 58.57(4) . . ?
Rh1 Ag11 Au18 108.94(6) . . ?
Rh1 Ag11 Au24 110.60(5) . . ?
Rh1 Ag11 Au23 105.36(5) . . ?
S9 Ag11 Rh1 156.90(12) . . ?
S9 Ag11 Ag5 137.77(14) . . ?
S9 Ag11 Ag6 110.51(13) . . ?
S9 Ag11 Ag10 143.76(12) . . ?
S9 Ag11 Ag12 116.67(14) . . ?
S9 Ag11 Ag7 98.52(12) . . ?
S9 Ag11 Au18 51.05(12) . . ?
S9 Ag11 Au24 79.42(13) . . ?
S9 Ag11 Au23 97.73(12) . . ?
Ag5 Ag11 Ag10 57.16(4) . . ?
Ag5 Ag11 Ag12 104.55(5) . . ?
Ag5 Ag11 Au18 118.59(5) . . ?
Ag5 Ag11 Au24 115.56(4) . . ?
Ag5 Ag11 Au23 60.55(4) . . ?
Ag6 Ag11 Ag5 60.26(3) . . ?
Ag6 Ag11 Ag10 104.73(4) . . ?
Ag6 Ag11 Ag12 109.36(5) . . ?
Ag6 Ag11 Ag7 62.79(3) . . ?
Ag6 Ag11 Au18 63.40(4) . . ?
Ag6 Ag11 Au24 169.18(4) . . ?
Ag6 Ag11 Au23 116.29(4) . . ?
Ag12 Ag11 Ag10 56.18(4) . . ?
Ag12 Ag11 Au18 115.43(5) . . ?
Ag12 Ag11 Au24 61.01(4) . . ?
Ag12 Ag11 Au23 106.09(5) . . ?
Ag7 Ag11 Ag5 109.56(4) . . ?
Ag7 Ag11 Ag10 104.88(4) . . ?
Ag7 Ag11 Ag12 60.94(3) . . ?
Ag7 Ag11 Au18 60.58(4) . . ?
Ag7 Ag11 Au24 112.52(4) . . ?
Ag7 Ag11 Au23 162.71(5) . . ?
Au18 Ag11 Ag10 163.87(4) . . ?
Au24 Ag11 Ag10 66.26(4) . . ?
Au24 Ag11 Au18 124.03(5) . . ?
Au24 Ag11 Au23 64.96(4) . . ?
Au23 Ag11 Ag10 58.01(4) . . ?
Au23 Ag11 Au18 135.94(5) . . ?
Rh1 Ag10 Ag4 58.56(4) . . ?
Rh1 Ag10 Ag5 58.27(3) . . ?
Rh1 Ag10 Ag11 56.09(4) . . ?
Rh1 Ag10 Ag12 58.31(3) . . ?
Rh1 Ag10 Ag9 58.06(4) . . ?
Rh1 Ag10 Au16 107.99(5) . . ?
Rh1 Ag10 Au24 102.15(5) . . ?
Rh1 Ag10 Au23 107.75(5) . . ?
S10 Ag10 Rh1 154.10(11) . . ?
S10 Ag10 Ag4 95.56(11) . . ?
S10 Ag10 Ag5 112.33(11) . . ?
S10 Ag10 Ag11 142.82(11) . . ?
S10 Ag10 Ag12 141.02(11) . . ?
S10 Ag10 Ag9 111.69(11) . . ?
S10 Ag10 Au16 50.77(11) . . ?
S10 Ag10 Au24 103.70(11) . . ?
S10 Ag10 Au23 83.55(12) . . ?
Ag4 Ag10 Ag5 60.90(4) . . ?
Ag4 Ag10 Ag11 105.46(5) . . ?
Ag4 Ag10 Ag12 109.79(4) . . ?
Ag4 Ag10 Ag9 63.03(4) . . ?
Ag4 Ag10 Au16 59.15(4) . . ?
Ag4 Ag10 Au24 159.92(4) . . ?
Ag4 Ag10 Au23 116.29(5) . . ?
Ag5 Ag10 Ag11 56.84(3) . . ?
Ag5 Ag10 Au16 113.40(5) . . ?
Ag5 Ag10 Au24 105.59(5) . . ?
Ag5 Ag10 Au23 61.13(4) . . ?
Ag11 Ag10 Au24 55.22(5) . . ?
Ag12 Ag10 Ag5 105.87(4) . . ?
Ag12 Ag10 Ag11 58.06(3) . . ?
Ag12 Ag10 Ag9 59.74(4) . . ?
Ag12 Ag10 Au16 119.18(4) . . ?
Ag12 Ag10 Au24 57.27(3) . . ?
Ag12 Ag10 Au23 109.18(5) . . ?
Ag9 Ag10 Ag5 109.83(4) . . ?
Ag9 Ag10 Ag11 105.16(4) . . ?
Ag9 Ag10 Au16 64.09(4) . . ?
Ag9 Ag10 Au24 113.46(4) . . ?
Ag9 Ag10 Au23 164.73(4) . . ?
Au16 Ag10 Ag11 163.64(4) . . ?
Au16 Ag10 Au24 139.22(5) . . ?
Au23 Ag10 Ag11 59.75(4) . . ?
Au23 Ag10 Au16 129.91(5) . . ?
Au23 Ag10 Au24 61.36(5) . . ?
Rh1 Ag12 Ag11 59.04(5) . . ?
Rh1 Ag12 Ag10 59.01(3) . . ?
Rh1 Ag12 Ag9 58.54(4) . . ?
Rh1 Ag12 Ag7 58.35(4) . . ?
Rh1 Ag12 Ag8 56.43(3) . . ?
Rh1 Ag12 Au19 105.06(5) . . ?
Rh1 Ag12 Au20 115.38(4) . . ?
Rh1 Ag12 Au24 112.27(5) . . ?
S4 Ag12 Rh1 158.74(11) . . ?
S4 Ag12 Ag11 99.76(11) . . ?
S4 Ag12 Ag10 116.20(10) . . ?
S4 Ag12 Ag9 140.07(11) . . ?
S4 Ag12 Ag7 111.24(11) . . ?
S4 Ag12 Ag8 136.83(10) . . ?
S4 Ag12 Au19 95.54(11) . . ?
S4 Ag12 Au20 68.49(10) . . ?
S4 Ag12 Au24 51.27(10) . . ?
Ag11 Ag12 Ag7 58.77(4) . . ?
Ag11 Ag12 Ag8 104.97(4) . . ?
Ag11 Ag12 Au19 161.49(4) . . ?
Ag11 Ag12 Au24 61.16(4) . . ?
Ag10 Ag12 Ag11 65.76(4) . . ?
Ag10 Ag12 Ag7 110.68(4) . . ?
Ag10 Ag12 Ag8 106.14(3) . . ?
Ag10 Ag12 Au19 116.15(5) . . ?
Ag10 Ag12 Au20 174.27(4) . . ?
Ag10 Ag12 Au24 69.88(4) . . ?
Ag9 Ag12 Ag11 111.69(5) . . ?
Ag9 Ag12 Ag10 60.48(3) . . ?
Ag9 Ag12 Ag7 105.99(5) . . ?
Ag9 Ag12 Ag8 57.74(3) . . ?
Ag9 Ag12 Au19 60.06(4) . . ?
Ag9 Ag12 Au20 118.48(4) . . ?
Ag9 Ag12 Au24 125.78(4) . . ?
Ag7 Ag12 Ag8 57.29(4) . . ?
Ag7 Ag12 Au19 105.84(5) . . ?
Ag7 Ag12 Au24 110.84(5) . . ?
Ag8 Ag12 Au19 56.52(4) . . ?
Au20 Ag12 Ag11 110.86(5) . . ?
Au20 Ag12 Ag7 63.81(4) . . ?
Au20 Ag12 Ag8 69.82(4) . . ?
Au20 Ag12 Au19 65.44(5) . . ?
Au20 Ag12 Au24 113.03(5) . . ?
Au24 Ag12 Ag8 166.12(4) . . ?
Au24 Ag12 Au19 137.35(5) . . ?
Rh1 Ag9 Ag3 58.30(4) . . ?
Rh1 Ag9 Ag4 56.97(4) . . ?
Rh1 Ag9 Ag10 58.76(4) . . ?
Rh1 Ag9 Ag12 58.55(5) . . ?
Rh1 Ag9 Ag8 59.02(4) . . ?
Rh1 Ag9 Au15 111.40(6) . . ?
Rh1 Ag9 Au16 106.61(4) . . ?
Rh1 Ag9 Au19 109.11(5) . . ?
S18 Ag9 Rh1 157.82(10) . . ?
S18 Ag9 Ag3 114.16(10) . . ?
S18 Ag9 Ag4 139.93(10) . . ?
S18 Ag9 Ag10 138.07(10) . . ?
S18 Ag9 Ag12 113.02(11) . . ?
S18 Ag9 Ag8 98.85(10) . . ?
S18 Ag9 Au15 76.61(11) . . ?
S18 Ag9 Au16 95.49(10) . . ?
S18 Ag9 Au19 52.32(10) . . ?
Ag3 Ag9 Ag4 57.45(3) . . ?
Ag3 Ag9 Au16 105.86(4) . . ?
Ag3 Ag9 Au19 113.50(4) . . ?
Ag4 Ag9 Au16 57.00(4) . . ?
Ag4 Ag9 Au19 165.57(4) . . ?
Ag10 Ag9 Ag3 106.13(4) . . ?
Ag10 Ag9 Ag4 57.99(3) . . ?
Ag10 Ag9 Au15 115.48(5) . . ?
Ag10 Ag9 Au16 61.64(4) . . ?
Ag10 Ag9 Au19 120.29(4) . . ?
Ag12 Ag9 Ag3 110.54(4) . . ?
Ag12 Ag9 Ag4 105.85(4) . . ?
Ag12 Ag9 Ag10 59.78(4) . . ?
Ag12 Ag9 Ag8 64.98(4) . . ?
Ag12 Ag9 Au15 169.91(4) . . ?
Ag12 Ag9 Au16 116.98(4) . . ?
Ag12 Ag9 Au19 65.30(4) . . ?
Ag8 Ag9 Ag3 59.98(3) . . ?
Ag8 Ag9 Ag4 106.14(4) . . ?
Ag8 Ag9 Ag10 111.27(5) . . ?
Ag8 Ag9 Au15 111.69(5) . . ?
Ag8 Ag9 Au16 163.14(4) . . ?
Ag8 Ag9 Au19 60.19(4) . . ?
Au15 Ag9 Ag3 61.09(4) . . ?
Au15 Ag9 Ag4 65.30(4) . . ?
Au15 Ag9 Au16 63.21(4) . . ?
Au15 Ag9 Au19 122.23(5) . . ?
Au19 Ag9 Au16 136.61(5) . . ?
Rh1 Ag7 Ag2 58.59(4) . . ?
Rh1 Ag7 Ag6 57.07(4) . . ?
Rh1 Ag7 Ag11 59.22(4) . . ?
Rh1 Ag7 Ag12 57.20(4) . . ?
Rh1 Ag7 Ag8 58.47(4) . . ?
Rh1 Ag7 Au17 103.07(4) . . ?
Rh1 Ag7 Au18 111.78(5) . . ?
Rh1 Ag7 Au20 108.83(5) . . ?
S16 Ag7 Rh1 153.40(11) . . ?
S16 Ag7 Ag2 145.06(11) . . ?
S16 Ag7 Ag6 137.40(13) . . ?
S16 Ag7 Ag11 106.20(11) . . ?
S16 Ag7 Ag12 96.53(12) . . ?
S16 Ag7 Ag8 116.70(13) . . ?
S16 Ag7 Au17 102.35(12) . . ?
S16 Ag7 Au18 74.66(13) . . ?
S16 Ag7 Au20 51.06(12) . . ?
Ag2 Ag7 Ag6 58.53(3) . . ?
Ag2 Ag7 Ag11 107.10(4) . . ?
Ag2 Ag7 Ag12 108.93(5) . . ?
Ag2 Ag7 Ag8 59.00(4) . . ?
Ag2 Ag7 Au17 58.57(5) . . ?
Ag2 Ag7 Au18 111.76(5) . . ?
Ag2 Ag7 Au20 125.82(5) . . ?
Ag6 Ag7 Au17 54.59(3) . . ?
Ag6 Ag7 Au18 62.84(4) . . ?
Ag6 Ag7 Au20 162.49(4) . . ?
Ag11 Ag7 Ag6 57.82(3) . . ?
Ag11 Ag7 Ag12 60.29(3) . . ?
Ag11 Ag7 Ag8 111.35(4) . . ?
Ag11 Ag7 Au17 105.24(4) . . ?
Ag11 Ag7 Au18 63.39(4) . . ?
Ag11 Ag7 Au20 107.05(4) . . ?
Ag12 Ag7 Ag6 105.04(4) . . ?
Ag12 Ag7 Au17 159.12(4) . . ?
Ag12 Ag7 Au18 117.35(5) . . ?
Ag12 Ag7 Au20 57.58(4) . . ?
Ag8 Ag7 Ag6 105.79(4) . . ?
Ag8 Ag7 Ag12 63.77(4) . . ?
Ag8 Ag7 Au17 113.94(5) . . ?
Ag8 Ag7 Au18 168.63(4) . . ?
Ag8 Ag7 Au20 69.89(4) . . ?
Au18 Ag7 Au17 60.54(5) . . ?
Au18 Ag7 Au20 120.82(5) . . ?
Au20 Ag7 Au17 142.92(4) . . ?
Rh1 Ag8 Ag2 58.96(3) . . ?
Rh1 Ag8 Ag3 58.34(4) . . ?
Rh1 Ag8 Ag12 55.57(3) . . ?
Rh1 Ag8 Ag9 58.07(4) . . ?
Rh1 Ag8 Ag7 58.71(4) . . ?
Rh1 Ag8 Au19 110.37(5) . . ?
Rh1 Ag8 Au22 108.88(5) . . ?
S3 Ag8 Rh1 154.27(10) . . ?
S3 Ag8 Ag2 111.72(10) . . ?
S3 Ag8 Ag3 95.93(10) . . ?
S3 Ag8 Ag12 142.26(10) . . ?
S3 Ag8 Ag9 111.26(11) . . ?
S3 Ag8 Ag7 141.04(10) . . ?
S3 Ag8 Au19 79.18(11) . . ?
S3 Ag8 Au22 50.39(10) . . ?
Ag2 Ag8 Ag3 61.91(4) . . ?
Ag2 Ag8 Ag12 105.79(4) . . ?
Ag2 Ag8 Ag9 109.82(4) . . ?
Ag2 Ag8 Ag7 59.82(4) . . ?
Ag2 Ag8 Au19 168.92(4) . . ?
Ag2 Ag8 Au22 64.59(4) . . ?
Ag3 Ag8 Ag12 105.32(3) . . ?
Ag3 Ag8 Au19 116.45(5) . . ?
Ag3 Ag8 Au22 58.82(3) . . ?
Ag12 Ag8 Au22 163.68(4) . . ?
Ag9 Ag8 Ag3 60.91(3) . . ?
Ag9 Ag8 Ag12 57.28(4) . . ?
Ag9 Ag8 Ag7 106.99(4) . . ?
Ag9 Ag8 Au19 62.65(4) . . ?
Ag9 Ag8 Au22 111.94(5) . . ?
Ag7 Ag8 Ag3 109.01(4) . . ?
Ag7 Ag8 Ag12 58.93(4) . . ?
Ag7 Ag8 Au19 113.19(5) . . ?
Ag7 Ag8 Au22 119.77(5) . . ?
Au19 Ag8 Ag12 63.53(4) . . ?
Au19 Ag8 Au22 124.96(5) . . ?
S13 Au13 Ag1 100.06(9) . . ?
S13 Au13 Ag4 49.65(9) . . ?
S13 Au13 Ag5 95.07(10) . . ?
S13 Au13 Au14 149.33(10) . . ?
S14 Au13 S13 161.51(13) . . ?
S14 Au13 Ag1 98.42(10) . . ?
S14 Au13 Ag4 147.64(10) . . ?
S14 Au13 Ag5 95.39(11) . . ?
S14 Au13 Au14 47.47(10) . . ?
Ag1 Au13 Au14 54.83(4) . . ?
Ag4 Au13 Ag1 53.45(3) . . ?
Ag4 Au13 Au14 100.25(5) . . ?
Ag5 Au13 Ag1 57.21(3) . . ?
Ag5 Au13 Ag4 57.45(4) . . ?
Ag5 Au13 Au14 57.69(4) . . ?
S14 Au14 S15 156.94(15) . . ?
S14 Au14 Ag1 103.60(11) . . ?
S14 Au14 Ag5 93.43(11) . . ?
S14 Au14 Ag6 150.46(11) . . ?
S14 Au14 Au13 47.08(10) . . ?
S15 Au14 Ag1 94.10(11) . . ?
S15 Au14 Ag5 108.49(10) . . ?
S15 Au14 Ag6 52.50(10) . . ?
S15 Au14 Au13 154.34(11) . . ?
Ag1 Au14 Ag5 58.74(4) . . ?
Ag1 Au14 Au13 60.73(5) . . ?
Ag5 Au14 Au13 55.79(4) . . ?
Ag6 Au14 Ag1 58.25(4) . . ?
Ag6 Au14 Ag5 57.62(4) . . ?
Ag6 Au14 Au13 105.17(5) . . ?
S11 Au15 S12 153.73(15) . . ?
S11 Au15 Ag3 148.87(12) . . ?
S11 Au15 Ag4 93.99(12) . . ?
S11 Au15 Ag9 106.44(11) . . ?
S11 Au15 Au16 48.22(11) . . ?
S12 Au15 Ag3 52.02(10) . . ?
S12 Au15 Ag4 103.20(11) . . ?
S12 Au15 Ag9 99.50(10) . . ?
S12 Au15 Au16 156.34(11) . . ?
Ag3 Au15 Ag4 54.88(4) . . ?
Ag3 Au15 Au16 104.32(6) . . ?
Ag4 Au15 Au16 55.02(4) . . ?
Ag9 Au15 Ag3 59.57(5) . . ?
Ag9 Au15 Ag4 58.51(5) . . ?
Ag9 Au15 Au16 62.54(4) . . ?
S10 Au16 Ag4 92.01(12) . . ?
S10 Au16 Ag10 49.59(10) . . ?
S10 Au16 Ag9 101.22(11) . . ?
S10 Au16 Au15 150.56(11) . . ?
S11 Au16 S10 159.64(15) . . ?
S11 Au16 Ag4 100.47(11) . . ?
S11 Au16 Ag10 150.09(11) . . ?
S11 Au16 Ag9 99.04(11) . . ?
S11 Au16 Au15 48.62(10) . . ?
Ag4 Au16 Ag10 55.84(4) . . ?
Ag4 Au16 Ag9 58.16(3) . . ?
Ag4 Au16 Au15 62.16(5) . . ?
Ag10 Au16 Ag9 54.27(3) . . ?
Ag10 Au16 Au15 101.50(5) . . ?
Ag9 Au16 Au15 54.25(4) . . ?
S7 Au17 Ag2 50.58(10) . . ?
S7 Au17 Ag6 97.26(10) . . ?
S7 Au17 Ag7 99.60(11) . . ?
S7 Au17 Au18 152.57(11) . . ?
S8 Au17 S7 158.91(15) . . ?
S8 Au17 Ag2 149.97(12) . . ?
S8 Au17 Ag6 101.83(12) . . ?
S8 Au17 Ag7 98.34(12) . . ?
S8 Au17 Au18 48.28(11) . . ?
Ag2 Au17 Ag7 52.95(4) . . ?
Ag2 Au17 Au18 101.99(6) . . ?
Ag6 Au17 Ag2 57.15(4) . . ?
Ag6 Au17 Ag7 56.57(3) . . ?
Ag6 Au17 Au18 61.27(4) . . ?
Au18 Au17 Ag7 55.09(5) . . ?
S8 Au18 S9 158.42(18) . . ?
S8 Au18 Ag6 95.96(11) . . ?
S8 Au18 Ag11 149.70(12) . . ?
S8 Au18 Ag7 107.02(13) . . ?
S8 Au18 Au17 48.43(12) . . ?
S9 Au18 Ag6 100.35(12) . . ?
S9 Au18 Ag11 49.61(12) . . ?
S9 Au18 Ag7 93.67(13) . . ?
S9 Au18 Au17 152.44(13) . . ?
Ag6 Au18 Au17 54.55(4) . . ?
Ag11 Au18 Ag6 54.04(4) . . ?
Ag11 Au18 Au17 102.85(6) . . ?
Ag7 Au18 Ag6 57.81(5) . . ?
Ag7 Au18 Ag11 56.03(4) . . ?
Ag7 Au18 Au17 64.37(5) . . ?
S17 Au19 S18 159.61(17) . . ?
S17 Au19 Ag12 97.66(13) . . ?
S17 Au19 Ag9 149.62(13) . . ?
S17 Au19 Ag8 100.16(12) . . ?
S17 Au19 Au20 46.92(12) . . ?
S18 Au19 Ag12 101.63(11) . . ?
S18 Au19 Ag9 50.74(11) . . ?
S18 Au19 Ag8 95.20(11) . . ?
S18 Au19 Au20 153.46(11) . . ?
Ag12 Au19 Au20 53.23(4) . . ?
Ag9 Au19 Ag12 54.65(4) . . ?
Ag9 Au19 Au20 102.77(5) . . ?
Ag8 Au19 Ag12 59.94(4) . . ?
Ag8 Au19 Ag9 57.16(4) . . ?
Ag8 Au19 Au20 66.08(5) . . ?
S16 Au20 Ag12 96.76(11) . . ?
S16 Au20 Ag7 50.28(10) . . ?
S16 Au20 Au19 149.99(11) . . ?
S17 Au20 S16 156.99(15) . . ?
S17 Au20 Ag12 105.71(11) . . ?
S17 Au20 Ag7 140.97(11) . . ?
S17 Au20 Au19 47.22(11) . . ?
Ag12 Au20 Ag7 58.61(4) . . ?
Ag12 Au20 Au19 61.33(4) . . ?
Ag7 Au20 Au19 99.72(5) . . ?
S4 Au24 Ag11 97.19(11) . . ?
S4 Au24 Ag10 100.55(11) . . ?
S4 Au24 Ag12 51.49(10) . . ?
S4 Au24 Au23 150.33(11) . . ?
S5 Au24 S4 160.26(16) . . ?
S5 Au24 Ag11 102.54(12) . . ?
S5 Au24 Ag10 89.56(12) . . ?
S5 Au24 Ag12 142.26(13) . . ?
S5 Au24 Au23 47.41(11) . . ?
Ag11 Au24 Ag10 58.52(4) . . ?
Ag11 Au24 Au23 58.13(4) . . ?
Ag12 Au24 Ag11 57.83(4) . . ?
Ag12 Au24 Ag10 52.85(4) . . ?
Ag12 Au24 Au23 99.00(5) . . ?
Au23 Au24 Ag10 53.87(4) . . ?
S5 Au23 S6 155.86(17) . . ?
S5 Au23 Ag5 151.33(12) . . ?
S5 Au23 Ag11 100.55(11) . . ?
S5 Au23 Ag10 97.98(13) . . ?
S5 Au23 Au24 46.53(11) . . ?
S6 Au23 Ag5 51.61(10) . . ?
S6 Au23 Ag11 92.62(11) . . ?
S6 Au23 Ag10 106.07(11) . . ?
S6 Au23 Au24 149.37(11) . . ?
Ag5 Au23 Ag11 56.62(3) . . ?
Ag5 Au23 Ag10 57.43(4) . . ?
Ag5 Au23 Au24 105.47(5) . . ?
Ag11 Au23 Au24 56.91(4) . . ?
Ag10 Au23 Ag11 62.24(4) . . ?
Ag10 Au23 Au24 64.76(5) . . ?
S2 Au22 S3 160.97(14) . . ?
S2 Au22 Ag2 91.34(12) . . ?
S2 Au22 Ag3 105.48(10) . . ?
S2 Au22 Ag8 144.50(12) . . ?
S2 Au22 Au21 46.83(10) . . ?
S3 Au22 Ag2 99.91(11) . . ?
S3 Au22 Ag3 93.53(10) . . ?
S3 Au22 Ag8 49.39(10) . . ?
S3 Au22 Au21 150.49(11) . . ?
Ag2 Au22 Au21 53.68(4) . . ?
Ag3 Au22 Ag2 57.07(4) . . ?
Ag3 Au22 Ag8 56.82(3) . . ?
Ag3 Au22 Au21 62.23(4) . . ?
Ag8 Au22 Ag2 53.18(4) . . ?
Ag8 Au22 Au21 101.23(5) . . ?
S1 Au21 Ag1 50.16(9) . . ?
S1 Au21 Ag2 98.75(10) . . ?
S1 Au21 Ag3 99.55(10) . . ?
S1 Au21 Au22 151.66(10) . . ?
S2 Au21 S1 161.73(14) . . ?
S2 Au21 Ag1 147.98(11) . . ?
S2 Au21 Ag2 97.14(11) . . ?
S2 Au21 Ag3 96.72(11) . . ?
S2 Au21 Au22 46.38(10) . . ?
Ag1 Au21 Ag3 53.33(3) . . ?
Ag1 Au21 Au22 101.60(5) . . ?
Ag2 Au21 Ag1 58.62(3) . . ?
Ag2 Au21 Ag3 56.37(4) . . ?
Ag2 Au21 Au22 60.78(4) . . ?
Ag3 Au21 Au22 53.45(4) . . ?

loop_
_geom_bond_atom_site_label_1
_geom_bond_atom_site_label_2
_geom_bond_distance
_geom_bond_site_symmetry_2
_geom_bond_publ_flag
Ag13 Ag14 3.276(2) . ?
Ag13 Au1 3.1681(15) . ?
Ag13 Au4 3.0962(16) . ?
Ag13 Au5 2.9544(15) . ?
Ag13 S13 2.454(4) . ?
Ag13 S14 2.407(4) . ?
Ag14 Au1 2.9687(19) . ?
Ag14 Au5 3.0190(18) . ?
Ag14 Au6 2.9288(15) . ?
Ag14 S14 2.422(4) . ?
Ag14 S15 2.461(4) . ?
Ag15 Ag16 3.214(2) . ?
Ag15 Au3 2.9736(19) . ?
Ag15 Au4 3.195(2) . ?
Ag15 Au9 2.9222(19) . ?
Ag15 S11 2.429(4) . ?
Ag15 S12 2.446(4) . ?
Ag16 Au4 2.9605(18) . ?
Ag16 Au9 3.1949(15) . ?
Ag16 Au10 3.125(2) . ?
Ag16 S10 2.461(4) . ?
Ag16 S11 2.414(5) . ?
Ag17 Ag18 3.211(2) . ?
Ag17 Au2 3.049(2) . ?
Ag17 Au6 2.9053(14) . ?
Ag17 Au7 3.325(2) . ?
Ag17 S7 2.449(4) . ?
Ag17 S8 2.418(5) . ?
Ag18 Au6 3.1277(19) . ?
Ag18 Au7 3.024(2) . ?
Ag18 Au11 3.1040(19) . ?
Ag18 S8 2.413(5) . ?
Ag18 S9 2.456(5) . ?
Ag19 Ag20 3.304(3) . ?
Ag19 Au8 2.9703(19) . ?
Ag19 Au9 3.0406(15) . ?
Ag19 Au12 3.1878(19) . ?
Ag19 S17 2.432(4) . ?
Ag19 S18 2.470(4) . ?
Ag20 Au7 3.0940(18) . ?
Ag20 Au12 2.9104(15) . ?
Ag20 S16 2.455(5) . ?
Ag20 S17 2.420(5) . ?
Ag21 Ag22 3.328(2) . ?
Ag21 Au1 3.0550(15) . ?
Ag21 Au2 2.9460(15) . ?
Ag21 Au3 3.2675(18) . ?
Ag21 S1 2.437(4) . ?
Ag21 S2 2.431(4) . ?
Ag22 Au2 3.191(2) . ?
Ag22 Au3 2.9666(15) . ?
Ag22 Au8 3.1261(17) . ?
Ag22 S2 2.413(4) . ?
Ag22 S3 2.444(4) . ?
Ag23 Ag24 3.273(2) . ?
Ag23 Au5 3.0030(16) . ?
Ag23 Au10 3.012(2) . ?
Ag23 Au11 3.0678(16) . ?
Ag23 S5 2.415(5) . ?
Ag23 S6 2.454(5) . ?
Ag24 Au10 3.3730(19) . ?
Ag24 Au11 3.0263(19) . ?
Ag24 Au12 3.0218(18) . ?
Ag24 S4 2.417(4) . ?
Ag24 S5 2.381(4) . ?
Au1 Au2 2.9393(11) . ?
Au1 Au3 2.8439(14) . ?
Au1 Au4 2.8179(13) . ?
Au1 Au5 2.9370(13) . ?
Au1 Au6 2.8705(17) . ?
Au1 Rh1 2.7649(14) . ?
Au1 S1 2.394(4) . ?
Au2 Au3 2.9483(17) . ?
Au2 Au6 2.8508(13) . ?
Au2 Au7 2.8523(13) . ?
Au2 Au8 2.8284(15) . ?
Au2 Rh1 2.7555(14) . ?
Au2 S7 2.411(4) . ?
Au3 Au4 2.8496(11) . ?
Au3 Au8 2.9021(11) . ?
Au3 Au9 2.9289(13) . ?
Au3 Rh1 2.7671(18) . ?
Au3 S12 2.424(4) . ?
Au4 Au5 2.9107(19) . ?
Au4 Au9 2.9990(13) . ?
Au4 Au10 2.8533(13) . ?
Au4 Rh1 2.7475(15) . ?
Au4 S13 2.402(4) . ?
Au5 Au6 2.8672(11) . ?
Au5 Au10 2.8901(16) . ?
Au5 Au11 2.8797(12) . ?
Au5 Rh1 2.7543(14) . ?
Au5 S6 2.426(4) . ?
Au6 Au7 2.9751(13) . ?
Au6 Au11 2.8314(13) . ?
Au6 Rh1 2.7534(19) . ?
Au6 S15 2.420(4) . ?
Au7 Au8 2.8912(19) . ?
Au7 Au11 2.8791(12) . ?
Au7 Au12 2.9431(14) . ?
Au7 Rh1 2.7770(15) . ?
Au7 S16 2.427(4) . ?
Au8 Au9 2.8764(11) . ?
Au8 Au12 3.0823(14) . ?
Au8 Rh1 2.7700(14) . ?
Au8 S3 2.408(4) . ?
Au9 Au10 2.8834(14) . ?
Au9 Au12 2.8619(17) . ?
Au9 Rh1 2.7420(18) . ?
Au9 S18 2.417(4) . ?
Au10 Au11 3.1424(19) . ?
Au10 Au12 2.8631(12) . ?
Au10 Rh1 2.7625(14) . ?
Au10 S10 2.419(4) . ?
Au11 Au12 2.9243(16) . ?
Au11 Rh1 2.7963(19) . ?
Au11 S9 2.406(5) . ?
Au12 Rh1 2.7421(15) . ?
Au12 S4 2.424(4) . ?
C53 C54 1.35(2) . ?
C53 C58 1.43(2) . ?
C53 S1 1.775(15) . ?
C54 C55 1.40(2) . ?
C55 C56 1.41(2) . ?
C56 C57 1.35(2) . ?
C56 C60 1.53(2) . ?
C57 C58 1.35(2) . ?
C58 C59 1.51(2) . ?
C61 C62 1.46(3) . ?
C61 C66 1.41(2) . ?
C61 S2 1.756(16) . ?
C62 C63 1.40(3) . ?
C63 C64 1.36(2) . ?
C64 C65 1.40(3) . ?
C64 C68 1.49(2) . ?
C65 C66 1.40(2) . ?
C66 C67 1.50(2) . ?
C69 C70 1.48(3) . ?
C69 C74 1.36(2) . ?
C69 S3 1.765(15) . ?
C70 C71 1.35(2) . ?
C71 C72 1.38(2) . ?
C72 C73 1.36(3) . ?
C72 C76 1.56(2) . ?
C73 C74 1.44(2) . ?
C74 C75 1.51(3) . ?
C77 C78 1.46(2) . ?
C77 C82 1.45(2) . ?
C77 S4 1.730(16) . ?
C78 C79 1.27(2) . ?
C79 C80 1.43(2) . ?
C80 C81 1.44(3) . ?
C80 C84 1.47(3) . ?
C81 C82 1.31(3) . ?
C82 C83 1.60(3) . ?
C85 C86 1.42(2) . ?
C85 C90 1.41(3) . ?
C85 S5 1.80(2) . ?
C86 C87 1.39(3) . ?
C87 C88 1.44(3) . ?
C88 C89 1.37(3) . ?
C88 C92 1.46(3) . ?
C89 C90 1.39(3) . ?
C90 C91 1.41(3) . ?
C93 C94 1.34(2) . ?
C93 C98 1.40(2) . ?
C93 S6 1.795(17) . ?
C94 C95 1.42(2) . ?
C95 C96 1.42(3) . ?
C96 C97 1.41(3) . ?
C96 C100 1.48(3) . ?
C97 C98 1.39(3) . ?
C98 C99 1.57(3) . ?
C101 C102 1.44(2) . ?
C101 C106 1.37(2) . ?
C101 S7 1.762(16) . ?
C102 C103 1.40(2) . ?
C103 C104 1.40(2) . ?
C104 C105 1.35(2) . ?
C104 C108 1.53(2) . ?
C105 C106 1.44(2) . ?
C106 C107 1.46(2) . ?
C109 C110 1.36(3) . ?
C109 C114 1.47(3) . ?
C109 S8 1.821(18) . ?
C110 C111 1.38(3) . ?
C111 C112 1.41(3) . ?
C112 C113 1.31(3) . ?
C112 C116 1.54(3) . ?
C113 C114 1.38(3) . ?
C114 C115 1.44(3) . ?
C117 C118 1.37(2) . ?
C117 C122 1.36(3) . ?
C117 S9 1.783(17) . ?
C118 C119 1.39(3) . ?
C119 C120 1.41(3) . ?
C120 C121 1.48(3) . ?
C120 C124 1.54(3) . ?
C121 C122 1.41(3) . ?
C122 C123 1.50(3) . ?
C125 C126 1.34(2) . ?
C125 C130 1.44(2) . ?
C125 S10 1.804(16) . ?
C126 C127 1.39(2) . ?
C127 C128 1.35(2) . ?
C128 C129 1.43(2) . ?
C128 C132 1.49(2) . ?
C129 C130 1.42(2) . ?
C130 C131 1.51(2) . ?
C133 C134 1.31(2) . ?
C133 C138 1.467(19) . ?
C133 S11 1.801(15) . ?
C134 C135 1.35(2) . ?
C135 C136 1.42(2) . ?
C136 C137 1.37(2) . ?
C136 C140 1.54(3) . ?
C137 C138 1.38(2) . ?
C138 C139 1.46(2) . ?
C141 C142 1.35(2) . ?
C141 C146 1.40(2) . ?
C141 S12 1.779(16) . ?
C142 C143 1.36(2) . ?
C143 C144 1.36(2) . ?
C144 C145 1.40(2) . ?
C144 C148 1.51(2) . ?
C145 C146 1.37(2) . ?
C146 C147 1.58(2) . ?
C149 C150 1.34(2) . ?
C149 C154 1.45(2) . ?
C149 S13 1.769(15) . ?
C150 C151 1.40(2) . ?
C151 C152 1.43(2) . ?
C152 C153 1.38(2) . ?
C152 C156 1.50(2) . ?
C153 C154 1.38(2) . ?
C154 C155 1.53(2) . ?
C157 C158 1.43(2) . ?
C157 C162 1.38(2) . ?
C157 S14 1.781(16) . ?
C158 C159 1.38(2) . ?
C159 C160 1.36(3) . ?
C160 C161 1.38(3) . ?
C160 C163 1.53(3) . ?
C161 C162 1.41(2) . ?
C162 C164 1.49(2) . ?
C165 C166 1.45(2) . ?
C165 C170 1.43(3) . ?
C165 S15 1.77(2) . ?
C166 C167 1.28(2) . ?
C167 C168 1.46(3) . ?
C168 C169 1.35(3) . ?
C168 C172 1.57(3) . ?
C169 C170 1.44(3) . ?
C170 C171 1.53(2) . ?
C173 C174 1.35(2) . ?
C173 C178 1.38(3) . ?
C173 S16 1.828(18) . ?
C174 C175 1.42(2) . ?
C175 C176 1.34(3) . ?
C176 C177 1.38(3) . ?
C176 C180 1.58(3) . ?
C177 C178 1.40(2) . ?
C178 C179 1.50(3) . ?
C181 C182 1.42(3) . ?
C181 C186 1.32(3) . ?
C181 S17 1.83(2) . ?
C182 C183 1.49(3) . ?
C183 C184 1.33(4) . ?
C184 C185 1.36(3) . ?
C184 C188 1.55(3) . ?
C185 C186 1.38(3) . ?
C186 C187 1.53(3) . ?
C189 C190 1.39(2) . ?
C189 C194 1.39(2) . ?
C189 S18 1.764(14) . ?
C190 C191 1.39(2) . ?
C191 C192 1.39(3) . ?
C192 C193 1.38(2) . ?
C192 C196 1.49(2) . ?
C193 C194 1.41(2) . ?
C194 C195 1.53(2) . ?
Rh1 Ag2 2.7555(14) . ?
Rh1 Ag4 2.7475(15) . ?
Rh1 Ag5 2.7543(14) . ?
Rh1 Ag6 2.7534(19) . ?
Rh1 Ag12 2.7421(15) . ?
Rh1 Ag9 2.7420(18) . ?
S1 Ag1 2.394(4) . ?
S1 Au21 2.437(4) . ?
S2 Au22 2.413(4) . ?
S2 Au21 2.431(4) . ?
S3 Ag8 2.408(4) . ?
S3 Au22 2.444(4) . ?
S4 Ag12 2.424(4) . ?
S4 Au24 2.417(4) . ?
S5 Au24 2.381(4) . ?
S5 Au23 2.415(5) . ?
S6 Ag5 2.426(4) . ?
S6 Au23 2.454(5) . ?
S7 Ag2 2.411(4) . ?
S7 Au17 2.449(4) . ?
S8 Au17 2.418(5) . ?
S8 Au18 2.413(5) . ?
S9 Ag11 2.406(5) . ?
S9 Au18 2.456(5) . ?
S10 Ag10 2.419(4) . ?
S10 Au16 2.461(4) . ?
S11 Au15 2.429(4) . ?
S11 Au16 2.414(5) . ?
S12 Ag3 2.424(4) . ?
S12 Au15 2.446(4) . ?
S13 Ag4 2.402(4) . ?
S13 Au13 2.454(4) . ?
S14 Au13 2.407(4) . ?
S14 Au14 2.422(4) . ?
S15 Ag6 2.420(4) . ?
S15 Au14 2.461(4) . ?
S16 Ag7 2.427(4) . ?
S16 Au20 2.455(5) . ?
S17 Au19 2.432(4) . ?
S17 Au20 2.420(5) . ?
S18 Ag9 2.417(4) . ?
S18 Au19 2.470(4) . ?
C1 Cl3 1.810(19) . ?
C1 Cl5 1.749(18) . ?
C2 Cl2 1.797(18) . ?
C2 Cl8 1.783(18) . ?
C4 Cl1 1.78(2) . ?
C4 Cl4 1.75(2) . ?
C5 C6 1.36(2) . ?
C5 C10 1.36(2) . ?
C5 P1 1.823(18) . ?
C6 C7 1.39(2) . ?
C7 C8 1.33(2) . ?
C8 C9 1.48(3) . ?
C9 C10 1.32(2) . ?
C11 C12 1.41(2) . ?
C11 C16 1.34(2) . ?
C11 P1 1.799(16) . ?
C12 C13 1.39(2) . ?
C13 C14 1.42(3) . ?
C14 C15 1.36(3) . ?
C15 C16 1.37(2) . ?
C17 C18 1.37(2) . ?
C17 C22 1.39(2) . ?
C17 P1 1.81(2) . ?
C18 C19 1.41(3) . ?
C19 C20 1.29(3) . ?
C20 C21 1.37(3) . ?
C21 C22 1.37(3) . ?
C23 C24 1.36(2) . ?
C23 C28 1.41(2) . ?
C23 P1 1.828(16) . ?
C24 C25 1.44(2) . ?
C25 C26 1.32(3) . ?
C26 C27 1.46(3) . ?
C27 C28 1.36(2) . ?
C29 C30 1.41(2) . ?
C29 C34 1.46(3) . ?
C29 P2 1.755(18) . ?
C30 C31 1.44(3) . ?
C31 C32 1.23(3) . ?
C32 C33 1.46(3) . ?
C33 C34 1.36(3) . ?
C35 C36 1.44(2) . ?
C35 C40 1.40(2) . ?
C35 P2 1.781(15) . ?
C36 C37 1.39(2) . ?
C37 C38 1.40(3) . ?
C38 C39 1.36(3) . ?
C39 C40 1.39(2) . ?
C41 C42 1.38(2) . ?
C41 C46 1.34(3) . ?
C41 P2 1.803(17) . ?
C42 C43 1.44(3) . ?
C43 C44 1.30(3) . ?
C44 C45 1.45(4) . ?
C45 C46 1.40(3) . ?
C47 C48 1.42(2) . ?
C47 C52 1.44(2) . ?
C47 P2 1.787(19) . ?
C48 C49 1.38(3) . ?
C49 C50 1.35(3) . ?
C50 C51 1.45(3) . ?
C51 C52 1.36(3) . ?
Ag1 Ag2 2.9393(11) . ?
Ag1 Ag3 2.8439(14) . ?
Ag1 Ag4 2.8179(13) . ?
Ag1 Ag5 2.9370(13) . ?
Ag1 Ag6 2.8705(17) . ?
Ag1 Au13 3.1681(15) . ?
Ag1 Au14 2.9687(19) . ?
Ag1 Au21 3.0550(15) . ?
Ag2 Ag3 2.9483(17) . ?
Ag2 Ag6 2.8508(13) . ?
Ag2 Ag7 2.8523(13) . ?
Ag2 Ag8 2.8284(15) . ?
Ag2 Au17 3.049(2) . ?
Ag2 Au22 3.191(2) . ?
Ag2 Au21 2.9460(15) . ?
Ag3 Ag4 2.8496(11) . ?
Ag3 Ag9 2.9289(13) . ?
Ag3 Ag8 2.9021(11) . ?
Ag3 Au15 2.9736(19) . ?
Ag3 Au22 2.9666(15) . ?
Ag3 Au21 3.2675(18) . ?
Ag4 Ag5 2.9107(19) . ?
Ag4 Ag10 2.8533(13) . ?
Ag4 Ag9 2.9990(13) . ?
Ag4 Au13 3.0962(16) . ?
Ag4 Au15 3.195(2) . ?
Ag4 Au16 2.9605(18) . ?
Ag5 Ag6 2.8672(11) . ?
Ag5 Ag11 2.8797(12) . ?
Ag5 Ag10 2.8901(16) . ?
Ag5 Au13 2.9544(15) . ?
Ag5 Au14 3.0190(18) . ?
Ag5 Au23 3.0030(16) . ?
Ag6 Ag11 2.8314(13) . ?
Ag6 Ag7 2.9751(13) . ?
Ag6 Au14 2.9288(15) . ?
Ag6 Au17 2.9053(14) . ?
Ag6 Au18 3.1277(19) . ?
Ag11 Ag10 3.1424(19) . ?
Ag11 Ag12 2.9243(16) . ?
Ag11 Ag7 2.8791(12) . ?
Ag11 Au18 3.1040(19) . ?
Ag11 Au24 3.0263(19) . ?
Ag11 Au23 3.0678(16) . ?
Ag10 Ag12 2.8631(12) . ?
Ag10 Ag9 2.8834(14) . ?
Ag10 Au16 3.125(2) . ?
Ag10 Au24 3.3730(19) . ?
Ag10 Au23 3.012(2) . ?
Ag12 Ag9 2.8619(17) . ?
Ag12 Ag7 2.9431(14) . ?
Ag12 Ag8 3.0823(14) . ?
Ag12 Au19 3.1878(19) . ?
Ag12 Au20 2.9104(15) . ?
Ag12 Au24 3.0218(18) . ?
Ag9 Ag8 2.8764(11) . ?
Ag9 Au15 2.9222(19) . ?
Ag9 Au16 3.1949(15) . ?
Ag9 Au19 3.0406(15) . ?
Ag7 Ag8 2.8912(19) . ?
Ag7 Au17 3.325(2) . ?
Ag7 Au18 3.024(2) . ?
Ag7 Au20 3.0940(18) . ?
Ag8 Au19 2.9703(19) . ?
Ag8 Au22 3.1261(17) . ?
Au13 Au14 3.276(2) . ?
Au15 Au16 3.214(2) . ?
Au17 Au18 3.211(2) . ?
Au19 Au20 3.304(3) . ?
Au24 Au23 3.273(2) . ?
Au22 Au21 3.328(2) . ?

loop_
_geom_torsion_atom_site_label_1
_geom_torsion_atom_site_label_2
_geom_torsion_atom_site_label_3
_geom_torsion_atom_site_label_4
_geom_torsion
_geom_torsion_site_symmetry_1
_geom_torsion_site_symmetry_2
_geom_torsion_site_symmetry_3
_geom_torsion_site_symmetry_4
_geom_torsion_publ_flag
C53 C54 C55 C56 -1(2) . . . . ?
C54 C53 C58 C57 1(2) . . . . ?
C54 C53 C58 C59 175.4(15) . . . . ?
C54 C53 S1 Ag21 95.5(13) . . . . ?
C54 C53 S1 Au1 11.4(15) . . . . ?
C54 C53 S1 Ag1 11.4(15) . . . . ?
C54 C53 S1 Au21 95.5(13) . . . . ?
C54 C55 C56 C57 -1(2) . . . . ?
C54 C55 C56 C60 -178.9(14) . . . . ?
C55 C56 C57 C58 4(2) . . . . ?
C56 C57 C58 C53 -4(3) . . . . ?
C56 C57 C58 C59 -178.1(16) . . . . ?
C58 C53 C54 C55 1(2) . . . . ?
C58 C53 S1 Ag21 -87.2(12) . . . . ?
C58 C53 S1 Au1 -171.3(10) . . . . ?
C58 C53 S1 Ag1 -171.3(10) . . . . ?
C58 C53 S1 Au21 -87.2(12) . . . . ?
C60 C56 C57 C58 -178.5(16) . . . . ?
C61 C62 C63 C64 -2(2) . . . . ?
C62 C61 C66 C65 1(2) . . . . ?
C62 C61 C66 C67 175.4(14) . . . . ?
C62 C61 S2 Ag21 -121.8(11) . . . . ?
C62 C61 S2 Ag22 -29.5(12) . . . . ?
C62 C61 S2 Au22 -29.5(12) . . . . ?
C62 C61 S2 Au21 -121.8(11) . . . . ?
C62 C63 C64 C65 1(2) . . . . ?
C62 C63 C64 C68 -176.4(15) . . . . ?
C63 C64 C65 C66 1(2) . . . . ?
C64 C65 C66 C61 -2(2) . . . . ?
C64 C65 C66 C67 -176.5(14) . . . . ?
C66 C61 C62 C63 1(2) . . . . ?
C66 C61 S2 Ag21 58.8(12) . . . . ?
C66 C61 S2 Ag22 151.1(10) . . . . ?
C66 C61 S2 Au22 151.1(10) . . . . ?
C66 C61 S2 Au21 58.8(12) . . . . ?
C68 C64 C65 C66 178.5(14) . . . . ?
C69 C70 C71 C72 4(3) . . . . ?
C70 C69 C74 C73 3(2) . . . . ?
C70 C69 C74 C75 -175.9(15) . . . . ?
C70 C69 S3 Ag22 104.6(12) . . . . ?
C70 C69 S3 Au8 17.2(14) . . . . ?
C70 C69 S3 Ag8 17.2(14) . . . . ?
C70 C69 S3 Au22 104.6(12) . . . . ?
C70 C71 C72 C73 -2(3) . . . . ?
C70 C71 C72 C76 -174.6(18) . . . . ?
C71 C72 C73 C74 -1(3) . . . . ?
C72 C73 C74 C69 0(3) . . . . ?
C72 C73 C74 C75 178.7(17) . . . . ?
C74 C69 C70 C71 -5(2) . . . . ?
C74 C69 S3 Ag22 -75.5(14) . . . . ?
C74 C69 S3 Au8 -162.9(12) . . . . ?
C74 C69 S3 Ag8 -162.9(12) . . . . ?
C74 C69 S3 Au22 -75.5(14) . . . . ?
C76 C72 C73 C74 173.0(16) . . . . ?
C77 C78 C79 C80 7(3) . . . . ?
C78 C77 C82 C81 3(3) . . . . ?
C78 C77 C82 C83 -176.3(15) . . . . ?
C78 C77 S4 Ag24 89.0(14) . . . . ?
C78 C77 S4 Au12 7.5(15) . . . . ?
C78 C77 S4 Ag12 7.5(15) . . . . ?
C78 C77 S4 Au24 89.0(14) . . . . ?
C78 C79 C80 C81 -6(3) . . . . ?
C78 C79 C80 C84 -180(2) . . . . ?
C79 C80 C81 C82 4(3) . . . . ?
C80 C81 C82 C77 -3(3) . . . . ?
C80 C81 C82 C83 175.9(18) . . . . ?
C82 C77 C78 C79 -5(2) . . . . ?
C82 C77 S4 Ag24 -91.9(13) . . . . ?
C82 C77 S4 Au12 -173.4(12) . . . . ?
C82 C77 S4 Ag12 -173.4(12) . . . . ?
C82 C77 S4 Au24 -91.9(13) . . . . ?
C84 C80 C81 C82 178(2) . . . . ?
C85 C86 C87 C88 4(3) . . . . ?
C86 C85 C90 C89 4(3) . . . . ?
C86 C85 C90 C91 175.9(19) . . . . ?
C86 C85 S5 Ag23 -110.4(12) . . . . ?
C86 C85 S5 Ag24 -20.3(13) . . . . ?
C86 C85 S5 Au24 -20.3(13) . . . . ?
C86 C85 S5 Au23 -110.4(12) . . . . ?
C86 C87 C88 C89 -3(3) . . . . ?
C86 C87 C88 C92 -179(2) . . . . ?
C87 C88 C89 C90 1(3) . . . . ?
C88 C89 C90 C85 -2(3) . . . . ?
C88 C89 C90 C91 -174(2) . . . . ?
C90 C85 C86 C87 -5(3) . . . . ?
C90 C85 S5 Ag23 73.9(14) . . . . ?
C90 C85 S5 Ag24 164.0(13) . . . . ?
C90 C85 S5 Au24 164.0(13) . . . . ?
C90 C85 S5 Au23 73.9(14) . . . . ?
C92 C88 C89 C90 178(2) . . . . ?
C93 C94 C95 C96 0(2) . . . . ?
C94 C93 C98 C97 1(3) . . . . ?
C94 C93 C98 C99 -179(2) . . . . ?
C94 C93 S6 Ag23 -56.8(15) . . . . ?
C94 C93 S6 Au5 24.5(16) . . . . ?
C94 C93 S6 Ag5 24.5(16) . . . . ?
C94 C93 S6 Au23 -56.8(15) . . . . ?
C94 C95 C96 C97 -2(2) . . . . ?
C94 C95 C96 C100 179.4(16) . . . . ?
C95 C96 C97 C98 4(3) . . . . ?
C96 C97 C98 C93 -4(3) . . . . ?
C96 C97 C98 C99 177(2) . . . . ?
C98 C93 C94 C95 1(3) . . . . ?
C98 C93 S6 Ag23 125.6(13) . . . . ?
C98 C93 S6 Au5 -153.0(12) . . . . ?
C98 C93 S6 Ag5 -153.0(12) . . . . ?
C98 C93 S6 Au23 125.6(13) . . . . ?
C100 C96 C97 C98 -177.5(18) . . . . ?
C101 C102 C103 C104 6(3) . . . . ?
C102 C101 C106 C105 0(3) . . . . ?
C102 C101 C106 C107 179.4(19) . . . . ?
C102 C101 S7 Ag17 87.0(14) . . . . ?
C102 C101 S7 Au2 4.9(16) . . . . ?
C102 C101 S7 Ag2 4.9(16) . . . . ?
C102 C101 S7 Au17 87.0(14) . . . . ?
C102 C103 C104 C105 -8(3) . . . . ?
C102 C103 C104 C108 178.0(16) . . . . ?
C103 C104 C105 C106 6(3) . . . . ?
C104 C105 C106 C101 -2(3) . . . . ?
C104 C105 C106 C107 179(2) . . . . ?
C106 C101 C102 C103 -3(3) . . . . ?
C106 C101 S7 Ag17 -93.0(15) . . . . ?
C106 C101 S7 Au2 -175.0(13) . . . . ?
C106 C101 S7 Ag2 -175.0(13) . . . . ?
C106 C101 S7 Au17 -93.0(15) . . . . ?
C108 C104 C105 C106 179.7(17) . . . . ?
C109 C110 C111 C112 -2(4) . . . . ?
C110 C109 C114 C113 5(3) . . . . ?
C110 C109 C114 C115 180(2) . . . . ?
C110 C109 S8 Ag17 -126.4(16) . . . . ?
C110 C109 S8 Ag18 -38.7(17) . . . . ?
C110 C109 S8 Au17 -126.4(16) . . . . ?
C110 C109 S8 Au18 -38.7(17) . . . . ?
C110 C111 C112 C113 2(4) . . . . ?
C110 C111 C112 C116 -171(2) . . . . ?
C111 C112 C113 C114 3(4) . . . . ?
C112 C113 C114 C109 -7(3) . . . . ?
C112 C113 C114 C115 179(2) . . . . ?
C114 C109 C110 C111 -2(3) . . . . ?
C114 C109 S8 Ag17 63.6(15) . . . . ?
C114 C109 S8 Ag18 151.3(13) . . . . ?
C114 C109 S8 Au17 63.6(15) . . . . ?
C114 C109 S8 Au18 151.3(13) . . . . ?
C116 C112 C113 C114 175(2) . . . . ?
C117 C118 C119 C120 -3(3) . . . . ?
C118 C117 C122 C121 -7(3) . . . . ?
C118 C117 C122 C123 176(2) . . . . ?
C118 C117 S9 Ag18 108.2(15) . . . . ?
C118 C117 S9 Au11 22.4(17) . . . . ?
C118 C117 S9 Ag11 22.4(17) . . . . ?
C118 C117 S9 Au18 108.2(15) . . . . ?
C118 C119 C120 C121 -1(3) . . . . ?
C118 C119 C120 C124 -179(2) . . . . ?
C119 C120 C121 C122 1(3) . . . . ?
C120 C121 C122 C117 3(3) . . . . ?
C120 C121 C122 C123 -180(2) . . . . ?
C122 C117 C118 C119 7(3) . . . . ?
C122 C117 S9 Ag18 -79.0(15) . . . . ?
C122 C117 S9 Au11 -164.8(13) . . . . ?
C122 C117 S9 Ag11 -164.8(13) . . . . ?
C122 C117 S9 Au18 -79.0(15) . . . . ?
C124 C120 C121 C122 179(2) . . . . ?
C125 C126 C127 C128 3(3) . . . . ?
C126 C125 C130 C129 -1(2) . . . . ?
C126 C125 C130 C131 177.4(16) . . . . ?
C126 C125 S10 Ag16 91.7(14) . . . . ?
C126 C125 S10 Au10 6.7(15) . . . . ?
C126 C125 S10 Ag10 6.7(15) . . . . ?
C126 C125 S10 Au16 91.7(14) . . . . ?
C126 C127 C128 C129 -2(3) . . . . ?
C126 C127 C128 C132 178.6(17) . . . . ?
C127 C128 C129 C130 0(3) . . . . ?
C128 C129 C130 C125 1(3) . . . . ?
C128 C129 C130 C131 -177.1(18) . . . . ?
C130 C125 C126 C127 -1(2) . . . . ?
C130 C125 S10 Ag16 -91.0(12) . . . . ?
C130 C125 S10 Au10 -176.0(11) . . . . ?
C130 C125 S10 Ag10 -176.0(11) . . . . ?
C130 C125 S10 Au16 -91.0(12) . . . . ?
C132 C128 C129 C130 179.3(18) . . . . ?
C133 C134 C135 C136 0(3) . . . . ?
C134 C133 C138 C137 2(2) . . . . ?
C134 C133 C138 C139 178.5(16) . . . . ?
C134 C133 S11 Ag15 -28.3(14) . . . . ?
C134 C133 S11 Ag16 -116.2(13) . . . . ?
C134 C133 S11 Au15 -28.3(14) . . . . ?
C134 C133 S11 Au16 -116.2(13) . . . . ?
C134 C135 C136 C137 2(2) . . . . ?
C134 C135 C136 C140 -179.3(15) . . . . ?
C135 C136 C137 C138 -1(2) . . . . ?
C136 C137 C138 C133 0(2) . . . . ?
C136 C137 C138 C139 -177.1(16) . . . . ?
C138 C133 C134 C135 -2(3) . . . . ?
C138 C133 S11 Ag15 157.2(10) . . . . ?
C138 C133 S11 Ag16 69.3(11) . . . . ?
C138 C133 S11 Au15 157.2(10) . . . . ?
C138 C133 S11 Au16 69.3(11) . . . . ?
C140 C136 C137 C138 179.6(16) . . . . ?
C141 C142 C143 C144 0(2) . . . . ?
C142 C141 C146 C145 -2(2) . . . . ?
C142 C141 C146 C147 -177.4(14) . . . . ?
C142 C141 S12 Ag15 100.6(11) . . . . ?
C142 C141 S12 Au3 21.1(13) . . . . ?
C142 C141 S12 Ag3 21.1(13) . . . . ?
C142 C141 S12 Au15 100.6(11) . . . . ?
C142 C143 C144 C145 -1(2) . . . . ?
C142 C143 C144 C148 -178.1(14) . . . . ?
C143 C144 C145 C146 1(2) . . . . ?
C144 C145 C146 C141 1(2) . . . . ?
C144 C145 C146 C147 176.9(14) . . . . ?
C146 C141 C142 C143 1(2) . . . . ?
C146 C141 S12 Ag15 -86.0(11) . . . . ?
C146 C141 S12 Au3 -165.4(9) . . . . ?
C146 C141 S12 Ag3 -165.4(9) . . . . ?
C146 C141 S12 Au15 -86.0(11) . . . . ?
C148 C144 C145 C146 177.5(14) . . . . ?
C149 C150 C151 C152 1(2) . . . . ?
C150 C149 C154 C153 0(2) . . . . ?
C150 C149 C154 C155 -174.3(15) . . . . ?
C150 C149 S13 Ag13 90.7(14) . . . . ?
C150 C149 S13 Au4 5.6(15) . . . . ?
C150 C149 S13 Ag4 5.6(15) . . . . ?
C150 C149 S13 Au13 90.7(14) . . . . ?
C150 C151 C152 C153 0(2) . . . . ?
C150 C151 C152 C156 -179.1(15) . . . . ?
C151 C152 C153 C154 -2(3) . . . . ?
C152 C153 C154 C149 2(3) . . . . ?
C152 C153 C154 C155 176.2(16) . . . . ?
C154 C149 C150 C151 -1(2) . . . . ?
C154 C149 S13 Ag13 -90.9(12) . . . . ?
C154 C149 S13 Au4 -176.0(11) . . . . ?
C154 C149 S13 Ag4 -176.0(11) . . . . ?
C154 C149 S13 Au13 -90.9(12) . . . . ?
C156 C152 C153 C154 177.4(18) . . . . ?
C157 C158 C159 C160 -1(2) . . . . ?
C158 C157 C162 C161 -3(2) . . . . ?
C158 C157 C162 C164 178.8(15) . . . . ?
C158 C157 S14 Ag13 -122.0(11) . . . . ?
C158 C157 S14 Ag14 -32.2(12) . . . . ?
C158 C157 S14 Au13 -122.0(11) . . . . ?
C158 C157 S14 Au14 -32.2(12) . . . . ?
C158 C159 C160 C161 -2(3) . . . . ?
C158 C159 C160 C163 -174.3(17) . . . . ?
C159 C160 C161 C162 2(3) . . . . ?
C160 C161 C162 C157 1(3) . . . . ?
C160 C161 C162 C164 178.8(17) . . . . ?
C162 C157 C158 C159 3(2) . . . . ?
C162 C157 S14 Ag13 56.9(13) . . . . ?
C162 C157 S14 Ag14 146.8(12) . . . . ?
C162 C157 S14 Au13 56.9(13) . . . . ?
C162 C157 S14 Au14 146.8(12) . . . . ?
C163 C160 C161 C162 174.6(17) . . . . ?
C165 C166 C167 C168 6(3) . . . . ?
C166 C165 C170 C169 -3(2) . . . . ?
C166 C165 C170 C171 177.5(16) . . . . ?
C166 C165 S15 Ag14 44.4(16) . . . . ?
C166 C165 S15 Au6 -34.2(16) . . . . ?
C166 C165 S15 Ag6 -34.2(16) . . . . ?
C166 C165 S15 Au14 44.4(16) . . . . ?
C166 C167 C168 C169 -5(3) . . . . ?
C166 C167 C168 C172 174(2) . . . . ?
C167 C168 C169 C170 0(3) . . . . ?
C168 C169 C170 C165 4(3) . . . . ?
C168 C169 C170 C171 -176.6(17) . . . . ?
C170 C165 C166 C167 -2(3) . . . . ?
C170 C165 S15 Ag14 -139.1(12) . . . . ?
C170 C165 S15 Au6 142.2(13) . . . . ?
C170 C165 S15 Ag6 142.2(13) . . . . ?
C170 C165 S15 Au14 -139.1(12) . . . . ?
C172 C168 C169 C170 -179.3(17) . . . . ?
C173 C174 C175 C176 -3(3) . . . . ?
C174 C173 C178 C177 -6(3) . . . . ?
C174 C173 C178 C179 177(2) . . . . ?
C174 C173 S16 Ag20 105.5(16) . . . . ?
C174 C173 S16 Au7 24.1(19) . . . . ?
C174 C173 S16 Ag7 24.1(19) . . . . ?
C174 C173 S16 Au20 105.5(16) . . . . ?
C174 C175 C176 C177 4(4) . . . . ?
C174 C175 C176 C180 176(2) . . . . ?
C175 C176 C177 C178 -5(4) . . . . ?
C176 C177 C178 C173 6(4) . . . . ?
C176 C177 C178 C179 -176(2) . . . . ?
C178 C173 C174 C175 4(3) . . . . ?
C178 C173 S16 Ag20 -79.9(16) . . . . ?
C178 C173 S16 Au7 -161.4(14) . . . . ?
C178 C173 S16 Ag7 -161.4(14) . . . . ?
C178 C173 S16 Au20 -79.9(16) . . . . ?
C180 C176 C177 C178 -178(2) . . . . ?
C181 C182 C183 C184 6(3) . . . . ?
C182 C181 C186 C185 0(3) . . . . ?
C182 C181 C186 C187 180(2) . . . . ?
C182 C181 S17 Ag19 -129.2(15) . . . . ?
C182 C181 S17 Ag20 -37.7(17) . . . . ?
C182 C181 S17 Au19 -129.2(15) . . . . ?
C182 C181 S17 Au20 -37.7(17) . . . . ?
C182 C183 C184 C185 -8(3) . . . . ?
C182 C183 C184 C188 -178(2) . . . . ?
C183 C184 C185 C186 6(3) . . . . ?
C184 C185 C186 C181 -2(3) . . . . ?
C184 C185 C186 C187 178.4(18) . . . . ?
C186 C181 C182 C183 -2(3) . . . . ?
C186 C181 S17 Ag19 51(2) . . . . ?
C186 C181 S17 Ag20 142.6(17) . . . . ?
C186 C181 S17 Au19 51(2) . . . . ?
C186 C181 S17 Au20 142.6(17) . . . . ?
C188 C184 C185 C186 176(2) . . . . ?
C189 C190 C191 C192 2(2) . . . . ?
C190 C189 C194 C193 -2(2) . . . . ?
C190 C189 C194 C195 180.0(14) . . . . ?
C190 C189 S18 Ag19 91.7(12) . . . . ?
C190 C189 S18 Au9 9.9(14) . . . . ?
C190 C189 S18 Ag9 9.9(14) . . . . ?
C190 C189 S18 Au19 91.7(12) . . . . ?
C190 C191 C192 C193 -1(2) . . . . ?
C190 C191 C192 C196 -178.0(16) . . . . ?
C191 C192 C193 C194 -1(2) . . . . ?
C192 C193 C194 C189 3(3) . . . . ?
C192 C193 C194 C195 -178.8(16) . . . . ?
C194 C189 C190 C191 0(2) . . . . ?
C194 C189 S18 Ag19 -96.4(13) . . . . ?
C194 C189 S18 Au9 -178.2(11) . . . . ?
C194 C189 S18 Ag9 -178.2(11) . . . . ?
C194 C189 S18 Au19 -96.4(13) . . . . ?
C196 C192 C193 C194 175.5(17) . . . . ?
S1 C53 C54 C55 178.5(12) . . . . ?
S1 C53 C58 C57 -176.1(12) . . . . ?
S1 C53 C58 C59 -2(2) . . . . ?
S2 C61 C62 C63 -178.3(11) . . . . ?
S2 C61 C66 C65 -179.8(11) . . . . ?
S2 C61 C66 C67 -5(2) . . . . ?
S3 C69 C70 C71 174.7(13) . . . . ?
S3 C69 C74 C73 -176.7(13) . . . . ?
S3 C69 C74 C75 4(2) . . . . ?
S4 C77 C78 C79 174.3(15) . . . . ?
S4 C77 C82 C81 -176.3(16) . . . . ?
S4 C77 C82 C83 5(2) . . . . ?
S5 C85 C86 C87 179.5(14) . . . . ?
S5 C85 C90 C89 179.3(15) . . . . ?
S5 C85 C90 C91 -9(3) . . . . ?
S6 C93 C94 C95 -176.7(12) . . . . ?
S6 C93 C98 C97 178.8(15) . . . . ?
S6 C93 C98 C99 -2(3) . . . . ?
S7 C101 C102 C103 177.4(14) . . . . ?
S7 C101 C106 C105 -179.8(14) . . . . ?
S7 C101 C106 C107 -1(3) . . . . ?
S8 C109 C110 C111 -171.4(18) . . . . ?
S8 C109 C114 C113 175.2(13) . . . . ?
S8 C109 C114 C115 -11(3) . . . . ?
S9 C117 C118 C119 179.5(16) . . . . ?
S9 C117 C122 C121 -180.0(17) . . . . ?
S9 C117 C122 C123 3(3) . . . . ?
S10 C125 C126 C127 176.2(12) . . . . ?
S10 C125 C130 C129 -178.3(14) . . . . ?
S10 C125 C130 C131 0(2) . . . . ?
S11 C133 C134 C135 -176.1(14) . . . . ?
S11 C133 C138 C137 176.7(11) . . . . ?
S11 C133 C138 C139 -7(2) . . . . ?
S12 C141 C142 C143 174.6(11) . . . . ?
S12 C141 C146 C145 -175.3(11) . . . . ?
S12 C141 C146 C147 8.7(19) . . . . ?
S13 C149 C150 C151 176.9(12) . . . . ?
S13 C149 C154 C153 -178.8(13) . . . . ?
S13 C149 C154 C155 7(2) . . . . ?
S14 C157 C158 C159 -177.9(12) . . . . ?
S14 C157 C162 C161 178.0(12) . . . . ?
S14 C157 C162 C164 0(2) . . . . ?
S15 C165 C166 C167 174.5(15) . . . . ?
S15 C165 C170 C169 -179.4(13) . . . . ?
S15 C165 C170 C171 1(2) . . . . ?
S16 C173 C174 C175 178.2(14) . . . . ?
S16 C173 C178 C177 180.0(17) . . . . ?
S16 C173 C178 C179 3(3) . . . . ?
S17 C181 C182 C183 178.4(17) . . . . ?
S17 C181 C186 C185 179.4(15) . . . . ?
S17 C181 C186 C187 -1(3) . . . . ?
S18 C189 C190 C191 171.8(12) . . . . ?
S18 C189 C194 C193 -174.5(12) . . . . ?
S18 C189 C194 C195 8(2) . . . . ?
C5 C6 C7 C8 -1(3) . . . . ?
C6 C5 C10 C9 -1(3) . . . . ?
C6 C5 P1 C11 -26.3(15) . . . . ?
C6 C5 P1 C17 -147.3(13) . . . . ?
C6 C5 P1 C23 93.8(14) . . . . ?
C6 C7 C8 C9 1(3) . . . . ?
C7 C8 C9 C10 -1(3) . . . . ?
C8 C9 C10 C5 1(3) . . . . ?
C10 C5 C6 C7 1(2) . . . . ?
C10 C5 P1 C11 153.9(13) . . . . ?
C10 C5 P1 C17 33.0(16) . . . . ?
C10 C5 P1 C23 -85.9(14) . . . . ?
C11 C12 C13 C14 7(3) . . . . ?
C12 C11 C16 C15 2(3) . . . . ?
C12 C11 P1 C5 82.3(16) . . . . ?
C12 C11 P1 C17 -158.5(15) . . . . ?
C12 C11 P1 C23 -36.5(17) . . . . ?
C12 C13 C14 C15 -6(3) . . . . ?
C13 C14 C15 C16 2(3) . . . . ?
C14 C15 C16 C11 0(3) . . . . ?
C16 C11 C12 C13 -5(3) . . . . ?
C16 C11 P1 C5 -89.5(15) . . . . ?
C16 C11 P1 C17 29.7(17) . . . . ?
C16 C11 P1 C23 151.8(14) . . . . ?
C17 C18 C19 C20 1(3) . . . . ?
C18 C17 C22 C21 1(3) . . . . ?
C18 C17 P1 C5 35.2(17) . . . . ?
C18 C17 P1 C11 -84.6(16) . . . . ?
C18 C17 P1 C23 153.0(15) . . . . ?
C18 C19 C20 C21 -1(3) . . . . ?
C19 C20 C21 C22 1(3) . . . . ?
C20 C21 C22 C17 -1(3) . . . . ?
C22 C17 C18 C19 0(3) . . . . ?
C22 C17 P1 C5 -141.1(14) . . . . ?
C22 C17 P1 C11 99.0(15) . . . . ?
C22 C17 P1 C23 -23.4(16) . . . . ?
C23 C24 C25 C26 -9(3) . . . . ?
C24 C23 C28 C27 -7(3) . . . . ?
C24 C23 P1 C5 20.8(16) . . . . ?
C24 C23 P1 C11 140.2(14) . . . . ?
C24 C23 P1 C17 -97.0(15) . . . . ?
C24 C25 C26 C27 7(3) . . . . ?
C25 C26 C27 C28 -5(3) . . . . ?
C26 C27 C28 C23 5(3) . . . . ?
C28 C23 C24 C25 9(3) . . . . ?
C28 C23 P1 C5 -166.1(14) . . . . ?
C28 C23 P1 C11 -46.6(16) . . . . ?
C28 C23 P1 C17 76.1(16) . . . . ?
P1 C5 C6 C7 -178.5(12) . . . . ?
P1 C5 C10 C9 178.4(14) . . . . ?
P1 C11 C12 C13 -177.4(17) . . . . ?
P1 C11 C16 C15 173.2(14) . . . . ?
P1 C17 C18 C19 -176.7(16) . . . . ?
P1 C17 C22 C21 176.9(14) . . . . ?
P1 C23 C24 C25 -178.2(14) . . . . ?
P1 C23 C28 C27 179.8(15) . . . . ?
C29 C30 C31 C32 -6(3) . . . . ?
C30 C29 C34 C33 1(3) . . . . ?
C30 C29 P2 C35 155.7(15) . . . . ?
C30 C29 P2 C41 -86.6(17) . . . . ?
C30 C29 P2 C47 34.4(18) . . . . ?
C30 C31 C32 C33 7(3) . . . . ?
C31 C32 C33 C34 -4(4) . . . . ?
C32 C33 C34 C29 0(4) . . . . ?
C34 C29 C30 C31 1(3) . . . . ?
C34 C29 P2 C35 -30.8(18) . . . . ?
C34 C29 P2 C41 87.0(17) . . . . ?
C34 C29 P2 C47 -152.0(15) . . . . ?
C35 C36 C37 C38 2(3) . . . . ?
C36 C35 C40 C39 0(3) . . . . ?
C36 C35 P2 C29 130.4(14) . . . . ?
C36 C35 P2 C41 11.7(16) . . . . ?
C36 C35 P2 C47 -108.0(14) . . . . ?
C36 C37 C38 C39 -6(3) . . . . ?
C37 C38 C39 C40 7(3) . . . . ?
C38 C39 C40 C35 -4(3) . . . . ?
C40 C35 C36 C37 1(3) . . . . ?
C40 C35 P2 C29 -49.7(16) . . . . ?
C40 C35 P2 C41 -168.4(14) . . . . ?
C40 C35 P2 C47 71.9(16) . . . . ?
C41 C42 C43 C44 -8(3) . . . . ?
C42 C41 C46 C45 -4(3) . . . . ?
C42 C41 P2 C29 153.0(14) . . . . ?
C42 C41 P2 C35 -89.4(15) . . . . ?
C42 C41 P2 C47 31.0(16) . . . . ?
C42 C43 C44 C45 8(4) . . . . ?
C43 C44 C45 C46 -5(4) . . . . ?
C44 C45 C46 C41 4(3) . . . . ?
C46 C41 C42 C43 6(3) . . . . ?
C46 C41 P2 C29 -37.8(18) . . . . ?
C46 C41 P2 C35 79.8(16) . . . . ?
C46 C41 P2 C47 -159.8(15) . . . . ?
C47 C48 C49 C50 1(3) . . . . ?
C48 C47 C52 C51 3(3) . . . . ?
C48 C47 P2 C29 -67.0(16) . . . . ?
C48 C47 P2 C35 173.2(14) . . . . ?
C48 C47 P2 C41 54.2(17) . . . . ?
C48 C49 C50 C51 -1(3) . . . . ?
C49 C50 C51 C52 2(3) . . . . ?
C50 C51 C52 C47 -3(3) . . . . ?
C52 C47 C48 C49 -2(3) . . . . ?
C52 C47 P2 C29 111.5(15) . . . . ?
C52 C47 P2 C35 -8.4(17) . . . . ?
C52 C47 P2 C41 -127.4(14) . . . . ?
P2 C29 C30 C31 175.3(14) . . . . ?
P2 C29 C34 C33 -173.0(19) . . . . ?
P2 C35 C36 C37 -179.2(13) . . . . ?
P2 C35 C40 C39 -179.6(15) . . . . ?
P2 C41 C42 C43 174.8(13) . . . . ?
P2 C41 C46 C45 -173.4(17) . . . . ?
P2 C47 C48 C49 176.1(15) . . . . ?
P2 C47 C52 C51 -175.2(15) . . . . ?

loop_
_smtbx_masks_void_nr
_smtbx_masks_void_average_x
_smtbx_masks_void_average_y
_smtbx_masks_void_average_z
_smtbx_masks_void_volume
_smtbx_masks_void_count_electrons
_smtbx_masks_void_content
1 -0.149 0.286 0.528 130.1 46.0 ?
2 0.000 0.500 0.000 910.4 247.2 ?
3 -0.073 0.318 0.861 18.3 0.0 ?
4 0.073 0.682 0.139 18.3 0.0 ?
5 0.149 0.714 0.472 130.1 50.8 ?
6 0.439 -0.129 0.398 19.4 1.9 ?
7 0.561 0.129 0.602 19.4 0.0 ?
